data_7123394
loop_
_publ_author_name
'Zhang, Xu'
'Wang, Jin-Yun'
'Huang, Ya-Zi'
'Yang, Ming'
'Chen, Zhong-Ning'

_publ_section_title
;
 Silver(I) Nanoclusters of Carbazole-1,8-Bis(acetylide): from Visible to
 Near-infrared Emission
;
_journal_name_full 'Chemical Communications'
_journal_paper_doi 10.1039/C9CC02066G
_journal_year 2019
_chemical_formula_sum 'C414 H360 Ag29 Cl N16 O4 P12'
_chemical_formula_weight 9158.48
_space_group_crystal_system triclinic
_space_group_IT_number 2
_space_group_name_Hall '-P 1'
_space_group_name_H-M_alt 'P -1'
_symmetry_space_group_name_Hall '-P 1'
_symmetry_space_group_name_H-M 'P -1'
_atom_sites_solution_hydrogens geom
_audit_creation_method SHELXL-2016/6
_audit_update_record
;
2019-01-11 deposited with the CCDC.    2019-05-07 downloaded from the CCDC.
;
_cell_angle_alpha 69.16(3)
_cell_angle_beta 78.44(3)
_cell_angle_gamma 84.54(3)
_cell_formula_units_Z 2
_cell_length_a 22.522(5)
_cell_length_b 27.590(6)
_cell_length_c 37.588(8)
_cell_measurement_reflns_used 355373
_cell_measurement_temperature 100(2)
_cell_measurement_theta_max 23.863
_cell_measurement_theta_min 2.152
_cell_volume 21378(9)
_computing_cell_refinement HKL3000
_computing_data_collection HKL3000
_computing_data_reduction HKL3000
_computing_structure_refinement 'SHELXL-2016/6 (Sheldrick, 2016)'
_computing_structure_solution 'SHELXL-2016/6 (Sheldrick, 2016)'
_diffrn_ambient_temperature 100(2)
_diffrn_measured_fraction_theta_full 0.951
_diffrn_measured_fraction_theta_max 0.942
_diffrn_measurement_device_type CCD
_diffrn_measurement_method '\w scans'
_diffrn_radiation_type synchrotron
_diffrn_radiation_wavelength 0.62285
_diffrn_reflns_av_R_equivalents 0.00
_diffrn_reflns_av_unetI/netI 0.0394
_diffrn_reflns_Laue_measured_fraction_full 0.951
_diffrn_reflns_Laue_measured_fraction_max 0.942
_diffrn_reflns_number 92508
_diffrn_reflns_point_group_measured_fraction_full 0.951
_diffrn_reflns_point_group_measured_fraction_max 0.942
_diffrn_reflns_theta_full 21.945
_diffrn_reflns_theta_max 23.863
_diffrn_reflns_theta_min 0.809
_diffrn_source synchrotron
_exptl_absorpt_coefficient_mu 1.394
_exptl_absorpt_correction_T_max 0.870
_exptl_absorpt_correction_T_min 0.777
_exptl_absorpt_correction_type multi-scan
_exptl_crystal_colour Red
_exptl_crystal_density_diffrn 1.423
_exptl_crystal_description Needle
_exptl_crystal_F_000 9096
_exptl_crystal_size_max 0.32
_exptl_crystal_size_mid 0.18
_exptl_crystal_size_min 0.10
_platon_squeeze_details
;
The unit cell contains highly disordered CH2Cl2 molecules which have been treated as 
a diffuse contribution to the overall scattering without specific atom 
positions by SQUEEZE/PLATON. 
;
_refine_diff_density_max 3.516
_refine_diff_density_min -2.096
_refine_diff_density_rms 0.184
_refine_ls_extinction_method none
_refine_ls_goodness_of_fit_ref 1.049
_refine_ls_hydrogen_treatment constr
_refine_ls_matrix_type fullcycle
_refine_ls_number_parameters 4302
_refine_ls_number_reflns 92508
_refine_ls_number_restraints 382
_refine_ls_restrained_S_all 1.049
_refine_ls_R_factor_all 0.0833
_refine_ls_R_factor_gt 0.0747
_refine_ls_shift/su_max 0.004
_refine_ls_shift/su_mean 0.000
_refine_ls_structure_factor_coef Fsqd
_refine_ls_weighting_details 'w=1/[\s^2^(Fo^2^)+(0.1322P)^2^+114.8840P] where P=(Fo^2^+2Fc^2^)/3'
_refine_ls_weighting_scheme calc
_refine_ls_wR_factor_gt 0.2260
_refine_ls_wR_factor_ref 0.2336
_reflns_Friedel_coverage 0.000
_reflns_number_gt 77572
_reflns_number_total 92508
_reflns_threshold_expression 'I > 2\s(I)'
_cod_data_source_file c9cc02066g2.cif
_cod_data_source_block 4
_cod_depositor_comments
;
The following automatic conversions were performed:

'_exptl_absorpt_correction_type' value 'Multi-scan' changed to
'multi-scan' according to
/home/data/users/saulius/crontab/automatic-downloads/rss-feeds/RSC/lib/dictionaries/cif_core.dic
dictionary named 'cif_core.dic' version 2.4.2 from 2011-04-26.

Automatic conversion script
Id: cif_fix_values 4973 2017-02-22 13:04:09Z antanas 
;
_cod_original_cell_volume 21379(9)
_cod_database_code 7123394
_shelx_shelxl_version_number 2016/6
_shelx_space_group_comment
;
The symmetry employed for this shelxl refinement is uniquely defined
by the following loop, which should always be used as a source of
symmetry information in preference to the above space-group names.
They are only intended as comments.
;
_platon_squeeze_void_probe_radius 1.20

loop_
_space_group_symop_operation_xyz
'x, y, z'
'-x, -y, -z'

loop_
_atom_site_label
_atom_site_type_symbol
_atom_site_fract_x
_atom_site_fract_y
_atom_site_fract_z
_atom_site_U_iso_or_equiv
_atom_site_adp_type
_atom_site_occupancy
_atom_site_site_symmetry_order
_atom_site_calc_flag
_atom_site_refinement_flags_posn
_atom_site_refinement_flags_adp
_atom_site_refinement_flags_occupancy
_atom_site_disorder_assembly
_atom_site_disorder_group
Ag1 Ag 2.23003(2) -1.31102(2) 0.16338(2) 0.045 Uani 1 1 d . . . . .
Ag2 Ag 2.20655(2) -1.20249(2) 0.15297(2) 0.052 Uani 1 1 d . . . . .
Ag3 Ag 2.22432(2) -1.31884(3) 0.24281(2) 0.053 Uani 1 1 d . . . . .
Ag4 Ag 2.14622(3) -1.40378(2) 0.28927(2) 0.053 Uani 1 1 d . . . . .
Ag5 Ag 2.05705(2) -1.33913(2) 0.32037(2) 0.044 Uani 1 1 d . . . . .
Ag6 Ag 2.14907(3) -1.26457(2) 0.31486(2) 0.052 Uani 1 1 d . . . . .
Ag7 Ag 2.08327(2) -1.26368(2) 0.22823(2) 0.039 Uani 1 1 d . . . . .
Ag8 Ag 1.99343(2) -1.23710(2) 0.28776(2) 0.042 Uani 1 1 d . . . . .
Ag9 Ag 2.07727(2) -1.14998(2) 0.22460(2) 0.046 Uani 1 1 d . . . . .
Ag10 Ag 2.07712(2) -1.17003(2) 0.30603(2) 0.044 Uani 1 1 d . . . . .
Ag11 Ag 1.96027(2) -1.12147(2) 0.27579(2) 0.040 Uani 1 1 d . . . . .
Ag12 Ag 1.94486(3) -1.15868(2) 0.36263(2) 0.045 Uani 1 1 d . . . . .
Ag13 Ag 1.86104(3) -1.07390(2) 0.33387(2) 0.053 Uani 1 1 d . . . . .
Ag14 Ag 1.89874(2) -1.01097(2) 0.25702(2) 0.043 Uani 1 1 d . . . . .
Ag15 Ag 1.93899(2) -0.95629(2) 0.29829(2) 0.044 Uani 1 1 d . . . . .
Ag16 Ag 1.96092(3) -1.05197(2) 0.37221(2) 0.047 Uani 1 1 d . . . . .
Ag17 Ag 1.85086(3) -0.98720(2) 0.37925(2) 0.056 Uani 1 1 d . . . . .
Ag18 Ag 1.84555(2) -0.88443(2) 0.32146(2) 0.039 Uani 1 1 d . . . . .
Ag19 Ag 1.83430(2) -0.90527(2) 0.24843(2) 0.041 Uani 1 1 d . . . . .
Ag20 Ag 1.71091(2) -0.87196(2) 0.28890(2) 0.039 Uani 1 1 d . . . . .
Ag21 Ag 1.71218(2) -0.86319(2) 0.20967(2) 0.045 Uani 1 1 d . . . . .
Ag22 Ag 1.79496(2) -0.79328(2) 0.22769(2) 0.043 Uani 1 1 d . . . . .
Ag23 Ag 1.70270(2) -0.74691(2) 0.17571(2) 0.041 Uani 1 1 d . . . . .
Ag24 Ag 1.63789(2) -0.77848(2) 0.28557(2) 0.044 Uani 1 1 d . . . . .
Ag25 Ag 1.73925(2) -0.69816(2) 0.23696(2) 0.042 Uani 1 1 d . . . . .
Ag26 Ag 1.64500(3) -0.62234(2) 0.20810(2) 0.048 Uani 1 1 d . . . . .
Ag27 Ag 1.56983(2) -0.70037(3) 0.20952(2) 0.050 Uani 1 1 d . . . . .
Ag28 Ag 1.56181(2) -0.67589(2) 0.12618(2) 0.046 Uani 1 1 d . . . . .
Ag29 Ag 1.58245(3) -0.78775(2) 0.15360(2) 0.050 Uani 1 1 d . . . . .
P1 P 2.17407(8) -1.26648(7) 0.10729(5) 0.043 Uani 1 1 d . . . . .
P2 P 2.10357(9) -1.10549(7) 0.15408(6) 0.046 Uani 1 1 d . . . . .
P3 P 2.30544(8) -1.38526(7) 0.16938(6) 0.044 Uani 1 1 d . . . . .
P4 P 2.18500(10) -1.49254(8) 0.30315(6) 0.051 Uani 1 1 d . . . . .
P5 P 2.17828(11) -1.24518(9) 0.36826(7) 0.057 Uani 1 1 d . . . . .
P6 P 2.03453(11) -1.09910(8) 0.41475(6) 0.052 Uani 1 1 d . . . . .
P7 P 1.77728(9) -0.94753(8) 0.41943(6) 0.050 Uani 1 1 d . . . . .
P8 P 1.59117(8) -0.82686(7) 0.35443(5) 0.044 Uani 1 1 d . . . . .
P9 P 1.59941(8) -0.53701(7) 0.20144(6) 0.045 Uani 1 1 d . . . . .
P10 P 1.48886(8) -0.60093(7) 0.11829(5) 0.043 Uani 1 1 d . . . . .
P11 P 1.60323(8) -0.70885(8) 0.07094(5) 0.047 Uani 1 1 d . . . . .
P12 P 1.68793(8) -0.89046(8) 0.15867(6) 0.045 Uani 1 1 d . . . . .
N1 N 2.1229(3) -1.1878(2) 0.12988(17) 0.043 Uani 1 1 d . . . . .
N2 N 2.2640(3) -1.4480(2) 0.23967(18) 0.046 Uani 1 1 d . . . . .
N3 N 2.1138(3) -1.1661(3) 0.3897(2) 0.055 Uani 1 1 d . . . . .
N4 N 1.6765(3) -0.8928(2) 0.38960(17) 0.044 Uani 1 1 d . . . . .
N5 N 1.5252(3) -0.5612(2) 0.16421(18) 0.044 Uani 1 1 d . . . . .
N6 N 1.6602(3) -0.7968(3) 0.10942(18) 0.045 Uani 1 1 d . . . . .
N7 N 2.2987(3) -1.3225(3) 0.2701(2) 0.058 Uani 1 1 d . . . . .
N8 N 2.0146(2) -1.2848(2) 0.20532(16) 0.036 Uani 1 1 d . . . . .
N9 N 2.1358(2) -1.1106(2) 0.26529(19) 0.043 Uani 1 1 d . . . . .
N10 N 1.8361(3) -1.2212(2) 0.2799(2) 0.058 Uani 1 1 d . . . . .
H10A H 1.866710 -1.213303 0.286962 0.069 Uiso 1 1 calc R U . . .
N11 N 1.8886(3) -1.2147(2) 0.40684(19) 0.051 Uani 1 1 d . . . . .
N12 N 1.6573(2) -0.9256(2) 0.28185(17) 0.041 Uani 1 1 d . . . . .
N13 N 1.8901(3) -0.8301(2) 0.33517(16) 0.041 Uani 1 1 d . . . . .
N14 N 1.9567(3) -0.7957(2) 0.17696(18) 0.045 Uani 1 1 d . . . . .
H14A H 1.927597 -0.807561 0.196107 0.054 Uiso 1 1 calc R U . . .
N15 N 1.5011(3) -0.7019(2) 0.25772(17) 0.043 Uani 1 1 d . . . . .
C1 C 2.1452(3) -1.3055(3) 0.0850(2) 0.044 Uani 1 1 d . . . . .
C2 C 2.0927(3) -1.3333(3) 0.1025(2) 0.048 Uani 1 1 d . . . . .
H2B H 2.071262 -1.331252 0.125768 0.057 Uiso 1 1 calc R U . . .
C3 C 2.0717(4) -1.3641(3) 0.0859(2) 0.051 Uani 1 1 d . . . . .
H3B H 2.034986 -1.380687 0.097099 0.061 Uiso 1 1 calc R U . . .
C4 C 2.1054(3) -1.3703(3) 0.0522(2) 0.048 Uani 1 1 d . . . . .
H4B H 2.091977 -1.391827 0.041426 0.058 Uiso 1 1 calc R U . . .
C5 C 2.1588(3) -1.3443(3) 0.0352(2) 0.046 Uani 1 1 d . . . . .
H5B H 2.181267 -1.348191 0.012686 0.056 Uiso 1 1 calc R U . . .
C6 C 2.1791(3) -1.3124(3) 0.0512(2) 0.050 Uani 1 1 d . . . . .
H6A H 2.215480 -1.295343 0.039658 0.060 Uiso 1 1 calc R U . . .
C7 C 2.2247(3) -1.2222(2) 0.06685(16) 0.063 Uani 1 1 d G U . . .
C8 C 2.2022(3) -1.1808(3) 0.03863(19) 0.085 Uani 1 1 d G U . . .
H8A H 2.160534 -1.175002 0.040118 0.102 Uiso 1 1 calc R U . . .
C9 C 2.2418(4) -1.1481(3) 0.00817(19) 0.110 Uani 1 1 d G U . . .
H9A H 2.226753 -1.120403 -0.010718 0.133 Uiso 1 1 calc R U . . .
C10 C 2.3041(4) -1.1568(4) 0.0059(2) 0.131 Uani 1 1 d G U . . .
H10B H 2.330617 -1.134906 -0.014440 0.157 Uiso 1 1 calc R U . . .
C11 C 2.3266(3) -1.1982(4) 0.0342(3) 0.123 Uani 1 1 d G U . . .
H11A H 2.368263 -1.204009 0.032673 0.147 Uiso 1 1 calc R U . . .
C12 C 2.2870(3) -1.2309(3) 0.0646(2) 0.104 Uani 1 1 d G U . . .
H12A H 2.302045 -1.258609 0.083509 0.125 Uiso 1 1 calc R U . . .
C13 C 2.1104(3) -1.2209(3) 0.1130(2) 0.046 Uani 1 1 d . . . . .
C14 C 2.0564(3) -1.2180(3) 0.1002(3) 0.054 Uani 1 1 d . . . . .
H14B H 2.048548 -1.241640 0.089232 0.064 Uiso 1 1 calc R U . . .
C15 C 2.0138(4) -1.1792(4) 0.1038(3) 0.066 Uani 1 1 d . . . . .
H15A H 1.976507 -1.177035 0.096310 0.079 Uiso 1 1 calc R U . . .
C16 C 2.0286(4) -1.1441(3) 0.1189(3) 0.056 Uani 1 1 d . . . . .
H16A H 2.001647 -1.116995 0.120627 0.067 Uiso 1 1 calc R U . . .
C17 C 2.0830(3) -1.1489(3) 0.1316(2) 0.046 Uani 1 1 d . . . . .
C18 C 2.0559(4) -1.0480(3) 0.1368(2) 0.050 Uani 1 1 d . . . . .
C19 C 2.0164(4) -1.0318(3) 0.1636(2) 0.052 Uani 1 1 d . . . . .
H19A H 2.016439 -1.048854 0.189804 0.062 Uiso 1 1 calc R U . . .
C20 C 1.9767(4) -0.9906(3) 0.1519(2) 0.054 Uani 1 1 d . . . . .
H20A H 1.949668 -0.980442 0.170339 0.065 Uiso 1 1 calc R U . . .
C21 C 1.9769(5) -0.9648(4) 0.1141(3) 0.074 Uani 1 1 d . . . . .
H21A H 1.949973 -0.936855 0.106565 0.089 Uiso 1 1 calc R U . . .
C22 C 2.0154(8) -0.9789(4) 0.0869(3) 0.107 Uani 1 1 d . . . . .
H22A H 2.014995 -0.960795 0.060849 0.129 Uiso 1 1 calc R U . . .
C23 C 2.0570(6) -1.0217(4) 0.0982(3) 0.084 Uani 1 1 d . . . . .
H23A H 2.084251 -1.031495 0.079693 0.100 Uiso 1 1 calc R U . . .
C24 C 2.1802(3) -1.0874(3) 0.1287(3) 0.053 Uani 1 1 d . . . . .
C25 C 2.2172(4) -1.0706(3) 0.1470(3) 0.062 Uani 1 1 d . . . . .
H25A H 2.203352 -1.070177 0.171933 0.074 Uiso 1 1 calc R U . . .
C26 C 2.2750(4) -1.0544(5) 0.1280(4) 0.092 Uani 1 1 d . . . . .
H26A H 2.299449 -1.042380 0.140184 0.111 Uiso 1 1 calc R U . . .
C27 C 2.2963(6) -1.0557(6) 0.0926(5) 0.117 Uani 1 1 d . . . . .
H27A H 2.335782 -1.045910 0.080692 0.141 Uiso 1 1 calc R U . . .
C28 C 2.2596(7) -1.0717(5) 0.0734(4) 0.110 Uani 1 1 d . . . . .
H28A H 2.274662 -1.071137 0.048400 0.132 Uiso 1 1 calc R U . . .
C29 C 2.2007(5) -1.0885(5) 0.0907(3) 0.084 Uani 1 1 d . . . . .
H29A H 2.176337 -1.099697 0.078052 0.100 Uiso 1 1 calc R U . . .
C30 C 2.3828(3) -1.3730(3) 0.1434(2) 0.047 Uani 1 1 d . . . . .
C31 C 2.4282(3) -1.4114(3) 0.1447(2) 0.053 Uani 1 1 d . . . . .
H31A H 2.419294 -1.445734 0.159648 0.063 Uiso 1 1 calc R U . . .
C32 C 2.4866(4) -1.3990(4) 0.1240(3) 0.064 Uani 1 1 d . . . . .
H32A H 2.516385 -1.425011 0.125405 0.077 Uiso 1 1 calc R U . . .
C33 C 2.5002(4) -1.3496(4) 0.1021(3) 0.071 Uani 1 1 d . . . . .
H33A H 2.538438 -1.342029 0.086888 0.085 Uiso 1 1 calc R U . . .
C34 C 2.4577(4) -1.3102(4) 0.1021(4) 0.086 Uani 1 1 d . . . . .
H34A H 2.468474 -1.275829 0.088847 0.103 Uiso 1 1 calc R U . . .
C35 C 2.3988(3) -1.3219(3) 0.1218(3) 0.062 Uani 1 1 d . . . . .
H35A H 2.369675 -1.295311 0.120513 0.075 Uiso 1 1 calc R U . . .
C36 C 2.2765(3) -1.4347(3) 0.1551(2) 0.047 Uani 1 1 d . . . . .
C37 C 2.2283(3) -1.4204(3) 0.1358(2) 0.048 Uani 1 1 d . . . . .
H37A H 2.212379 -1.386758 0.130313 0.057 Uiso 1 1 calc R U . . .
C38 C 2.2029(4) -1.4551(3) 0.1242(3) 0.056 Uani 1 1 d . . . . .
H38A H 2.170350 -1.444875 0.111125 0.067 Uiso 1 1 calc R U . . .
C39 C 2.2269(3) -1.5053(3) 0.1326(2) 0.052 Uani 1 1 d . . . . .
H39A H 2.210936 -1.529125 0.124919 0.062 Uiso 1 1 calc R U . . .
C40 C 2.2751(3) -1.5198(3) 0.1525(2) 0.053 Uani 1 1 d . . . . .
H40A H 2.290872 -1.553520 0.158430 0.064 Uiso 1 1 calc R U . . .
C41 C 2.3000(3) -1.4849(3) 0.1638(2) 0.047 Uani 1 1 d . . . . .
H41A H 2.332315 -1.495049 0.177081 0.057 Uiso 1 1 calc R U . . .
C42 C 2.3146(3) -1.4236(3) 0.2188(2) 0.045 Uani 1 1 d . . . . .
C43 C 2.3655(4) -1.4250(3) 0.2349(2) 0.054 Uani 1 1 d . . . . .
H43A H 2.400024 -1.406893 0.220110 0.065 Uiso 1 1 calc R U . . .
C44 C 2.3632(4) -1.4541(4) 0.2734(2) 0.058 Uani 1 1 d . . . . .
H44A H 2.396802 -1.456246 0.284809 0.069 Uiso 1 1 calc R U . . .
C45 C 2.3121(5) -1.4798(4) 0.2949(2) 0.063 Uani 1 1 d . . . . .
H45A H 2.310483 -1.499564 0.320858 0.076 Uiso 1 1 calc R U . . .
C46 C 2.2621(4) -1.4759(3) 0.2771(2) 0.049 Uani 1 1 d . . . . .
C47 C 2.1555(4) -1.5367(3) 0.2848(3) 0.056 Uani 1 1 d . . . . .
C48 C 2.1708(4) -1.5344(3) 0.2468(2) 0.052 Uani 1 1 d . . . . .
H48A H 2.199817 -1.511057 0.230093 0.062 Uiso 1 1 calc R U . . .
C49 C 2.1451(4) -1.5649(3) 0.2330(3) 0.060 Uani 1 1 d . . . . .
H49A H 2.157728 -1.563274 0.207500 0.072 Uiso 1 1 calc R U . . .
C50 C 2.1001(4) -1.5986(4) 0.2568(3) 0.066 Uani 1 1 d . . . . .
H50A H 2.082175 -1.619558 0.247524 0.080 Uiso 1 1 calc R U . . .
C51 C 2.0820(5) -1.6006(4) 0.2949(3) 0.072 Uani 1 1 d . . . . .
H51A H 2.052063 -1.623259 0.311141 0.087 Uiso 1 1 calc R U . . .
C52 C 2.1081(5) -1.5691(3) 0.3089(3) 0.067 Uani 1 1 d . . . . .
H52A H 2.094424 -1.569484 0.334058 0.080 Uiso 1 1 calc R U . . .
C53 C 2.1944(4) -1.5326(3) 0.35132(17) 0.081 Uani 1 1 d G U . . .
C54 C 2.2144(5) -1.5841(3) 0.3605(2) 0.105 Uani 1 1 d G U . . .
H54A H 2.223191 -1.599173 0.341461 0.126 Uiso 1 1 calc R U . . .
C55 C 2.2213(6) -1.6131(3) 0.3983(3) 0.147 Uani 1 1 d G U . . .
H55A H 2.234629 -1.647580 0.404430 0.177 Uiso 1 1 calc R U . . .
C56 C 2.2081(6) -1.5906(5) 0.4268(2) 0.155 Uani 1 1 d G U . . .
H56A H 2.212707 -1.610034 0.452012 0.185 Uiso 1 1 calc R U . . .
C57 C 2.1881(6) -1.5391(5) 0.4176(2) 0.135 Uani 1 1 d G U . . .
H57A H 2.179345 -1.524082 0.436626 0.162 Uiso 1 1 calc R U . . .
C58 C 2.1813(5) -1.5101(3) 0.3798(2) 0.105 Uani 1 1 d G U . . .
H58A H 2.167907 -1.475674 0.373657 0.126 Uiso 1 1 calc R U . . .
C59 C 2.2579(4) -1.2556(4) 0.3734(3) 0.068 Uani 1 1 d . . . . .
C60 C 2.3013(5) -1.2553(4) 0.3417(4) 0.075 Uani 1 1 d . . . . .
H60A H 2.289746 -1.250776 0.318264 0.090 Uiso 1 1 calc R U . . .
C61 C 2.3618(5) -1.2619(5) 0.3446(4) 0.089 Uani 1 1 d . . . . .
H61A H 2.391479 -1.263075 0.323749 0.106 Uiso 1 1 calc R U . . .
C62 C 2.3770(6) -1.2667(7) 0.3804(4) 0.107 Uani 1 1 d . . . . .
H62A H 2.417644 -1.270704 0.382750 0.128 Uiso 1 1 calc R U . . .
C63 C 2.3368(6) -1.2659(8) 0.4099(5) 0.132 Uani 1 1 d . . . . .
H63A H 2.349731 -1.269332 0.432687 0.159 Uiso 1 1 calc R U . . .
C64 C 2.2729(5) -1.2599(5) 0.4091(3) 0.078 Uani 1 1 d . . . . .
H64A H 2.243944 -1.258985 0.430365 0.094 Uiso 1 1 calc R U . . .
C65 C 2.1384(4) -1.2912(3) 0.4128(3) 0.059 Uani 1 1 d . . . . .
C66 C 2.1665(6) -1.3403(4) 0.4258(3) 0.078 Uani 1 1 d . . . . .
H66A H 2.206219 -1.345522 0.414657 0.094 Uiso 1 1 calc R U . . .
C67 C 2.1352(5) -1.3816(4) 0.4552(3) 0.072 Uani 1 1 d . . . . .
H67A H 2.154337 -1.414042 0.463490 0.087 Uiso 1 1 calc R U . . .
C68 C 2.0778(9) -1.3746(5) 0.4716(3) 0.115 Uani 1 1 d . . . . .
H68A H 2.057320 -1.402372 0.491000 0.139 Uiso 1 1 calc R U . . .
C69 C 2.0486(6) -1.3259(4) 0.4597(3) 0.073 Uani 1 1 d . . . . .
H69A H 2.008982 -1.321191 0.471365 0.087 Uiso 1 1 calc R U . . .
C70 C 2.0788(5) -1.2847(3) 0.4305(3) 0.062 Uani 1 1 d . . . . .
H70A H 2.059343 -1.252401 0.422645 0.074 Uiso 1 1 calc R U . . .
C71 C 2.1648(4) -1.1783(3) 0.3686(3) 0.053 Uani 1 1 d . . . . .
C72 C 2.2075(4) -1.1410(4) 0.3446(3) 0.064 Uani 1 1 d . . . . .
H72A H 2.242525 -1.150458 0.330463 0.077 Uiso 1 1 calc R U . . .
C73 C 2.1961(4) -1.0898(4) 0.3425(3) 0.062 Uani 1 1 d . . . . .
H73A H 2.223474 -1.064262 0.326745 0.075 Uiso 1 1 calc R U . . .
C74 C 2.1453(5) -1.0775(4) 0.3634(3) 0.065 Uani 1 1 d . . . . .
H74A H 2.136813 -1.043293 0.361963 0.078 Uiso 1 1 calc R U . . .
C75 C 2.1049(4) -1.1165(3) 0.3875(2) 0.053 Uani 1 1 d . . . . .
C76 C 2.0609(5) -1.0573(3) 0.4362(3) 0.064 Uani 1 1 d . . . . .
C77 C 2.1163(6) -1.0643(3) 0.4487(3) 0.071 Uani 1 1 d . . . . .
H77A H 2.142674 -1.090931 0.445283 0.085 Uiso 1 1 calc R U . . .
C78 C 2.1326(5) -1.0328(4) 0.4661(3) 0.069 Uani 1 1 d . . . . .
H78A H 2.169460 -1.038652 0.474765 0.083 Uiso 1 1 calc R U . . .
C79 C 2.0941(7) -0.9921(4) 0.4708(3) 0.084 Uani 1 1 d . . . . .
H79A H 2.105210 -0.970912 0.482753 0.100 Uiso 1 1 calc R U . . .
C80 C 2.0403(5) -0.9831(4) 0.4579(2) 0.061 Uani 1 1 d . . . . .
H80A H 2.015346 -0.955110 0.460205 0.073 Uiso 1 1 calc R U . . .
C81 C 2.0224(5) -1.0167(3) 0.4410(2) 0.059 Uani 1 1 d . . . . .
H81A H 1.984909 -1.011550 0.433239 0.070 Uiso 1 1 calc R U . . .
C82 C 2.0131(5) -1.1592(3) 0.4555(3) 0.062 Uani 1 1 d . U . . .
C83 C 1.9551(5) -1.1758(3) 0.4624(2) 0.059 Uani 1 1 d . U . . .
H83A H 1.927734 -1.155832 0.447173 0.071 Uiso 1 1 calc R U . . .
C84 C 1.9359(5) -1.2232(4) 0.4925(3) 0.070 Uani 1 1 d . U . . .
H84A H 1.897301 -1.235334 0.495800 0.084 Uiso 1 1 calc R U . . .
C85 C 1.9750(6) -1.2500(3) 0.5160(3) 0.070 Uani 1 1 d . U . . .
H85A H 1.962182 -1.279774 0.536817 0.084 Uiso 1 1 calc R U . . .
C86 C 2.0352(5) -1.2335(3) 0.5095(3) 0.067 Uani 1 1 d . U . . .
H86A H 2.061926 -1.252913 0.525457 0.081 Uiso 1 1 calc R U . . .
C87 C 2.0545(5) -1.1880(3) 0.4790(3) 0.070 Uani 1 1 d . U . . .
H87A H 2.093985 -1.177125 0.474378 0.084 Uiso 1 1 calc R U . . .
C88 C 1.7990(3) -0.8892(2) 0.42594(19) 0.060 Uani 1 1 d G . . . .
C89 C 1.8556(3) -0.8941(2) 0.43645(19) 0.068 Uani 1 1 d G . . . .
H89A H 1.878495 -0.924638 0.439162 0.081 Uiso 1 1 calc R U . . .
C90 C 1.8780(3) -0.8533(3) 0.4429(2) 0.085 Uani 1 1 d G . . . .
H90A H 1.915863 -0.856547 0.449961 0.102 Uiso 1 1 calc R U . . .
C91 C 1.8437(4) -0.8076(2) 0.4389(2) 0.087 Uani 1 1 d G . . . .
H91A H 1.858725 -0.780296 0.443206 0.105 Uiso 1 1 calc R U . . .
C92 C 1.7871(4) -0.8027(2) 0.4284(3) 0.093 Uani 1 1 d G . . . .
H92A H 1.764220 -0.772137 0.425652 0.111 Uiso 1 1 calc R U . . .
C93 C 1.7647(3) -0.8435(2) 0.4219(2) 0.084 Uani 1 1 d G . . . .
H93A H 1.726851 -0.840227 0.414852 0.101 Uiso 1 1 calc R U . . .
C94 C 1.7560(4) -0.9901(3) 0.4701(3) 0.057 Uani 1 1 d . . . . .
C95 C 1.7869(5) -1.0374(4) 0.4828(3) 0.075 Uani 1 1 d . . . . .
H95A H 1.817578 -1.047239 0.465907 0.089 Uiso 1 1 calc R U . . .
C96 C 1.7714(6) -1.0696(6) 0.5210(4) 0.117 Uani 1 1 d . . . . .
H96A H 1.788531 -1.102820 0.529371 0.140 Uiso 1 1 calc R U . . .
C97 C 1.7291(5) -1.0512(5) 0.5471(3) 0.077 Uani 1 1 d . . . . .
H97A H 1.722536 -1.070746 0.573356 0.092 Uiso 1 1 calc R U . . .
C98 C 1.6985(5) -1.0060(6) 0.5343(3) 0.088 Uani 1 1 d . . . . .
H98A H 1.668185 -0.996181 0.551407 0.106 Uiso 1 1 calc R U . . .
C99 C 1.7120(5) -0.9731(4) 0.4952(3) 0.069 Uani 1 1 d . . . . .
H99A H 1.692060 -0.941171 0.486538 0.083 Uiso 1 1 calc R U . . .
C100 C 1.7040(3) -0.9398(3) 0.4036(2) 0.045 Uani 1 1 d . . . . .
C101 C 1.6805(4) -0.9850(3) 0.4041(2) 0.053 Uani 1 1 d . . . . .
H10C H 1.700248 -1.016687 0.414210 0.064 Uiso 1 1 calc R U . . .
C102 C 1.6286(4) -0.9834(3) 0.3900(2) 0.055 Uani 1 1 d . . . . .
H10D H 1.612717 -1.013511 0.390419 0.066 Uiso 1 1 calc R U . . .
C103 C 1.6003(3) -0.9351(3) 0.3748(2) 0.047 Uani 1 1 d . . . . .
H10E H 1.565647 -0.932261 0.364257 0.056 Uiso 1 1 calc R U . . .
C104 C 1.6251(3) -0.8912(3) 0.3759(2) 0.047 Uani 1 1 d . . . . .
C105 C 1.6000(3) -0.7917(3) 0.38599(19) 0.065 Uani 1 1 d G U . . .
C106 C 1.6494(3) -0.7597(3) 0.37506(16) 0.070 Uani 1 1 d G U . . .
H10F H 1.677186 -0.757327 0.352609 0.085 Uiso 1 1 calc R U . . .
C107 C 1.6573(3) -0.7313(3) 0.3977(2) 0.082 Uani 1 1 d G U . . .
H10G H 1.690388 -0.709894 0.390385 0.098 Uiso 1 1 calc R U . . .
C108 C 1.6158(4) -0.7348(4) 0.4313(2) 0.102 Uani 1 1 d G U . . .
H10H H 1.621093 -0.715834 0.446403 0.122 Uiso 1 1 calc R U . . .
C109 C 1.5664(4) -0.7668(5) 0.4422(2) 0.147 Uani 1 1 d G U . . .
H10I H 1.538595 -0.769207 0.464643 0.177 Uiso 1 1 calc R U . . .
C110 C 1.5585(4) -0.7952(4) 0.4196(2) 0.129 Uani 1 1 d G U . . .
H11B H 1.525392 -0.816640 0.426867 0.154 Uiso 1 1 calc R U . . .
C111 C 1.5098(3) -0.8392(3) 0.3656(2) 0.049 Uani 1 1 d . . . . .
C112 C 1.4811(4) -0.8753(3) 0.4000(2) 0.057 Uani 1 1 d . . . . .
H11C H 1.504355 -0.896389 0.417786 0.068 Uiso 1 1 calc R U . . .
C113 C 1.4206(4) -0.8803(4) 0.4078(3) 0.065 Uani 1 1 d . . . . .
H11D H 1.402026 -0.904489 0.430774 0.078 Uiso 1 1 calc R U . . .
C114 C 1.3859(4) -0.8483(4) 0.3808(3) 0.063 Uani 1 1 d . . . . .
H11E H 1.343955 -0.851057 0.386417 0.075 Uiso 1 1 calc R U . . .
C115 C 1.4118(5) -0.8135(4) 0.3468(3) 0.069 Uani 1 1 d . . . . .
H11F H 1.388062 -0.792880 0.329102 0.083 Uiso 1 1 calc R U . . .
C116 C 1.4747(4) -0.8090(3) 0.3387(3) 0.056 Uani 1 1 d . . . . .
H11G H 1.493267 -0.785838 0.315176 0.067 Uiso 1 1 calc R U . . .
C117 C 1.5875(4) -0.5128(3) 0.2416(2) 0.050 Uani 1 1 d . . . . .
C118 C 1.6192(4) -0.5373(3) 0.2716(2) 0.051 Uani 1 1 d . . . . .
H11H H 1.644332 -0.566061 0.271693 0.061 Uiso 1 1 calc R U . . .
C119 C 1.6125(4) -0.5176(3) 0.3017(3) 0.055 Uani 1 1 d . . . . .
H11I H 1.634113 -0.533308 0.321759 0.066 Uiso 1 1 calc R U . . .
C120 C 1.5760(4) -0.4768(4) 0.3025(3) 0.059 Uani 1 1 d . . . . .
H12B H 1.572089 -0.464510 0.322957 0.071 Uiso 1 1 calc R U . . .
C121 C 1.5440(5) -0.4531(4) 0.2728(3) 0.068 Uani 1 1 d . . . . .
H12C H 1.518578 -0.424654 0.273429 0.081 Uiso 1 1 calc R U . . .
C122 C 1.5489(4) -0.4704(3) 0.2424(2) 0.053 Uani 1 1 d . . . . .
H12D H 1.526852 -0.454313 0.222609 0.064 Uiso 1 1 calc R U . . .
C123 C 1.6283(4) -0.4808(3) 0.1591(2) 0.050 Uani 1 1 d . . . . .
C124 C 1.6568(4) -0.4411(4) 0.1637(3) 0.066 Uani 1 1 d . . . . .
H12E H 1.659990 -0.442463 0.188371 0.080 Uiso 1 1 calc R U . . .
C125 C 1.6798(6) -0.4004(4) 0.1322(3) 0.079 Uani 1 1 d . . . . .
H12F H 1.698612 -0.374041 0.135386 0.094 Uiso 1 1 calc R U . . .
C126 C 1.6754(5) -0.3979(4) 0.0958(3) 0.071 Uani 1 1 d . . . . .
H12G H 1.691852 -0.370115 0.074462 0.085 Uiso 1 1 calc R U . . .
C127 C 1.6472(4) -0.4356(4) 0.0904(3) 0.064 Uani 1 1 d . . . . .
H12H H 1.643157 -0.432649 0.065566 0.077 Uiso 1 1 calc R U . . .
C128 C 1.6244(3) -0.4785(3) 0.1217(2) 0.051 Uani 1 1 d . . . . .
H12I H 1.607046 -0.505226 0.118020 0.062 Uiso 1 1 calc R U . . .
C129 C 1.5227(3) -0.5494(3) 0.1963(2) 0.044 Uani 1 1 d . . . . .
C130 C 1.4711(4) -0.5532(3) 0.2243(2) 0.050 Uani 1 1 d . . . . .
H13A H 1.470784 -0.542975 0.245366 0.060 Uiso 1 1 calc R U . . .
C131 C 1.4201(3) -0.5727(3) 0.2195(2) 0.047 Uani 1 1 d . . . . .
H13B H 1.385141 -0.577378 0.238263 0.056 Uiso 1 1 calc R U . . .
C132 C 1.4211(3) -0.5852(3) 0.1868(2) 0.046 Uani 1 1 d . . . . .
H13C H 1.386871 -0.597455 0.182725 0.056 Uiso 1 1 calc R U . . .
C133 C 1.4757(3) -0.5787(3) 0.1599(2) 0.042 Uani 1 1 d . . . . .
C134 C 1.5154(3) -0.5423(3) 0.0781(2) 0.048 Uani 1 1 d . . . . .
C135 C 1.5511(3) -0.5508(3) 0.0455(2) 0.049 Uani 1 1 d . . . . .
H13D H 1.560774 -0.584296 0.045558 0.059 Uiso 1 1 calc R U . . .
C136 C 1.5721(4) -0.5076(3) 0.0128(2) 0.053 Uani 1 1 d . . . . .
H13E H 1.596481 -0.512504 -0.008806 0.063 Uiso 1 1 calc R U . . .
C137 C 1.5561(4) -0.4577(3) 0.0129(2) 0.053 Uani 1 1 d . . . . .
H13F H 1.568541 -0.429098 -0.008960 0.063 Uiso 1 1 calc R U . . .
C138 C 1.5215(4) -0.4506(3) 0.0457(2) 0.055 Uani 1 1 d . . . . .
H13G H 1.512165 -0.417258 0.046181 0.066 Uiso 1 1 calc R U . . .
C139 C 1.5012(4) -0.4924(3) 0.0772(2) 0.054 Uani 1 1 d . . . . .
H13H H 1.477022 -0.487067 0.098723 0.065 Uiso 1 1 calc R U . . .
C140 C 1.4125(3) -0.6099(3) 0.1115(2) 0.047 Uani 1 1 d . . . . .
C141 C 1.3902(4) -0.6587(3) 0.1260(3) 0.056 Uani 1 1 d . . . . .
H14C H 1.413557 -0.686003 0.139671 0.067 Uiso 1 1 calc R U . . .
C142 C 1.3342(4) -0.6689(4) 0.1210(3) 0.062 Uani 1 1 d . . . . .
H14D H 1.319677 -0.702431 0.130854 0.074 Uiso 1 1 calc R U . . .
C143 C 1.2998(4) -0.6264(4) 0.1002(2) 0.065 Uani 1 1 d . . . . .
H14E H 1.261693 -0.631859 0.096572 0.078 Uiso 1 1 calc R U . . .
C144 C 1.3218(4) -0.5776(4) 0.0855(2) 0.059 Uani 1 1 d . . . . .
H14F H 1.298781 -0.550104 0.071654 0.071 Uiso 1 1 calc R U . . .
C145 C 1.3784(4) -0.5686(4) 0.0909(2) 0.057 Uani 1 1 d . . . . .
H14G H 1.393385 -0.535231 0.080877 0.069 Uiso 1 1 calc R U . . .
C146 C 1.5457(3) -0.7465(4) 0.0650(2) 0.054 Uani 1 1 d . . . . .
C147 C 1.5595(5) -0.7866(5) 0.0503(4) 0.079 Uani 1 1 d . . . . .
H14H H 1.599359 -0.798556 0.045964 0.095 Uiso 1 1 calc R U . . .
C148 C 1.5145(6) -0.8084(6) 0.0424(4) 0.098 Uani 1 1 d . . . . .
H14I H 1.524470 -0.833885 0.031254 0.118 Uiso 1 1 calc R U . . .
C149 C 1.4559(5) -0.7941(6) 0.0503(4) 0.094 Uani 1 1 d . . . . .
H14J H 1.426026 -0.810224 0.044929 0.113 Uiso 1 1 calc R U . . .
C150 C 1.4404(6) -0.7565(7) 0.0658(4) 0.107 Uani 1 1 d . . . . .
H15B H 1.399842 -0.747429 0.072086 0.128 Uiso 1 1 calc R U . . .
C151 C 1.4863(5) -0.7311(6) 0.0725(4) 0.086 Uani 1 1 d . . . . .
H15C H 1.476258 -0.703903 0.082010 0.103 Uiso 1 1 calc R U . . .
C152 C 1.6254(3) -0.6640(3) 0.0219(2) 0.050 Uani 1 1 d . . . . .
C153 C 1.5977(4) -0.6611(4) -0.0086(2) 0.061 Uani 1 1 d . . . . .
H15D H 1.566895 -0.683725 -0.004522 0.073 Uiso 1 1 calc R U . . .
C154 C 1.6152(4) -0.6251(5) -0.0448(3) 0.073 Uani 1 1 d . . . . .
H15E H 1.595148 -0.623043 -0.064733 0.088 Uiso 1 1 calc R U . . .
C155 C 1.6608(4) -0.5928(4) -0.0520(2) 0.065 Uani 1 1 d . . . . .
H15F H 1.672646 -0.569344 -0.076844 0.078 Uiso 1 1 calc R U . . .
C156 C 1.6903(4) -0.5942(4) -0.0226(2) 0.060 Uani 1 1 d . . . . .
H15G H 1.722088 -0.572222 -0.027463 0.072 Uiso 1 1 calc R U . . .
C157 C 1.6714(4) -0.6293(3) 0.0144(2) 0.054 Uani 1 1 d . . . . .
H15H H 1.689715 -0.629690 0.034527 0.065 Uiso 1 1 calc R U . . .
C158 C 1.6681(3) -0.7555(3) 0.0762(2) 0.048 Uani 1 1 d . . . . .
C159 C 1.7206(3) -0.7491(3) 0.0480(2) 0.049 Uani 1 1 d . . . . .
H15I H 1.725319 -0.719812 0.025670 0.059 Uiso 1 1 calc R U . . .
C160 C 1.7656(3) -0.7879(3) 0.0543(2) 0.049 Uani 1 1 d . . . . .
H16B H 1.801239 -0.784581 0.036251 0.059 Uiso 1 1 calc R U . . .
C161 C 1.7572(3) -0.8309(3) 0.0871(2) 0.051 Uani 1 1 d . . . . .
H16C H 1.786979 -0.856991 0.091445 0.061 Uiso 1 1 calc R U . . .
C162 C 1.7039(3) -0.8352(3) 0.1139(2) 0.043 Uani 1 1 d . . . . .
C163 C 1.6157(3) -0.9115(3) 0.1558(3) 0.052 Uani 1 1 d . . . . .
C164 C 1.6013(5) -0.9087(5) 0.1208(3) 0.075 Uani 1 1 d . . . . .
H16D H 1.627319 -0.893034 0.097571 0.090 Uiso 1 1 calc R U . . .
C165 C 1.5463(7) -0.9302(7) 0.1210(5) 0.108 Uani 1 1 d . . . . .
H16E H 1.535298 -0.927882 0.097918 0.130 Uiso 1 1 calc R U . . .
C166 C 1.5107(5) -0.9536(4) 0.1546(4) 0.082 Uani 1 1 d . . . . .
H16F H 1.475376 -0.968377 0.154456 0.099 Uiso 1 1 calc R U . . .
C167 C 1.5238(4) -0.9568(4) 0.1894(3) 0.072 Uani 1 1 d . . . . .
H16G H 1.498130 -0.973690 0.212452 0.086 Uiso 1 1 calc R U . . .
C168 C 1.5761(4) -0.9346(3) 0.1896(3) 0.059 Uani 1 1 d . . . . .
H16H H 1.584619 -0.935133 0.212945 0.070 Uiso 1 1 calc R U . . .
C169 C 1.7418(4) -0.9411(4) 0.1509(2) 0.055 Uani 1 1 d . . . . .
C170 C 1.7509(5) -0.9563(4) 0.1182(3) 0.064 Uani 1 1 d . . . . .
H17A H 1.726830 -0.941609 0.099390 0.076 Uiso 1 1 calc R U . . .
C171 C 1.7941(6) -0.9917(5) 0.1138(3) 0.081 Uani 1 1 d . . . . .
H17B H 1.803632 -0.998003 0.090529 0.097 Uiso 1 1 calc R U . . .
C172 C 1.8247(4) -1.0192(4) 0.1440(4) 0.073 Uani 1 1 d . . . . .
H17C H 1.851700 -1.046077 0.141748 0.088 Uiso 1 1 calc R U . . .
C173 C 1.8155(4) -1.0073(4) 0.1766(4) 0.075 Uani 1 1 d . . . . .
H17D H 1.837074 -1.024920 0.196288 0.091 Uiso 1 1 calc R U . . .
C174 C 1.7744(3) -0.9690(3) 0.1802(3) 0.053 Uani 1 1 d . . . . .
H17E H 1.767771 -0.961167 0.202771 0.064 Uiso 1 1 calc R U . . .
C175 C 2.2834(3) -1.2406(4) 0.1714(3) 0.057 Uani 1 1 d . . . . .
C176 C 2.3258(3) -1.2609(3) 0.1877(3) 0.056 Uani 1 1 d . . . . .
C177 C 2.3725(3) -1.2823(3) 0.2104(3) 0.059 Uani 1 1 d . . . . .
C178 C 2.4342(3) -1.2755(3) 0.1944(3) 0.062 Uani 1 1 d . . . . .
H17G H 2.445915 -1.258095 0.167986 0.075 Uiso 1 1 calc R U . . .
C179 C 2.4793(3) -1.2952(4) 0.2183(4) 0.071 Uani 1 1 d . . . . .
C180 C 2.4624(4) -1.3226(4) 0.2573(3) 0.065 Uani 1 1 d . . . . .
H18A H 2.491562 -1.335252 0.272942 0.078 Uiso 1 1 calc R U . . .
C181 C 2.4018(4) -1.3311(4) 0.2728(3) 0.067 Uani 1 1 d . . . . .
C182 C 2.3559(4) -1.3103(4) 0.2497(3) 0.060 Uani 1 1 d . . . . .
C183 C 2.5463(4) -1.2851(4) 0.1986(4) 0.077 Uani 1 1 d . . . . .
C184 C 2.5855(6) -1.2886(6) 0.2288(5) 0.119 Uani 1 1 d . . . . .
H18B H 2.626959 -1.282319 0.216233 0.178 Uiso 1 1 calc R U . . .
H18C H 2.571237 -1.263171 0.240711 0.178 Uiso 1 1 calc R U . . .
H18D H 2.582594 -1.322638 0.248169 0.178 Uiso 1 1 calc R U . . .
C185 C 2.5694(5) -1.3260(5) 0.1790(4) 0.086 Uani 1 1 d . . . . .
H18E H 2.544885 -1.323638 0.160255 0.129 Uiso 1 1 calc R U . . .
H18F H 2.610785 -1.319484 0.166394 0.129 Uiso 1 1 calc R U . . .
H18G H 2.566646 -1.360065 0.198272 0.129 Uiso 1 1 calc R U . . .
C186 C 2.5542(5) -1.2299(4) 0.1666(4) 0.084 Uani 1 1 d . . . . .
H18H H 2.530216 -1.226850 0.147418 0.127 Uiso 1 1 calc R U . . .
H18I H 2.541213 -1.203902 0.178115 0.127 Uiso 1 1 calc R U . . .
H18J H 2.596135 -1.225322 0.154559 0.127 Uiso 1 1 calc R U . . .
C187 C 2.3679(4) -1.3604(4) 0.3106(3) 0.067 Uani 1 1 d . . . . .
C188 C 2.3831(5) -1.3898(4) 0.3470(4) 0.080 Uani 1 1 d . . . . .
H18K H 2.423708 -1.394359 0.349574 0.096 Uiso 1 1 calc R U . . .
C189 C 2.3407(5) -1.4112(5) 0.3780(4) 0.082 Uani 1 1 d . . . . .
C190 C 2.2791(5) -1.4043(4) 0.3740(3) 0.074 Uani 1 1 d . . . . .
H19B H 2.249760 -1.419540 0.395568 0.088 Uiso 1 1 calc R U . . .
C191 C 2.2607(4) -1.3759(4) 0.3397(3) 0.058 Uani 1 1 d . . . . .
C192 C 2.3049(4) -1.3537(4) 0.3077(3) 0.060 Uani 1 1 d . . . . .
C193 C 2.3582(6) -1.4401(5) 0.4174(4) 0.085 Uani 1 1 d . . . . .
C194 C 2.4244(9) -1.4488(8) 0.4166(6) 0.159 Uani 1 1 d . . . . .
H19C H 2.440990 -1.466238 0.398689 0.238 Uiso 1 1 calc R U . . .
H19D H 2.443443 -1.416000 0.408667 0.238 Uiso 1 1 calc R U . . .
H19E H 2.431577 -1.469719 0.441990 0.238 Uiso 1 1 calc R U . . .
C195 C 2.3338(12) -1.4134(10) 0.4449(5) 0.218 Uani 1 1 d . . . . .
H19F H 2.290894 -1.407589 0.445695 0.327 Uiso 1 1 calc R U . . .
H19G H 2.341255 -1.434499 0.470192 0.327 Uiso 1 1 calc R U . . .
H19H H 2.353121 -1.380779 0.436869 0.327 Uiso 1 1 calc R U . . .
C196 C 2.3323(14) -1.4937(11) 0.4316(6) 0.230 Uani 1 1 d . . . . .
H19I H 2.348579 -1.510875 0.413477 0.345 Uiso 1 1 calc R U . . .
H19J H 2.342967 -1.513449 0.456358 0.345 Uiso 1 1 calc R U . . .
H19K H 2.288994 -1.490790 0.434128 0.345 Uiso 1 1 calc R U . . .
C197 C 2.1972(4) -1.3667(3) 0.3365(3) 0.056 Uani 1 1 d . . . . .
C198 C 2.1441(3) -1.3563(3) 0.3317(2) 0.048 Uani 1 1 d . . . . .
C199 C 2.1564(3) -1.3467(3) 0.2245(2) 0.044 Uani 1 1 d . . . . .
C200 C 2.1141(3) -1.3624(3) 0.21737(19) 0.039 Uani 1 1 d . . . . .
C201 C 2.0606(3) -1.3709(3) 0.2059(2) 0.040 Uani 1 1 d . . . . .
C202 C 2.0513(3) -1.4163(3) 0.1995(2) 0.042 Uani 1 1 d . . . . .
H20B H 2.079814 -1.443465 0.204892 0.050 Uiso 1 1 calc R U . . .
C203 C 2.0007(3) -1.4224(3) 0.1852(2) 0.044 Uani 1 1 d . . . . .
C204 C 1.9898(3) -1.4758(3) 0.1833(3) 0.054 Uani 1 1 d . . . . .
C205 C 1.9364(4) -1.4741(4) 0.1631(4) 0.072 Uani 1 1 d . . . . .
H20C H 1.900603 -1.461448 0.176128 0.109 Uiso 1 1 calc R U . . .
H20D H 1.945438 -1.451454 0.136666 0.109 Uiso 1 1 calc R U . . .
H20E H 1.929729 -1.508382 0.163929 0.109 Uiso 1 1 calc R U . . .
C206 C 1.9760(5) -1.5132(3) 0.2254(3) 0.070 Uani 1 1 d . U . . .
H20F H 2.009462 -1.514289 0.238015 0.105 Uiso 1 1 calc R U . . .
H20G H 1.940009 -1.501359 0.238816 0.105 Uiso 1 1 calc R U . . .
H20H H 1.969965 -1.547351 0.225695 0.105 Uiso 1 1 calc R U . . .
C207 C 2.0463(3) -1.4963(3) 0.1617(3) 0.055 Uani 1 1 d . . . . .
H20I H 2.080364 -1.497677 0.173876 0.082 Uiso 1 1 calc R U . . .
H20J H 2.039046 -1.530427 0.162526 0.082 Uiso 1 1 calc R U . . .
H20K H 2.054756 -1.473500 0.135264 0.082 Uiso 1 1 calc R U . . .
C208 C 1.9594(3) -1.3809(3) 0.1758(2) 0.046 Uani 1 1 d . . . . .
H20L H 1.926936 -1.383589 0.164763 0.055 Uiso 1 1 calc R U . . .
C209 C 1.9662(3) -1.3354(3) 0.1826(2) 0.041 Uani 1 1 d . . . . .
C210 C 2.0163(3) -1.3313(2) 0.1991(2) 0.038 Uani 1 1 d . . . . .
C211 C 1.9324(3) -1.2880(3) 0.1780(2) 0.045 Uani 1 1 d . . . . .
C212 C 1.8805(4) -1.2671(3) 0.1619(3) 0.055 Uani 1 1 d . . . . .
H21B H 1.861222 -1.286285 0.151910 0.066 Uiso 1 1 calc R U . . .
C213 C 1.8574(3) -1.2180(3) 0.1608(3) 0.054 Uani 1 1 d . . . . .
C214 C 1.8840(3) -1.1927(3) 0.1797(2) 0.049 Uani 1 1 d . . . . .
H21C H 1.866467 -1.161561 0.181585 0.059 Uiso 1 1 calc R U . . .
C215 C 1.9364(3) -1.2123(3) 0.1963(2) 0.045 Uani 1 1 d . . . . .
C216 C 1.9619(3) -1.2592(3) 0.1939(2) 0.043 Uani 1 1 d . . . . .
C217 C 1.8039(4) -1.1951(4) 0.1395(3) 0.068 Uani 1 1 d . . . . .
C218 C 1.7839(5) -1.1418(5) 0.1410(4) 0.081 Uani 1 1 d . . . . .
H21D H 1.817443 -1.118875 0.129750 0.122 Uiso 1 1 calc R U . . .
H21E H 1.751469 -1.128615 0.126746 0.122 Uiso 1 1 calc R U . . .
H21F H 1.770221 -1.144158 0.167420 0.122 Uiso 1 1 calc R U . . .
C219 C 1.8250(6) -1.1906(5) 0.0965(4) 0.089 Uani 1 1 d . . . . .
H21G H 1.837819 -1.224241 0.095177 0.134 Uiso 1 1 calc R U . . .
H21H H 1.792037 -1.177488 0.082697 0.134 Uiso 1 1 calc R U . . .
H21I H 1.858243 -1.167406 0.085044 0.134 Uiso 1 1 calc R U . . .
C220 C 1.7510(5) -1.2321(4) 0.1573(4) 0.082 Uani 1 1 d . . . . .
H22B H 1.764142 -1.265767 0.156236 0.123 Uiso 1 1 calc R U . . .
H22C H 1.737228 -1.234663 0.183782 0.123 Uiso 1 1 calc R U . . .
H22D H 1.718475 -1.219120 0.143108 0.123 Uiso 1 1 calc R U . . .
C221 C 2.1459(3) -1.2289(3) 0.2455(2) 0.045 Uani 1 1 d . . . . .
C222 C 2.1847(3) -1.2033(3) 0.2470(2) 0.051 Uani 1 1 d . . . . .
C223 C 2.2236(3) -1.1635(3) 0.2443(3) 0.049 Uani 1 1 d . . . . .
C224 C 2.2858(3) -1.1637(3) 0.2320(3) 0.063 Uani 1 1 d . . . . .
H22F H 2.304931 -1.193060 0.227852 0.075 Uiso 1 1 calc R U . . .
C225 C 2.3209(3) -1.1211(4) 0.2257(4) 0.070 Uani 1 1 d . . . . .
C226 C 2.2943(3) -1.0767(3) 0.2303(3) 0.065 Uani 1 1 d . . . . .
H22G H 2.317540 -1.047997 0.225105 0.078 Uiso 1 1 calc R U . . .
C227 C 2.2311(3) -1.0747(3) 0.2430(3) 0.051 Uani 1 1 d . . . . .
C228 C 2.1961(3) -1.1189(3) 0.2513(2) 0.044 Uani 1 1 d . . . . .
C229 C 2.3906(4) -1.1255(4) 0.2122(4) 0.086 Uani 1 1 d . . . . .
C230 C 2.4043(4) -1.1345(4) 0.1741(5) 0.099 Uani 1 1 d . . . . .
H23B H 2.387796 -1.106113 0.154926 0.149 Uiso 1 1 calc R U . . .
H23C H 2.447365 -1.136955 0.166193 0.149 Uiso 1 1 calc R U . . .
H23D H 2.386370 -1.166196 0.176953 0.149 Uiso 1 1 calc R U . . .
C231 C 2.4169(4) -1.1710(5) 0.2429(5) 0.096 Uani 1 1 d . . . . .
H23E H 2.408167 -1.165218 0.267198 0.144 Uiso 1 1 calc R U . . .
H23F H 2.399016 -1.202645 0.245754 0.144 Uiso 1 1 calc R U . . .
H23G H 2.460011 -1.173404 0.234994 0.144 Uiso 1 1 calc R U . . .
C232 C 2.4217(4) -1.0759(5) 0.2083(5) 0.100 Uani 1 1 d . . . . .
H23H H 2.412802 -1.070288 0.232650 0.151 Uiso 1 1 calc R U . . .
H23I H 2.464695 -1.079817 0.200996 0.151 Uiso 1 1 calc R U . . .
H23J H 2.406790 -1.046709 0.188897 0.151 Uiso 1 1 calc R U . . .
C233 C 2.1886(3) -1.0361(3) 0.2518(2) 0.048 Uani 1 1 d . . . . .
C234 C 2.1953(3) -0.9856(3) 0.2498(2) 0.049 Uani 1 1 d . . . . .
H23K H 2.232527 -0.969762 0.239119 0.058 Uiso 1 1 calc R U . . .
C235 C 2.1458(3) -0.9587(3) 0.2638(2) 0.046 Uani 1 1 d . . . . .
C236 C 2.0910(3) -0.9843(3) 0.2795(2) 0.043 Uani 1 1 d . . . . .
H23L H 2.058138 -0.967024 0.289573 0.052 Uiso 1 1 calc R U . . .
C237 C 2.0830(3) -1.0347(3) 0.2808(2) 0.040 Uani 1 1 d . . . . .
C238 C 2.1329(3) -1.0607(2) 0.2652(2) 0.040 Uani 1 1 d . . . . .
C239 C 2.1540(3) -0.9045(3) 0.2644(3) 0.050 Uani 1 1 d . . . . .
C240 C 2.1916(7) -0.8722(4) 0.2278(4) 0.098 Uani 1 1 d . . . . .
H24A H 2.171972 -0.868380 0.206508 0.147 Uiso 1 1 calc R U . . .
H24B H 2.196404 -0.838689 0.229045 0.147 Uiso 1 1 calc R U . . .
H24C H 2.230660 -0.888831 0.224317 0.147 Uiso 1 1 calc R U . . .
C241 C 2.0932(4) -0.8759(3) 0.2700(4) 0.082 Uani 1 1 d . . . . .
H24D H 2.068179 -0.896120 0.293565 0.123 Uiso 1 1 calc R U . . .
H24E H 2.099987 -0.842847 0.271398 0.123 Uiso 1 1 calc R U . . .
H24F H 2.073377 -0.870844 0.248571 0.123 Uiso 1 1 calc R U . . .
C242 C 2.1851(6) -0.9105(4) 0.2982(3) 0.081 Uani 1 1 d . . . . .
H24G H 2.160818 -0.931347 0.321867 0.121 Uiso 1 1 calc R U . . .
H24H H 2.224166 -0.927110 0.294649 0.121 Uiso 1 1 calc R U . . .
H24I H 2.189910 -0.876968 0.299377 0.121 Uiso 1 1 calc R U . . .
C243 C 2.0293(3) -1.0626(3) 0.3012(2) 0.042 Uani 1 1 d . . . . .
C244 C 1.9900(3) -1.0951(3) 0.3199(2) 0.041 Uani 1 1 d . . . . .
C245 C 1.9716(3) -1.3249(3) 0.3059(2) 0.045 Uani 1 1 d . . . . .
C246 C 1.9225(3) -1.3170(3) 0.2960(2) 0.048 Uani 1 1 d . . . . .
C247 C 1.8649(3) -1.3135(3) 0.2844(3) 0.055 Uani 1 1 d . . . . .
C248 C 1.8436(3) -1.3563(3) 0.2791(3) 0.060 Uani 1 1 d . . . . .
H24K H 1.868112 -1.386239 0.283301 0.072 Uiso 1 1 calc R U . . .
C249 C 1.7880(4) -1.3569(3) 0.2680(3) 0.059 Uani 1 1 d . . . . .
C250 C 1.7518(4) -1.3114(3) 0.2614(3) 0.065 Uani 1 1 d . . . . .
H25B H 1.714479 -1.310282 0.254136 0.078 Uiso 1 1 calc R U . . .
C251 C 1.7712(3) -1.2681(3) 0.2658(3) 0.060 Uani 1 1 d . . . . .
C252 C 1.8266(3) -1.2689(3) 0.2778(3) 0.054 Uani 1 1 d . . . . .
C253 C 1.7683(4) -1.4067(3) 0.2645(3) 0.065 Uani 1 1 d . . . . .
C254 C 1.7570(5) -1.4490(4) 0.3054(4) 0.086 Uani 1 1 d . . . . .
H25C H 1.725635 -1.436991 0.322034 0.130 Uiso 1 1 calc R U . . .
H25D H 1.744627 -1.480227 0.303608 0.130 Uiso 1 1 calc R U . . .
H25E H 1.793607 -1.455783 0.315973 0.130 Uiso 1 1 calc R U . . .
C255 C 1.8176(5) -1.4276(5) 0.2399(5) 0.097 Uani 1 1 d . . . . .
H25F H 1.804298 -1.458562 0.238213 0.145 Uiso 1 1 calc R U . . .
H25G H 1.826626 -1.402077 0.214483 0.145 Uiso 1 1 calc R U . . .
H25H H 1.853354 -1.435372 0.251434 0.145 Uiso 1 1 calc R U . . .
C256 C 1.7086(4) -1.3989(4) 0.2489(4) 0.076 Uani 1 1 d . . . . .
H25I H 1.677644 -1.385619 0.264840 0.113 Uiso 1 1 calc R U . . .
H25J H 1.714450 -1.374814 0.222825 0.113 Uiso 1 1 calc R U . . .
H25K H 1.696520 -1.431599 0.249281 0.113 Uiso 1 1 calc R U . . .
C257 C 1.7457(3) -1.2156(3) 0.2594(3) 0.058 Uani 1 1 d . . . . .
C258 C 1.6834(3) -1.1381(3) 0.2399(3) 0.056 Uani 1 1 d . . . . .
C259 C 1.6945(3) -1.1904(3) 0.2459(3) 0.063 Uani 1 1 d . . . . .
H25L H 1.666929 -1.208854 0.240661 0.075 Uiso 1 1 calc R U . . .
C260 C 1.7255(3) -1.1122(3) 0.2497(3) 0.052 Uani 1 1 d . . . . .
H26B H 1.718352 -1.077200 0.246348 0.062 Uiso 1 1 calc R U . . .
C261 C 1.7768(3) -1.1364(3) 0.2639(3) 0.054 Uani 1 1 d . . . . .
C262 C 1.7874(3) -1.1885(3) 0.2685(3) 0.053 Uani 1 1 d . . . . .
C263 C 1.6285(3) -1.1077(3) 0.2222(3) 0.062 Uani 1 1 d . . . . .
C264 C 1.5859(4) -1.0924(5) 0.2515(4) 0.085 Uani 1 1 d . . . . .
H26C H 1.606613 -1.072613 0.261491 0.127 Uiso 1 1 calc R U . . .
H26D H 1.553359 -1.071719 0.240033 0.127 Uiso 1 1 calc R U . . .
H26E H 1.569890 -1.122879 0.272170 0.127 Uiso 1 1 calc R U . . .
C265 C 1.6547(4) -1.0584(4) 0.1869(4) 0.081 Uani 1 1 d . . . . .
H26F H 1.682459 -1.069431 0.168125 0.121 Uiso 1 1 calc R U . . .
H26G H 1.622002 -1.038326 0.175261 0.121 Uiso 1 1 calc R U . . .
H26H H 1.675547 -1.037665 0.196055 0.121 Uiso 1 1 calc R U . . .
C266 C 1.5995(4) -1.1388(4) 0.2052(4) 0.073 Uani 1 1 d . . . . .
H26I H 1.629038 -1.147890 0.186225 0.110 Uiso 1 1 calc R U . . .
H26J H 1.583596 -1.169811 0.225346 0.110 Uiso 1 1 calc R U . . .
H26K H 1.567065 -1.118650 0.193209 0.110 Uiso 1 1 calc R U . . .
C267 C 1.8187(3) -1.1069(3) 0.2724(3) 0.052 Uani 1 1 d . . . . .
C268 C 1.8520(3) -1.0801(3) 0.2784(3) 0.053 Uani 1 1 d . . . . .
C269 C 2.0264(4) -1.2338(3) 0.3428(2) 0.052 Uani 1 1 d . . . . .
C270 C 1.9890(4) -1.2637(3) 0.3674(2) 0.050 Uani 1 1 d . . . . .
C271 C 1.9442(4) -1.2929(3) 0.3971(2) 0.059 Uani 1 1 d . . . . .
C272 C 1.9438(7) -1.3476(4) 0.4096(3) 0.091 Uani 1 1 d . . . . .
H27B H 1.974472 -1.365019 0.397909 0.109 Uiso 1 1 calc R U . . .
C273 C 1.8991(9) -1.3763(4) 0.4386(3) 0.117 Uani 1 1 d . . . . .
C274 C 1.8541(8) -1.3508(4) 0.4574(3) 0.111 Uani 1 1 d . . . . .
H27C H 1.825622 -1.370094 0.478002 0.134 Uiso 1 1 calc R U . . .
C275 C 1.8514(5) -1.2966(3) 0.4456(2) 0.067 Uani 1 1 d . . . . .
C276 C 1.8980(5) -1.2676(3) 0.4146(2) 0.058 Uani 1 1 d . . . . .
C277 C 1.9001(7) -1.4349(5) 0.4492(4) 0.116 Uani 0.5185 1 d D U P A 1
C278 C 1.9621(10) -1.4547(11) 0.4561(9) 0.117 Uani 0.5185 1 d D U P A 1
H27D H 1.963917 -1.491743 0.462834 0.176 Uiso 0.5185 1 calc R U P A 1
H27E H 1.990996 -1.439406 0.432959 0.176 Uiso 0.5185 1 calc R U P A 1
H27F H 1.971284 -1.445795 0.476789 0.176 Uiso 0.5185 1 calc R U P A 1
C279 C 1.8916(13) -1.4448(10) 0.4116(6) 0.105 Uani 0.5185 1 d D U P A 1
H27G H 1.852009 -1.432547 0.405991 0.158 Uiso 0.5185 1 calc R U P A 1
H27H H 1.921826 -1.426571 0.390204 0.158 Uiso 0.5185 1 calc R U P A 1
H27I H 1.895802 -1.481278 0.415844 0.158 Uiso 0.5185 1 calc R U P A 1
C280 C 1.8465(13) -1.4608(11) 0.4797(8) 0.131 Uani 0.5185 1 d D U P A 1
H28B H 1.809490 -1.444355 0.471718 0.196 Uiso 0.5185 1 calc R U P A 1
H28C H 1.846805 -1.496868 0.482647 0.196 Uiso 0.5185 1 calc R U P A 1
H28D H 1.849282 -1.457636 0.503903 0.196 Uiso 0.5185 1 calc R U P A 1
C77' C 1.9001(7) -1.4349(5) 0.4492(4) 0.116 Uani 0.4815 1 d D U P A 2
C78' C 1.9141(15) -1.4521(10) 0.4924(6) 0.120 Uani 0.4815 1 d D U P A 2
H78B H 1.882666 -1.438574 0.507976 0.180 Uiso 0.4815 1 calc R U P A 2
H78C H 1.915560 -1.489306 0.503477 0.180 Uiso 0.4815 1 calc R U P A 2
H78D H 1.952386 -1.438810 0.491628 0.180 Uiso 0.4815 1 calc R U P A 2
C79' C 1.9550(13) -1.4610(11) 0.4334(9) 0.133 Uani 0.4815 1 d D U P A 2
H79B H 1.949026 -1.497756 0.442538 0.200 Uiso 0.4815 1 calc R U P A 2
H79C H 1.961153 -1.447807 0.405637 0.200 Uiso 0.4815 1 calc R U P A 2
H79D H 1.989843 -1.454347 0.441842 0.200 Uiso 0.4815 1 calc R U P A 2
C80' C 1.8380(10) -1.4610(10) 0.4616(9) 0.114 Uani 0.4815 1 d D U P A 2
H80B H 1.807898 -1.439344 0.471008 0.171 Uiso 0.4815 1 calc R U P A 2
H80C H 1.827024 -1.465895 0.439695 0.171 Uiso 0.4815 1 calc R U P A 2
H80D H 1.840572 -1.494060 0.481627 0.171 Uiso 0.4815 1 calc R U P A 2
C281 C 1.8118(5) -1.2583(3) 0.4569(2) 0.065 Uani 1 1 d . . . . .
C282 C 1.7600(6) -1.2598(4) 0.4850(3) 0.075 Uani 1 1 d . . . . .
H28E H 1.744828 -1.291975 0.501235 0.090 Uiso 1 1 calc R U . . .
C283 C 1.7302(5) -1.2156(4) 0.4896(3) 0.069 Uani 1 1 d . . . . .
C284 C 1.7569(5) -1.1672(3) 0.4659(3) 0.065 Uani 1 1 d . . . . .
H28F H 1.739078 -1.136764 0.468858 0.079 Uiso 1 1 calc R U . . .
C285 C 1.8105(4) -1.1647(3) 0.4378(3) 0.058 Uani 1 1 d . . . . .
C286 C 1.8378(4) -1.2099(3) 0.4328(2) 0.056 Uani 1 1 d . . . . .
C287 C 1.6723(6) -1.2176(4) 0.5198(3) 0.080 Uani 1 1 d . . . . .
C288 C 1.6245(6) -1.2512(5) 0.5131(4) 0.087 Uani 1 1 d . . . . .
H28G H 1.641579 -1.285259 0.515591 0.131 Uiso 1 1 calc R U . . .
H28H H 1.588158 -1.253896 0.531933 0.131 Uiso 1 1 calc R U . . .
H28I H 1.615200 -1.234666 0.487575 0.131 Uiso 1 1 calc R U . . .
C289 C 1.6892(6) -1.2431(5) 0.5595(3) 0.090 Uani 1 1 d . . . . .
H28J H 1.706916 -1.276850 0.561740 0.135 Uiso 1 1 calc R U . . .
H28K H 1.717874 -1.222180 0.562854 0.135 Uiso 1 1 calc R U . . .
H28L H 1.653506 -1.246344 0.578966 0.135 Uiso 1 1 calc R U . . .
C290 C 1.6447(5) -1.1652(4) 0.5157(4) 0.088 Uani 1 1 d . . . . .
H29B H 1.634195 -1.149467 0.490510 0.132 Uiso 1 1 calc R U . . .
H29C H 1.608882 -1.168206 0.535094 0.132 Uiso 1 1 calc R U . . .
H29D H 1.673249 -1.144042 0.518982 0.132 Uiso 1 1 calc R U . . .
C291 C 1.8342(4) -1.1142(3) 0.4134(2) 0.053 Uani 1 1 d . . . . .
C292 C 1.8526(4) -1.0722(3) 0.3919(3) 0.058 Uani 1 1 d . . . . .
C293 C 1.6414(3) -0.7934(3) 0.2226(2) 0.041 Uani 1 1 d . . . . .
C294 C 1.6030(3) -0.8258(3) 0.2417(2) 0.042 Uani 1 1 d . . . . .
C295 C 1.5671(3) -0.8710(3) 0.2619(2) 0.049 Uani 1 1 d . . . . .
C296 C 1.5044(3) -0.8724(3) 0.2639(3) 0.053 Uani 1 1 d . . . . .
H29E H 1.483544 -0.841670 0.252700 0.063 Uiso 1 1 calc R U . . .
C297 C 1.4717(3) -0.9186(3) 0.2822(3) 0.055 Uani 1 1 d . . . . .
C298 C 1.5042(3) -0.9653(3) 0.2966(3) 0.054 Uani 1 1 d . . . . .
H29F H 1.484196 -0.996642 0.306784 0.065 Uiso 1 1 calc R U . . .
C299 C 1.5654(3) -0.9649(3) 0.2956(2) 0.046 Uani 1 1 d . . . . .
C300 C 1.5968(3) -0.9181(3) 0.2790(2) 0.043 Uani 1 1 d . . . . .
C301 C 1.4025(4) -0.9194(4) 0.2866(3) 0.070 Uani 1 1 d . . . . .
C302 C 1.3734(5) -0.9408(5) 0.3309(4) 0.084 Uani 1 1 d . . . . .
H30A H 1.390172 -0.974772 0.342795 0.126 Uiso 1 1 calc R U . . .
H30B H 1.382091 -0.917954 0.343330 0.126 Uiso 1 1 calc R U . . .
H30C H 1.330329 -0.942762 0.333669 0.126 Uiso 1 1 calc R U . . .
C303 C 1.3847(4) -0.9548(4) 0.2668(4) 0.072 Uani 1 1 d . . . . .
H30D H 1.402396 -0.988799 0.277082 0.108 Uiso 1 1 calc R U . . .
H30E H 1.341384 -0.956953 0.271607 0.108 Uiso 1 1 calc R U . . .
H30F H 1.399291 -0.940605 0.239452 0.108 Uiso 1 1 calc R U . . .
C304 C 1.3742(4) -0.8663(4) 0.2700(4) 0.076 Uani 1 1 d . . . . .
H30G H 1.331134 -0.869081 0.273487 0.114 Uiso 1 1 calc R U . . .
H30H H 1.383025 -0.844254 0.283013 0.114 Uiso 1 1 calc R U . . .
H30I H 1.390553 -0.851674 0.242874 0.114 Uiso 1 1 calc R U . . .
C305 C 1.6105(3) -1.0051(3) 0.3098(2) 0.049 Uani 1 1 d . . . . .
C306 C 1.6068(3) -1.0572(3) 0.3307(3) 0.055 Uani 1 1 d . . . . .
H30J H 1.570576 -1.074104 0.335869 0.066 Uiso 1 1 calc R U . . .
C307 C 1.6582(3) -1.0847(3) 0.3443(3) 0.053 Uani 1 1 d . . . . .
C308 C 1.7107(3) -1.0575(3) 0.3371(2) 0.051 Uani 1 1 d . . . . .
H30K H 1.744618 -1.075633 0.346415 0.061 Uiso 1 1 calc R U . . .
C309 C 1.7150(3) -1.0044(3) 0.3165(2) 0.046 Uani 1 1 d . . . . .
C310 C 1.6642(3) -0.9778(2) 0.3015(2) 0.040 Uani 1 1 d . . . . .
C311 C 1.6531(4) -1.1424(3) 0.3697(3) 0.064 Uani 1 1 d . . . . .
C312 C 1.6133(6) -1.1469(4) 0.4076(4) 0.097 Uani 1 1 d . . . . .
H31B H 1.609746 -1.182767 0.423700 0.146 Uiso 1 1 calc R U . . .
H31C H 1.630684 -1.128437 0.420248 0.146 Uiso 1 1 calc R U . . .
H31D H 1.573789 -1.132278 0.403333 0.146 Uiso 1 1 calc R U . . .
C313 C 1.7162(5) -1.1685(4) 0.3758(4) 0.090 Uani 1 1 d . . . . .
H31E H 1.740966 -1.165237 0.351118 0.135 Uiso 1 1 calc R U . . .
H31F H 1.735218 -1.151812 0.388861 0.135 Uiso 1 1 calc R U . . .
H31G H 1.711328 -1.204558 0.391109 0.135 Uiso 1 1 calc R U . . .
C314 C 1.6256(5) -1.1731(3) 0.3494(4) 0.076 Uani 1 1 d . . . . .
H31H H 1.651190 -1.170184 0.325071 0.114 Uiso 1 1 calc R U . . .
H31I H 1.622624 -1.208969 0.365591 0.114 Uiso 1 1 calc R U . . .
H31J H 1.585907 -1.159059 0.345095 0.114 Uiso 1 1 calc R U . . .
C315 C 1.7657(3) -0.9741(2) 0.31404(19) 0.039 Uani 1 1 d . . . . .
C316 C 1.8050(3) -0.9448(3) 0.3129(2) 0.043 Uani 1 1 d . . . . .
C317 C 1.7519(3) -0.8108(2) 0.2932(2) 0.042 Uani 1 1 d . . . . .
C318 C 1.7784(3) -0.7863(3) 0.3055(2) 0.041 Uani 1 1 d . . . . .
C319 C 1.8131(3) -0.7580(2) 0.3185(2) 0.040 Uani 1 1 d . . . . .
C320 C 1.7977(3) -0.7072(2) 0.3177(2) 0.041 Uani 1 1 d . . . . .
H32B H 1.762278 -0.691926 0.309041 0.049 Uiso 1 1 calc R U . . .
C321 C 1.8329(3) -0.6784(2) 0.3293(2) 0.044 Uani 1 1 d . . . . .
C322 C 1.8860(3) -0.7015(3) 0.3418(2) 0.045 Uani 1 1 d . . . . .
H32C H 1.910388 -0.682967 0.349461 0.054 Uiso 1 1 calc R U . . .
C323 C 1.9036(3) -0.7520(3) 0.3432(2) 0.045 Uani 1 1 d . . . . .
C324 C 1.8673(3) -0.7807(2) 0.33148(19) 0.037 Uani 1 1 d . . . . .
C325 C 1.8148(4) -0.6226(3) 0.3263(3) 0.050 Uani 1 1 d . . . . .
C326 C 1.8138(5) -0.6167(4) 0.3650(3) 0.072 Uani 1 1 d . . . . .
H32D H 1.852712 -0.626940 0.372475 0.109 Uiso 1 1 calc R U . . .
H32E H 1.804953 -0.581142 0.362768 0.109 Uiso 1 1 calc R U . . .
H32F H 1.783260 -0.638285 0.384107 0.109 Uiso 1 1 calc R U . . .
C327 C 1.7533(5) -0.6064(4) 0.3149(3) 0.073 Uani 1 1 d . . . . .
H32G H 1.753355 -0.609963 0.290419 0.110 Uiso 1 1 calc R U . . .
H32H H 1.722882 -0.627974 0.334210 0.110 Uiso 1 1 calc R U . . .
H32I H 1.744575 -0.570830 0.312870 0.110 Uiso 1 1 calc R U . . .
C328 C 1.8609(5) -0.5869(4) 0.2950(3) 0.072 Uani 1 1 d . . . . .
H32J H 1.900700 -0.596109 0.301306 0.109 Uiso 1 1 calc R U . . .
H32K H 1.860164 -0.590299 0.270563 0.109 Uiso 1 1 calc R U . . .
H32L H 1.851086 -0.551599 0.293387 0.109 Uiso 1 1 calc R U . . .
C329 C 1.9543(3) -0.7868(3) 0.3544(2) 0.045 Uani 1 1 d . . . . .
C330 C 2.0041(3) -0.7814(3) 0.3690(2) 0.048 Uani 1 1 d . . . . .
H33B H 2.010083 -0.750313 0.372049 0.058 Uiso 1 1 calc R U . . .
C331 C 2.0453(3) -0.8232(3) 0.3792(2) 0.047 Uani 1 1 d . . . . .
C332 C 2.0324(3) -0.8695(3) 0.3749(2) 0.046 Uani 1 1 d . . . . .
H33C H 2.058893 -0.897746 0.382340 0.055 Uiso 1 1 calc R U . . .
C333 C 1.9827(3) -0.8759(3) 0.3604(2) 0.042 Uani 1 1 d . . . . .
C334 C 1.9428(3) -0.8333(3) 0.3495(2) 0.045 Uani 1 1 d . . . . .
C335 C 2.0995(4) -0.8192(4) 0.3965(3) 0.059 Uani 1 1 d . . . . .
C336 C 2.1556(4) -0.8460(6) 0.3800(4) 0.092 Uani 1 1 d . . . . .
H33D H 2.189549 -0.843338 0.391078 0.138 Uiso 1 1 calc R U . . .
H33E H 2.147575 -0.881969 0.386301 0.138 Uiso 1 1 calc R U . . .
H33F H 2.164768 -0.829611 0.352439 0.138 Uiso 1 1 calc R U . . .
C337 C 2.0850(5) -0.8480(3) 0.4404(3) 0.064 Uani 1 1 d . . . . .
H33G H 2.118682 -0.845830 0.451825 0.095 Uiso 1 1 calc R U . . .
H33H H 2.049573 -0.832351 0.451350 0.095 Uiso 1 1 calc R U . . .
H33I H 2.077682 -0.883690 0.445346 0.095 Uiso 1 1 calc R U . . .
C338 C 2.1137(4) -0.7632(4) 0.3897(3) 0.063 Uani 1 1 d . . . . .
H33J H 2.148060 -0.762881 0.401141 0.094 Uiso 1 1 calc R U . . .
H33K H 2.122701 -0.744401 0.362389 0.094 Uiso 1 1 calc R U . . .
H33L H 2.079286 -0.747201 0.401251 0.094 Uiso 1 1 calc R U . . .
C339 C 1.9704(3) -0.9236(3) 0.3572(2) 0.045 Uani 1 1 d . . . . .
C340 C 1.9583(3) -0.9650(3) 0.3540(2) 0.045 Uani 1 1 d . . . . .
C341 C 1.9440(3) -0.9415(3) 0.2370(2) 0.042 Uani 1 1 d . . . . .
C342 C 1.9790(3) -0.9110(3) 0.2108(2) 0.042 Uani 1 1 d . . . . .
C343 C 2.0199(3) -0.8773(3) 0.1798(2) 0.046 Uani 1 1 d . . . . .
C344 C 2.0739(4) -0.8960(3) 0.1629(2) 0.053 Uani 1 1 d . . . . .
H34B H 2.083672 -0.931216 0.172434 0.063 Uiso 1 1 calc R U . . .
C345 C 2.1138(3) -0.8632(3) 0.1321(2) 0.052 Uani 1 1 d . . . . .
C346 C 2.0985(3) -0.8103(3) 0.1181(2) 0.052 Uani 1 1 d . . . . .
H34C H 2.124430 -0.788063 0.097564 0.062 Uiso 1 1 calc R U . . .
C347 C 2.0454(3) -0.7903(3) 0.1344(2) 0.046 Uani 1 1 d . . . . .
C348 C 2.0054(3) -0.8243(3) 0.1657(2) 0.042 Uani 1 1 d . . . . .
C349 C 2.1715(5) -0.8850(5) 0.1122(3) 0.081 Uani 1 1 d . U . . .
C350 C 2.1688(10) -0.8766(11) 0.0740(6) 0.185 Uani 1 1 d . U . . .
H35B H 2.153533 -0.842018 0.062288 0.277 Uiso 1 1 calc R U . . .
H35C H 2.208707 -0.880733 0.060311 0.277 Uiso 1 1 calc R U . . .
H35D H 2.142409 -0.901137 0.072878 0.277 Uiso 1 1 calc R U . . .
C351 C 2.1925(8) -0.9333(6) 0.1383(5) 0.127 Uani 1 1 d . U . . .
H35E H 2.190421 -0.930377 0.163218 0.191 Uiso 1 1 calc R U . . .
H35F H 2.167385 -0.960933 0.140758 0.191 Uiso 1 1 calc R U . . .
H35G H 2.233683 -0.940529 0.128191 0.191 Uiso 1 1 calc R U . . .
C352 C 2.2243(5) -0.8495(6) 0.1066(6) 0.127 Uani 1 1 d . U . . .
H35H H 2.231451 -0.851542 0.131447 0.191 Uiso 1 1 calc R U . . .
H35I H 2.260265 -0.860684 0.092698 0.191 Uiso 1 1 calc R U . . .
H35J H 2.213973 -0.814385 0.092253 0.191 Uiso 1 1 calc R U . . .
C353 C 2.0177(3) -0.7392(3) 0.1265(2) 0.044 Uani 1 1 d . . . . .
C354 C 2.0330(4) -0.6913(3) 0.0994(2) 0.052 Uani 1 1 d . . . . .
H35K H 2.069746 -0.687629 0.082358 0.063 Uiso 1 1 calc R U . . .
C355 C 1.9940(4) -0.6478(3) 0.0971(2) 0.050 Uani 1 1 d . . . . .
C356 C 1.9399(3) -0.6544(3) 0.1242(2) 0.045 Uani 1 1 d . . . . .
H35L H 1.914290 -0.625580 0.123203 0.054 Uiso 1 1 calc R U . . .
C357 C 1.9224(3) -0.7022(3) 0.1526(2) 0.047 Uani 1 1 d . . . . .
C358 C 1.8673(3) -0.7067(3) 0.1801(2) 0.043 Uani 1 1 d . . . . .
C359 C 1.8210(3) -0.7062(3) 0.2026(2) 0.043 Uani 1 1 d . . . . .
C360 C 2.0087(4) -0.5940(3) 0.0668(2) 0.050 Uani 1 1 d . . . . .
C361 C 2.0688(5) -0.5941(4) 0.0403(3) 0.068 Uani 1 1 d . . . . .
H36A H 2.068242 -0.618752 0.027676 0.103 Uiso 1 1 calc R U . . .
H36B H 2.075498 -0.560098 0.021154 0.103 Uiso 1 1 calc R U . . .
H36C H 2.100800 -0.603345 0.055128 0.103 Uiso 1 1 calc R U . . .
C362 C 1.9595(5) -0.5785(4) 0.0418(3) 0.066 Uani 1 1 d . . . . .
H36D H 1.920696 -0.578088 0.057856 0.100 Uiso 1 1 calc R U . . .
H36E H 1.967345 -0.544520 0.022841 0.100 Uiso 1 1 calc R U . . .
H36F H 1.959701 -0.602983 0.028950 0.100 Uiso 1 1 calc R U . . .
C363 C 2.0101(5) -0.5548(3) 0.0866(3) 0.064 Uani 1 1 d . . . . .
H36G H 1.972009 -0.554557 0.103531 0.096 Uiso 1 1 calc R U . . .
H36H H 2.042165 -0.564095 0.101417 0.096 Uiso 1 1 calc R U . . .
H36I H 2.016863 -0.520848 0.067443 0.096 Uiso 1 1 calc R U . . .
C364 C 1.9623(3) -0.7454(3) 0.1528(2) 0.050 Uani 1 1 d . . . . .
C365 C 1.6559(3) -0.6858(3) 0.2681(2) 0.046 Uani 1 1 d . . . . .
C366 C 1.6055(4) -0.6787(3) 0.2857(2) 0.046 Uani 1 1 d . . . . .
C367 C 1.5449(3) -0.6703(3) 0.3015(2) 0.045 Uani 1 1 d . . . . .
C368 C 1.5296(3) -0.6487(3) 0.3310(2) 0.047 Uani 1 1 d . . . . .
H36J H 1.560524 -0.640454 0.340830 0.057 Uiso 1 1 calc R U . . .
C369 C 1.4683(4) -0.6390(3) 0.3461(2) 0.053 Uani 1 1 d . . . . .
C370 C 1.4228(3) -0.6513(3) 0.3316(2) 0.052 Uani 1 1 d . . . . .
H37B H 1.382563 -0.645168 0.341296 0.062 Uiso 1 1 calc R U . . .
C371 C 1.4359(4) -0.6727(3) 0.3029(2) 0.047 Uani 1 1 d . . . . .
C372 C 1.4969(3) -0.6814(3) 0.28656(19) 0.043 Uani 1 1 d . . . . .
C373 C 1.4536(5) -0.6109(5) 0.3758(3) 0.084 Uani 1 1 d . . . . .
C374 C 1.5070(10) -0.5958(10) 0.3862(7) 0.195 Uani 1 1 d . . . . .
H37C H 1.539445 -0.587803 0.364256 0.292 Uiso 1 1 calc R U . . .
H37D H 1.496751 -0.565828 0.393707 0.292 Uiso 1 1 calc R U . . .
H37E H 1.519504 -0.623906 0.407283 0.292 Uiso 1 1 calc R U . . .
C375 C 1.3965(7) -0.6254(5) 0.4035(4) 0.101 Uani 1 1 d . . . . .
H37F H 1.367385 -0.633970 0.391332 0.151 Uiso 1 1 calc R U . . .
H37G H 1.403778 -0.654958 0.425484 0.151 Uiso 1 1 calc R U . . .
H37H H 1.381025 -0.596880 0.411907 0.151 Uiso 1 1 calc R U . . .
C376 C 1.4362(7) -0.5524(5) 0.3507(4) 0.097 Uani 1 1 d . . . . .
H37I H 1.470188 -0.537527 0.330890 0.146 Uiso 1 1 calc R U . . .
H37J H 1.402152 -0.552588 0.338980 0.146 Uiso 1 1 calc R U . . .
H37K H 1.426015 -0.532082 0.367301 0.146 Uiso 1 1 calc R U . . .
C377 C 1.3999(3) -0.6895(3) 0.2819(2) 0.046 Uani 1 1 d . . . . .
C378 C 1.3382(3) -0.6906(3) 0.2823(2) 0.051 Uani 1 1 d . . . . .
H37L H 1.310752 -0.678578 0.299435 0.061 Uiso 1 1 calc R U . . .
C379 C 1.3166(3) -0.7094(3) 0.2576(2) 0.051 Uani 1 1 d . . . . .
C380 C 1.3600(4) -0.7256(3) 0.2306(2) 0.053 Uani 1 1 d . . . . .
H38B H 1.346048 -0.737113 0.213449 0.063 Uiso 1 1 calc R U . . .
C381 C 1.4221(3) -0.7249(3) 0.2288(2) 0.046 Uani 1 1 d . . . . .
C382 C 1.4426(3) -0.7070(3) 0.2552(2) 0.043 Uani 1 1 d . . . . .
C383 C 1.4668(3) -0.7413(3) 0.2015(2) 0.045 Uani 1 1 d . . . . .
C384 C 1.5071(3) -0.7546(3) 0.1799(2) 0.049 Uani 1 1 d . . . . .
C385 C 1.2503(3) -0.7106(3) 0.2569(3) 0.056 Uani 1 1 d . . . . .
C386 C 1.2353(4) -0.7647(4) 0.2605(5) 0.091 Uani 1 1 d . . . . .
H38D H 1.192980 -0.765788 0.260065 0.137 Uiso 1 1 calc R U . . .
H38E H 1.258985 -0.773364 0.239233 0.137 Uiso 1 1 calc R U . . .
H38F H 1.244436 -0.789094 0.284396 0.137 Uiso 1 1 calc R U . . .
C387 C 1.2350(4) -0.6710(5) 0.2188(3) 0.072 Uani 1 1 d . . . . .
H38G H 1.192550 -0.672086 0.218660 0.107 Uiso 1 1 calc R U . . .
H38H H 1.244584 -0.636788 0.216673 0.107 Uiso 1 1 calc R U . . .
H38I H 1.258269 -0.679435 0.197333 0.107 Uiso 1 1 calc R U . . .
C388 C 1.2110(3) -0.6963(4) 0.2893(3) 0.057 Uani 1 1 d . . . . .
H38J H 1.169133 -0.697477 0.287935 0.086 Uiso 1 1 calc R U . . .
H38K H 1.218886 -0.720338 0.313704 0.086 Uiso 1 1 calc R U . . .
H38L H 1.220057 -0.661841 0.287014 0.086 Uiso 1 1 calc R U . . .
C389 C 1.6323(3) -0.6590(3) 0.1622(2) 0.048 Uani 1 1 d . . . . .
C390 C 1.6725(3) -0.6395(3) 0.1343(2) 0.042 Uani 1 1 d . . . . .
C391 C 1.7225(3) -0.6257(3) 0.10268(19) 0.042 Uani 1 1 d . . . . .
C392 C 1.7290(3) -0.5766(3) 0.0751(2) 0.046 Uani 1 1 d . . . . .
H39B H 1.700985 -0.550619 0.077868 0.055 Uiso 1 1 calc R U . . .
C393 C 1.7769(3) -0.5646(3) 0.0429(2) 0.047 Uani 1 1 d . . . . .
C394 C 1.8186(3) -0.6039(3) 0.03914(19) 0.043 Uani 1 1 d . . . . .
H39C H 1.850143 -0.596902 0.018008 0.052 Uiso 1 1 calc R U . . .
C395 C 1.8132(3) -0.6536(3) 0.0669(2) 0.042 Uani 1 1 d . . . . .
C396 C 1.7654(3) -0.6660(3) 0.09959(19) 0.042 Uani 1 1 d . . . . .
C397 C 1.7835(4) -0.5082(3) 0.0150(2) 0.048 Uani 1 1 d . . . . .
C398 C 1.8258(4) -0.5057(3) -0.0235(2) 0.053 Uani 1 1 d . . . . .
H39D H 1.864738 -0.520671 -0.018294 0.079 Uiso 1 1 calc R U . . .
H39E H 1.808520 -0.524666 -0.035763 0.079 Uiso 1 1 calc R U . . .
H39F H 1.830258 -0.470160 -0.040208 0.079 Uiso 1 1 calc R U . . .
C399 C 1.8092(4) -0.4763(4) 0.0341(3) 0.060 Uani 1 1 d . . . . .
H39G H 1.847801 -0.490940 0.040311 0.089 Uiso 1 1 calc R U . . .
H39H H 1.814129 -0.441179 0.016578 0.089 Uiso 1 1 calc R U . . .
H39I H 1.781794 -0.476762 0.057303 0.089 Uiso 1 1 calc R U . . .
C400 C 1.7228(4) -0.4842(3) 0.0055(2) 0.061 Uani 1 1 d . . . . .
H40B H 1.705906 -0.503771 -0.006566 0.092 Uiso 1 1 calc R U . . .
H40C H 1.695793 -0.484651 0.028851 0.092 Uiso 1 1 calc R U . . .
H40D H 1.728128 -0.449068 -0.011873 0.092 Uiso 1 1 calc R U . . .
C401 C 1.8478(3) -0.7012(3) 0.07199(19) 0.042 Uani 1 1 d . . . . .
C402 C 1.9234(3) -0.7657(3) 0.0621(2) 0.045 Uani 1 1 d . . . . .
C403 C 1.8984(3) -0.7161(3) 0.0494(2) 0.046 Uani 1 1 d . . . . .
H40E H 1.915264 -0.692524 0.025596 0.056 Uiso 1 1 calc R U . . .
C404 C 1.8996(3) -0.7993(3) 0.0985(2) 0.048 Uani 1 1 d . . . . .
H40F H 1.917895 -0.831916 0.107543 0.057 Uiso 1 1 calc R U . . .
C405 C 1.8482(3) -0.7859(3) 0.1226(2) 0.043 Uani 1 1 d . . . . .
C406 C 1.8207(3) -0.7374(3) 0.1084(2) 0.043 Uani 1 1 d . . . . .
C407 C 1.9766(4) -0.7822(3) 0.0346(3) 0.055 Uani 1 1 d . . . . .
C408 C 2.0294(4) -0.7454(4) 0.0246(3) 0.066 Uani 1 1 d . . . . .
H40G H 2.015721 -0.710292 0.012818 0.099 Uiso 1 1 calc R U . . .
H40H H 2.043681 -0.748665 0.047756 0.099 Uiso 1 1 calc R U . . .
H40I H 2.061772 -0.754252 0.006867 0.099 Uiso 1 1 calc R U . . .
C409 C 2.0000(4) -0.8364(4) 0.0529(3) 0.062 Uani 1 1 d . . . . .
H40J H 2.013711 -0.839148 0.076119 0.092 Uiso 1 1 calc R U . . .
H40K H 1.968135 -0.860366 0.058996 0.092 Uiso 1 1 calc R U . . .
H40L H 2.033122 -0.844293 0.035141 0.092 Uiso 1 1 calc R U . . .
C410 C 1.9544(5) -0.7767(4) -0.0025(3) 0.066 Uani 1 1 d . . . . .
H41B H 1.939618 -0.741792 -0.013704 0.099 Uiso 1 1 calc R U . . .
H41C H 1.987350 -0.784311 -0.020419 0.099 Uiso 1 1 calc R U . . .
H41D H 1.922362 -0.800384 0.003436 0.099 Uiso 1 1 calc R U . . .
C411 C 1.8303(3) -0.8212(3) 0.1607(2) 0.043 Uani 1 1 d . . . . .
C412 C 1.8175(3) -0.8513(3) 0.1944(2) 0.039 Uani 1 1 d . . . . .
C600 C 1.9729(3) -1.1634(2) 0.2366(2) 0.040 Uani 1 1 d . . . . .
C601 C 1.9569(3) -1.1849(3) 0.2176(2) 0.040 Uani 1 1 d . . . . .
N16 N 1.7692(3) -0.7156(2) 0.12448(16) 0.042 Uani 1 1 d . . . . .
Cl01 Cl 2.0968(5) -1.0716(2) -0.0073(2) 0.202 Uani 0.6078 1 d D U P B 1
O4 O 2.0364(9) -1.0896(7) 0.0091(7) 0.208 Uani 0.6078 1 d D U P B 1
O3 O 2.1277(9) -1.1066(7) -0.0290(5) 0.150 Uani 0.6078 1 d D U P B 1
O2 O 2.1248(12) -1.0787(9) 0.0246(5) 0.192 Uani 0.6078 1 d D U P B 1
O1 O 2.0988(15) -1.0208(7) -0.0362(6) 0.202 Uani 0.6078 1 d D U P B 1
Cl1' Cl 2.0968(5) -1.0716(2) -0.0073(2) 0.202 Uani 0.3922 1 d D U P B 2
O4' O 2.082(2) -1.1182(13) 0.0242(11) 0.290 Uani 0.3922 1 d D U P B 2
O3' O 2.102(2) -1.0735(17) -0.0457(7) 0.240 Uani 0.3922 1 d D U P B 2
O2' O 2.1513(15) -1.0506(15) -0.0032(10) 0.233 Uani 0.3922 1 d D U P B 2
O1' O 2.0483(18) -1.0327(16) -0.0043(15) 0.290 Uani 0.3922 1 d D U P B 2

loop_
_atom_site_aniso_label
_atom_site_aniso_U_11
_atom_site_aniso_U_22
_atom_site_aniso_U_33
_atom_site_aniso_U_23
_atom_site_aniso_U_13
_atom_site_aniso_U_12
Ag1 0.039 0.042 0.064 -0.029 -0.015 0.012
Ag2 0.038 0.048 0.080 -0.035 -0.018 0.010
Ag3 0.035 0.067 0.073 -0.040 -0.019 0.008
Ag4 0.050 0.046 0.072 -0.035 -0.014 0.013
Ag5 0.043 0.037 0.058 -0.024 -0.015 0.012
Ag6 0.059 0.042 0.069 -0.030 -0.030 0.016
Ag7 0.032 0.036 0.056 -0.024 -0.012 0.004
Ag8 0.039 0.034 0.057 -0.020 -0.012 0.007
Ag9 0.032 0.044 0.063 -0.018 -0.014 0.005
Ag10 0.040 0.036 0.066 -0.027 -0.020 0.011
Ag11 0.037 0.033 0.056 -0.022 -0.012 0.007
Ag12 0.049 0.034 0.054 -0.017 -0.010 0.006
Ag13 0.048 0.040 0.072 -0.018 -0.012 0.003
Ag14 0.037 0.033 0.066 -0.025 -0.013 0.004
Ag15 0.045 0.036 0.058 -0.022 -0.014 0.005
Ag16 0.049 0.033 0.061 -0.020 -0.015 0.009
Ag17 0.049 0.033 0.074 -0.013 0.000 0.007
Ag18 0.040 0.029 0.053 -0.019 -0.011 0.003
Ag19 0.039 0.034 0.053 -0.019 -0.010 0.004
Ag20 0.035 0.031 0.054 -0.021 -0.008 0.002
Ag21 0.036 0.050 0.059 -0.030 -0.007 0.000
Ag22 0.040 0.035 0.059 -0.022 -0.009 0.001
Ag23 0.035 0.041 0.048 -0.018 -0.007 0.000
Ag24 0.044 0.034 0.056 -0.020 -0.004 0.004
Ag25 0.036 0.035 0.058 -0.020 -0.010 0.005
Ag26 0.049 0.036 0.065 -0.023 -0.018 0.010
Ag27 0.037 0.063 0.053 -0.026 -0.003 -0.004
Ag28 0.040 0.048 0.055 -0.026 -0.011 0.010
Ag29 0.042 0.051 0.060 -0.027 -0.004 0.005
P1 0.039 0.043 0.052 -0.024 -0.009 0.007
P2 0.043 0.035 0.061 -0.022 -0.009 0.007
P3 0.037 0.041 0.058 -0.025 -0.010 0.011
P4 0.056 0.044 0.055 -0.021 -0.010 0.014
P5 0.063 0.050 0.075 -0.036 -0.035 0.022
P6 0.067 0.038 0.059 -0.023 -0.023 0.013
P7 0.049 0.042 0.054 -0.013 -0.008 0.007
P8 0.041 0.037 0.052 -0.019 -0.004 0.006
P9 0.043 0.036 0.059 -0.023 -0.015 0.009
P10 0.033 0.046 0.053 -0.023 -0.008 0.008
P11 0.040 0.056 0.052 -0.029 -0.011 0.010
P12 0.042 0.045 0.055 -0.026 -0.010 0.001
N1 0.035 0.045 0.053 -0.024 -0.007 0.007
N2 0.043 0.036 0.058 -0.021 -0.006 0.013
N3 0.063 0.049 0.064 -0.027 -0.032 0.025
N4 0.051 0.027 0.053 -0.016 -0.005 0.004
N5 0.040 0.036 0.061 -0.022 -0.015 0.008
N6 0.035 0.056 0.058 -0.036 -0.011 0.008
N7 0.032 0.056 0.111 -0.056 -0.028 0.018
N8 0.026 0.033 0.058 -0.026 -0.013 0.004
N9 0.031 0.035 0.073 -0.030 -0.016 0.009
N10 0.036 0.030 0.115 -0.035 -0.014 0.005
N11 0.057 0.039 0.055 -0.016 -0.006 0.002
N12 0.034 0.033 0.055 -0.019 -0.003 -0.001
N13 0.046 0.033 0.049 -0.018 -0.013 0.004
N14 0.040 0.041 0.057 -0.019 -0.011 -0.002
N15 0.040 0.041 0.049 -0.018 -0.007 0.005
C1 0.040 0.042 0.057 -0.025 -0.011 0.010
C2 0.044 0.050 0.056 -0.028 -0.005 -0.001
C3 0.055 0.047 0.060 -0.027 -0.016 0.005
C4 0.044 0.050 0.059 -0.028 -0.010 0.001
C5 0.046 0.045 0.055 -0.027 -0.011 0.011
C6 0.039 0.055 0.060 -0.030 -0.006 0.009
C7 0.072 0.060 0.066 -0.039 0.007 -0.017
C8 0.125 0.049 0.065 -0.023 0.028 -0.006
C9 0.164 0.066 0.083 -0.030 0.040 -0.033
C10 0.149 0.153 0.098 -0.055 0.029 -0.102
C11 0.088 0.195 0.103 -0.074 0.019 -0.081
C12 0.068 0.158 0.094 -0.050 0.001 -0.047
C13 0.041 0.044 0.052 -0.019 -0.012 0.011
C14 0.041 0.055 0.074 -0.031 -0.020 0.007
C15 0.059 0.056 0.097 -0.033 -0.041 0.014
C16 0.047 0.050 0.077 -0.029 -0.022 0.019
C17 0.048 0.035 0.052 -0.012 -0.009 0.000
C18 0.053 0.035 0.063 -0.023 -0.009 0.017
C19 0.051 0.045 0.055 -0.014 -0.009 0.011
C20 0.062 0.039 0.061 -0.021 -0.011 0.009
C21 0.098 0.047 0.082 -0.029 -0.028 0.029
C22 0.172 0.058 0.063 -0.005 -0.011 0.054
C23 0.121 0.046 0.075 -0.021 -0.014 0.033
C24 0.042 0.033 0.089 -0.033 0.001 0.001
C25 0.042 0.052 0.099 -0.039 -0.002 -0.001
C26 0.046 0.086 0.170 -0.087 0.007 -0.015
C27 0.085 0.106 0.172 -0.093 0.056 -0.051
C28 0.111 0.092 0.133 -0.072 0.050 -0.047
C29 0.075 0.084 0.100 -0.061 0.035 -0.030
C30 0.035 0.049 0.060 -0.027 -0.009 0.013
C31 0.038 0.060 0.064 -0.028 -0.012 0.018
C32 0.042 0.078 0.083 -0.047 -0.011 0.023
C33 0.042 0.066 0.113 -0.048 0.001 -0.005
C34 0.040 0.059 0.159 -0.045 -0.001 -0.011
C35 0.032 0.048 0.106 -0.029 -0.010 0.004
C36 0.036 0.052 0.053 -0.024 -0.007 0.017
C37 0.043 0.041 0.063 -0.025 -0.011 0.009
C38 0.047 0.054 0.071 -0.023 -0.019 -0.003
C39 0.037 0.050 0.074 -0.031 -0.005 0.000
C40 0.043 0.055 0.060 -0.022 -0.004 0.005
C41 0.041 0.041 0.064 -0.024 -0.014 0.013
C42 0.042 0.036 0.066 -0.030 -0.012 0.009
C43 0.053 0.052 0.064 -0.028 -0.019 0.012
C44 0.061 0.060 0.059 -0.028 -0.015 0.009
C45 0.081 0.057 0.053 -0.023 -0.021 0.023
C46 0.050 0.042 0.060 -0.027 -0.012 0.011
C47 0.050 0.039 0.077 -0.025 -0.007 0.010
C48 0.046 0.044 0.063 -0.020 -0.005 0.005
C49 0.065 0.041 0.082 -0.031 -0.014 0.005
C50 0.054 0.060 0.096 -0.045 -0.003 0.000
C51 0.069 0.059 0.096 -0.041 -0.009 0.009
C52 0.081 0.040 0.085 -0.036 0.001 -0.004
C53 0.084 0.086 0.065 -0.009 -0.033 0.004
C54 0.094 0.095 0.092 0.000 -0.014 0.027
C55 0.153 0.127 0.108 0.013 -0.030 0.056
C56 0.183 0.158 0.093 0.007 -0.053 -0.001
C57 0.173 0.155 0.070 -0.021 -0.035 -0.015
C58 0.139 0.107 0.069 -0.022 -0.026 -0.016
C59 0.050 0.074 0.110 -0.062 -0.040 0.024
C60 0.071 0.060 0.115 -0.050 -0.044 0.031
C61 0.060 0.091 0.159 -0.086 -0.052 0.029
C62 0.078 0.151 0.124 -0.069 -0.059 0.016
C63 0.083 0.228 0.168 -0.153 -0.083 0.074
C64 0.067 0.105 0.087 -0.058 -0.034 0.028
C65 0.083 0.046 0.069 -0.036 -0.043 0.021
C66 0.126 0.050 0.073 -0.037 -0.036 0.028
C67 0.097 0.046 0.074 -0.025 -0.020 0.021
C68 0.213 0.071 0.059 -0.027 -0.027 0.037
C69 0.105 0.055 0.065 -0.023 -0.036 0.014
C70 0.080 0.045 0.077 -0.035 -0.031 0.010
C71 0.063 0.036 0.078 -0.033 -0.039 0.017
C72 0.072 0.066 0.079 -0.049 -0.039 0.026
C73 0.070 0.054 0.079 -0.033 -0.038 0.012
C74 0.087 0.057 0.073 -0.041 -0.044 0.033
C75 0.059 0.045 0.060 -0.020 -0.025 0.014
C76 0.099 0.039 0.064 -0.027 -0.035 0.022
C77 0.116 0.042 0.063 -0.020 -0.039 0.014
C78 0.082 0.062 0.074 -0.026 -0.041 0.016
C79 0.152 0.056 0.054 -0.019 -0.040 -0.011
C80 0.081 0.051 0.060 -0.029 -0.018 0.006
C81 0.084 0.047 0.049 -0.021 -0.017 0.006
C82 0.086 0.045 0.058 -0.021 -0.022 0.012
C83 0.080 0.044 0.060 -0.026 -0.018 0.013
C84 0.093 0.052 0.068 -0.027 -0.012 0.004
C85 0.113 0.038 0.062 -0.023 -0.019 0.004
C86 0.110 0.038 0.062 -0.024 -0.030 0.015
C87 0.090 0.044 0.078 -0.018 -0.033 0.011
C88 0.063 0.061 0.052 -0.018 -0.006 0.006
C89 0.059 0.081 0.070 -0.033 -0.014 -0.002
C90 0.072 0.124 0.067 -0.042 -0.012 -0.011
C91 0.130 0.062 0.082 -0.029 -0.042 0.005
C92 0.108 0.061 0.127 -0.036 -0.055 0.001
C93 0.099 0.050 0.115 -0.030 -0.054 0.016
C94 0.051 0.050 0.064 -0.010 -0.014 -0.002
C95 0.062 0.058 0.083 0.006 -0.023 -0.001
C96 0.080 0.109 0.107 0.033 -0.028 0.007
C97 0.058 0.088 0.067 -0.002 -0.012 -0.013
C98 0.061 0.127 0.057 -0.014 0.005 -0.011
C99 0.068 0.069 0.057 -0.012 -0.003 0.008
C100 0.042 0.038 0.052 -0.018 -0.003 0.012
C101 0.058 0.041 0.061 -0.021 -0.014 0.017
C102 0.057 0.037 0.070 -0.023 0.002 -0.002
C103 0.043 0.041 0.061 -0.028 -0.004 0.007
C104 0.043 0.045 0.049 -0.018 0.001 0.004
C105 0.087 0.047 0.064 -0.029 -0.007 -0.001
C106 0.082 0.082 0.052 -0.023 -0.018 -0.010
C107 0.103 0.071 0.084 -0.034 -0.028 -0.011
C108 0.112 0.110 0.119 -0.087 -0.015 0.000
C109 0.164 0.181 0.134 -0.119 0.040 -0.066
C110 0.124 0.162 0.130 -0.108 0.044 -0.059
C111 0.040 0.046 0.060 -0.022 0.001 0.003
C112 0.052 0.053 0.062 -0.023 -0.003 0.008
C113 0.052 0.068 0.067 -0.023 0.003 0.015
C114 0.033 0.061 0.082 -0.015 -0.003 0.004
C115 0.063 0.055 0.091 -0.028 -0.020 0.012
C116 0.053 0.043 0.065 -0.018 -0.001 0.007
C117 0.049 0.040 0.066 -0.026 -0.009 0.000
C118 0.053 0.043 0.064 -0.023 -0.014 -0.002
C119 0.053 0.052 0.068 -0.030 -0.007 -0.007
C120 0.048 0.060 0.071 -0.032 0.005 -0.009
C121 0.066 0.065 0.076 -0.030 -0.006 -0.005
C122 0.056 0.038 0.068 -0.025 -0.006 0.004
C123 0.047 0.040 0.065 -0.022 -0.011 0.007
C124 0.064 0.054 0.085 -0.032 -0.001 -0.017
C125 0.102 0.045 0.089 -0.033 0.005 -0.014
C126 0.080 0.051 0.082 -0.032 0.005 -0.007
C127 0.049 0.068 0.064 -0.019 0.004 0.008
C128 0.043 0.043 0.069 -0.023 -0.006 0.002
C129 0.045 0.036 0.054 -0.024 -0.006 0.007
C130 0.050 0.051 0.051 -0.023 -0.006 0.004
C131 0.049 0.038 0.053 -0.021 -0.002 0.002
C132 0.036 0.048 0.056 -0.019 -0.012 0.008
C133 0.039 0.037 0.050 -0.018 -0.010 0.009
C134 0.045 0.041 0.057 -0.018 -0.010 0.006
C135 0.035 0.057 0.058 -0.023 -0.004 -0.001
C136 0.047 0.051 0.056 -0.018 -0.003 0.007
C137 0.048 0.048 0.067 -0.026 -0.014 0.006
C138 0.065 0.053 0.052 -0.024 -0.012 0.006
C139 0.052 0.047 0.064 -0.026 -0.004 0.010
C140 0.037 0.062 0.052 -0.030 -0.016 0.014
C141 0.052 0.047 0.076 -0.028 -0.021 0.010
C142 0.058 0.051 0.084 -0.032 -0.012 -0.002
C143 0.041 0.106 0.054 -0.034 -0.014 0.007
C144 0.038 0.079 0.059 -0.022 -0.015 0.012
C145 0.045 0.063 0.060 -0.020 -0.012 0.010
C146 0.039 0.071 0.058 -0.032 -0.010 0.005
C147 0.057 0.099 0.115 -0.072 -0.036 0.023
C148 0.092 0.106 0.145 -0.085 -0.066 0.027
C149 0.068 0.112 0.135 -0.073 -0.029 -0.016
C150 0.057 0.167 0.132 -0.096 -0.007 -0.020
C151 0.056 0.118 0.111 -0.073 -0.012 -0.007
C152 0.036 0.064 0.059 -0.035 -0.012 0.015
C153 0.054 0.081 0.049 -0.023 -0.016 0.007
C154 0.053 0.109 0.049 -0.022 -0.010 0.015
C155 0.056 0.077 0.046 -0.010 -0.003 0.023
C156 0.052 0.066 0.056 -0.019 -0.008 0.014
C157 0.056 0.050 0.063 -0.027 -0.019 0.014
C158 0.040 0.063 0.049 -0.032 -0.010 0.010
C159 0.045 0.053 0.051 -0.024 -0.007 0.005
C160 0.035 0.056 0.057 -0.025 -0.003 0.007
C161 0.042 0.064 0.059 -0.037 -0.012 0.014
C162 0.037 0.047 0.053 -0.027 -0.010 0.002
C163 0.039 0.056 0.075 -0.034 -0.016 -0.002
C164 0.073 0.093 0.078 -0.043 -0.024 -0.013
C165 0.097 0.140 0.121 -0.067 -0.040 -0.022
C166 0.059 0.070 0.112 -0.021 -0.015 -0.018
C167 0.037 0.076 0.107 -0.043 0.001 -0.011
C168 0.045 0.055 0.084 -0.037 -0.006 -0.001
C169 0.048 0.068 0.064 -0.041 -0.007 -0.002
C170 0.074 0.062 0.069 -0.041 -0.014 0.006
C171 0.087 0.083 0.081 -0.047 0.010 -0.021
C172 0.054 0.056 0.127 -0.054 -0.020 0.007
C173 0.044 0.070 0.135 -0.062 -0.022 0.011
C174 0.039 0.048 0.081 -0.033 -0.015 0.011
C175 0.031 0.064 0.094 -0.050 -0.010 0.004
C176 0.032 0.038 0.113 -0.045 -0.012 0.006
C177 0.027 0.059 0.116 -0.056 -0.022 0.010
C178 0.026 0.050 0.132 -0.057 -0.018 0.006
C179 0.029 0.057 0.163 -0.076 -0.034 0.021
C180 0.049 0.053 0.122 -0.061 -0.038 0.021
C181 0.047 0.063 0.126 -0.066 -0.047 0.036
C182 0.043 0.061 0.101 -0.050 -0.036 0.014
C183 0.036 0.065 0.146 -0.056 -0.021 0.007
C184 0.059 0.118 0.197 -0.054 -0.052 -0.023
C185 0.056 0.082 0.140 -0.069 -0.001 -0.009
C186 0.058 0.059 0.147 -0.041 -0.029 -0.005
C187 0.039 0.067 0.120 -0.057 -0.041 0.026
C188 0.069 0.077 0.130 -0.066 -0.065 0.045
C189 0.085 0.086 0.106 -0.064 -0.059 0.051
C190 0.085 0.073 0.086 -0.049 -0.050 0.044
C191 0.049 0.061 0.087 -0.050 -0.029 0.022
C192 0.040 0.074 0.093 -0.054 -0.038 0.029
C193 0.096 0.082 0.104 -0.052 -0.061 0.042
C194 0.177 0.130 0.207 -0.046 -0.151 0.020
C195 0.305 0.276 0.143 -0.154 -0.158 0.232
C196 0.312 0.279 0.132 -0.116 -0.130 0.208
C197 0.050 0.056 0.079 -0.040 -0.025 0.013
C198 0.047 0.043 0.067 -0.033 -0.023 0.020
C199 0.031 0.048 0.061 -0.031 -0.010 0.008
C200 0.030 0.041 0.046 -0.018 -0.006 0.009
C201 0.030 0.038 0.057 -0.025 -0.006 -0.001
C202 0.032 0.034 0.066 -0.030 -0.005 0.005
C203 0.033 0.036 0.072 -0.028 -0.014 0.004
C204 0.042 0.052 0.088 -0.048 -0.013 0.002
C205 0.046 0.063 0.139 -0.064 -0.036 0.008
C206 0.075 0.032 0.110 -0.047 0.016 -0.011
C207 0.038 0.045 0.093 -0.042 -0.004 0.001
C208 0.035 0.041 0.076 -0.033 -0.017 0.005
C209 0.031 0.040 0.066 -0.034 -0.012 0.005
C210 0.024 0.035 0.062 -0.026 -0.008 0.002
C211 0.032 0.047 0.067 -0.035 -0.013 0.008
C212 0.048 0.053 0.082 -0.041 -0.028 0.014
C213 0.038 0.056 0.088 -0.044 -0.025 0.013
C214 0.036 0.044 0.080 -0.035 -0.023 0.016
C215 0.034 0.048 0.067 -0.032 -0.019 0.002
C216 0.033 0.041 0.064 -0.027 -0.017 0.006
C217 0.051 0.074 0.112 -0.060 -0.046 0.025
C218 0.076 0.090 0.106 -0.058 -0.057 0.045
C219 0.101 0.084 0.125 -0.069 -0.073 0.045
C220 0.063 0.069 0.145 -0.059 -0.054 0.017
C221 0.037 0.047 0.063 -0.032 -0.016 0.008
C222 0.033 0.054 0.077 -0.040 -0.015 0.022
C223 0.034 0.039 0.093 -0.041 -0.023 0.007
C224 0.032 0.041 0.141 -0.062 -0.022 0.010
C225 0.026 0.063 0.149 -0.074 -0.015 0.006
C226 0.023 0.056 0.145 -0.067 -0.024 0.012
C227 0.035 0.044 0.089 -0.042 -0.016 0.011
C228 0.026 0.047 0.070 -0.030 -0.018 0.012
C229 0.029 0.056 0.200 -0.081 -0.019 0.010
C230 0.034 0.056 0.213 -0.075 0.020 -0.001
C231 0.039 0.099 0.180 -0.075 -0.052 0.028
C232 0.034 0.074 0.210 -0.077 -0.008 -0.002
C233 0.028 0.047 0.083 -0.038 -0.011 0.006
C234 0.039 0.040 0.080 -0.035 -0.015 0.003
C235 0.042 0.038 0.069 -0.029 -0.014 -0.002
C236 0.040 0.032 0.063 -0.024 -0.013 0.012
C237 0.039 0.035 0.053 -0.023 -0.011 0.005
C238 0.034 0.030 0.068 -0.029 -0.019 0.008
C239 0.036 0.027 0.097 -0.035 -0.010 0.003
C240 0.122 0.061 0.106 -0.051 0.029 0.009
C241 0.037 0.039 0.188 -0.065 -0.021 0.009
C242 0.109 0.055 0.102 -0.049 -0.040 0.012
C243 0.041 0.035 0.060 -0.029 -0.016 0.013
C244 0.036 0.032 0.061 -0.024 -0.012 0.007
C245 0.041 0.032 0.068 -0.026 -0.007 0.004
C246 0.040 0.032 0.072 -0.023 -0.006 0.001
C247 0.035 0.038 0.093 -0.026 -0.011 0.005
C248 0.032 0.038 0.122 -0.044 -0.011 0.006
C249 0.043 0.035 0.102 -0.029 -0.012 -0.003
C250 0.035 0.044 0.120 -0.031 -0.018 0.001
C251 0.034 0.044 0.107 -0.035 -0.012 0.006
C252 0.036 0.037 0.108 -0.046 -0.017 0.003
C253 0.035 0.046 0.126 -0.044 -0.018 0.002
C254 0.070 0.064 0.152 -0.066 -0.022 -0.008
C255 0.046 0.099 0.181 -0.103 -0.003 0.006
C256 0.048 0.067 0.132 -0.055 -0.018 -0.009
C257 0.030 0.038 0.114 -0.042 0.000 -0.004
C258 0.029 0.051 0.096 -0.037 -0.013 0.011
C259 0.032 0.048 0.129 -0.055 -0.020 0.005
C260 0.040 0.034 0.087 -0.030 -0.012 0.010
C261 0.032 0.038 0.101 -0.034 -0.012 -0.001
C262 0.024 0.046 0.096 -0.037 -0.008 0.006
C263 0.033 0.048 0.126 -0.050 -0.027 0.010
C264 0.050 0.082 0.144 -0.067 -0.030 0.035
C265 0.035 0.078 0.134 -0.038 -0.023 -0.003
C266 0.047 0.065 0.132 -0.055 -0.034 0.011
C267 0.036 0.038 0.095 -0.038 -0.017 0.012
C268 0.027 0.047 0.084 -0.024 -0.016 0.010
C269 0.051 0.042 0.072 -0.025 -0.025 0.008
C270 0.055 0.039 0.060 -0.020 -0.017 0.014
C271 0.078 0.041 0.058 -0.018 -0.010 -0.008
C272 0.167 0.034 0.068 -0.024 -0.001 0.000
C273 0.229 0.030 0.066 -0.020 0.040 0.001
C274 0.185 0.037 0.078 -0.016 0.052 -0.009
C275 0.107 0.034 0.053 -0.016 0.002 0.001
C276 0.092 0.035 0.049 -0.015 -0.016 -0.002
C277 0.164 0.054 0.123 -0.044 0.012 0.002
C278 0.164 0.070 0.117 -0.039 -0.012 -0.001
C279 0.123 0.063 0.123 -0.041 0.012 -0.010
C280 0.185 0.063 0.128 -0.042 0.025 0.000
C77' 0.164 0.054 0.123 -0.044 0.012 0.002
C78' 0.157 0.058 0.139 -0.042 -0.004 0.011
C79' 0.180 0.063 0.132 -0.033 0.013 0.023
C80' 0.169 0.043 0.126 -0.037 -0.001 -0.002
C281 0.107 0.036 0.048 -0.015 -0.006 -0.004
C282 0.108 0.043 0.060 -0.010 0.009 -0.012
C283 0.076 0.057 0.069 -0.023 0.009 -0.017
C284 0.071 0.043 0.080 -0.025 -0.001 -0.008
C285 0.060 0.039 0.069 -0.016 0.002 -0.008
C286 0.070 0.037 0.060 -0.022 0.001 -0.004
C287 0.094 0.044 0.087 -0.021 0.024 -0.019
C288 0.080 0.076 0.102 -0.034 0.006 -0.018
C289 0.076 0.102 0.069 -0.017 0.009 0.008
C290 0.080 0.062 0.114 -0.043 0.027 -0.016
C291 0.054 0.039 0.059 -0.015 0.002 0.005
C292 0.048 0.050 0.064 -0.011 -0.005 0.011
C293 0.037 0.041 0.050 -0.021 -0.006 0.005
C294 0.031 0.041 0.062 -0.026 -0.013 0.006
C295 0.035 0.048 0.065 -0.026 -0.003 0.002
C296 0.037 0.041 0.089 -0.035 -0.007 -0.003
C297 0.030 0.046 0.092 -0.025 -0.007 -0.007
C298 0.035 0.043 0.095 -0.039 -0.007 -0.003
C299 0.039 0.032 0.071 -0.025 -0.002 -0.003
C300 0.038 0.037 0.064 -0.029 -0.010 0.003
C301 0.033 0.077 0.101 -0.034 -0.005 -0.008
C302 0.053 0.080 0.114 -0.037 0.002 -0.001
C303 0.037 0.060 0.129 -0.045 -0.009 -0.010
C304 0.040 0.058 0.134 -0.037 -0.016 0.001
C305 0.045 0.034 0.075 -0.032 -0.003 -0.002
C306 0.033 0.047 0.088 -0.032 -0.001 -0.005
C307 0.043 0.034 0.083 -0.025 -0.009 0.003
C308 0.044 0.037 0.072 -0.027 -0.003 0.010
C309 0.031 0.041 0.070 -0.031 -0.002 0.003
C310 0.039 0.027 0.058 -0.020 -0.006 0.002
C311 0.056 0.039 0.098 -0.024 -0.011 -0.003
C312 0.089 0.050 0.121 -0.007 0.009 -0.002
C313 0.071 0.048 0.142 -0.009 -0.042 -0.009
C314 0.069 0.034 0.132 -0.035 -0.015 -0.008
C315 0.033 0.032 0.050 -0.013 -0.007 0.001
C316 0.037 0.032 0.060 -0.022 -0.005 0.009
C317 0.046 0.028 0.060 -0.024 -0.013 0.005
C318 0.040 0.036 0.050 -0.018 -0.009 0.006
C319 0.039 0.029 0.057 -0.018 -0.013 0.006
C320 0.043 0.029 0.056 -0.018 -0.014 0.004
C321 0.055 0.025 0.057 -0.022 -0.009 0.000
C322 0.045 0.036 0.060 -0.023 -0.013 0.002
C323 0.049 0.037 0.054 -0.019 -0.018 0.005
C324 0.032 0.028 0.054 -0.016 -0.011 0.000
C325 0.053 0.026 0.079 -0.026 -0.020 0.011
C326 0.084 0.054 0.088 -0.031 -0.023 0.000
C327 0.071 0.052 0.099 -0.029 -0.020 0.017
C328 0.069 0.045 0.097 -0.018 -0.012 -0.001
C329 0.054 0.034 0.057 -0.025 -0.016 -0.002
C330 0.044 0.047 0.064 -0.030 -0.015 0.001
C331 0.040 0.049 0.065 -0.030 -0.024 0.008
C332 0.044 0.045 0.055 -0.023 -0.019 0.011
C333 0.039 0.035 0.053 -0.019 -0.007 0.003
C334 0.049 0.037 0.051 -0.018 -0.012 0.004
C335 0.049 0.067 0.081 -0.041 -0.029 0.006
C336 0.030 0.154 0.146 -0.113 -0.031 0.017
C337 0.086 0.045 0.077 -0.031 -0.037 0.010
C338 0.054 0.072 0.075 -0.040 -0.012 -0.006
C339 0.054 0.030 0.053 -0.020 -0.011 0.009
C340 0.042 0.040 0.052 -0.014 -0.017 0.009
C341 0.034 0.032 0.065 -0.021 -0.011 0.002
C342 0.044 0.029 0.059 -0.024 -0.012 0.002
C343 0.030 0.042 0.072 -0.024 -0.015 0.003
C344 0.052 0.044 0.064 -0.021 -0.011 0.001
C345 0.041 0.049 0.069 -0.024 -0.009 -0.004
C346 0.039 0.056 0.063 -0.025 -0.005 -0.002
C347 0.050 0.034 0.056 -0.020 -0.006 -0.007
C348 0.045 0.033 0.054 -0.021 -0.008 -0.001
C349 0.052 0.099 0.084 -0.036 0.004 0.016
C350 0.142 0.316 0.133 -0.144 -0.035 0.105
C351 0.121 0.087 0.137 -0.031 0.019 0.053
C352 0.048 0.103 0.204 -0.046 0.015 0.019
C353 0.029 0.040 0.066 -0.023 -0.007 -0.001
C354 0.047 0.051 0.058 -0.021 -0.001 -0.010
C355 0.047 0.047 0.056 -0.013 -0.014 -0.004
C356 0.044 0.034 0.058 -0.018 -0.007 -0.002
C357 0.046 0.045 0.053 -0.017 -0.009 -0.009
C358 0.047 0.032 0.052 -0.017 -0.013 0.002
C359 0.036 0.031 0.059 -0.011 -0.008 -0.003
C360 0.051 0.032 0.068 -0.017 -0.009 -0.004
C361 0.066 0.053 0.075 -0.015 0.001 -0.005
C362 0.071 0.057 0.067 -0.007 -0.019 -0.022
C363 0.084 0.043 0.064 -0.019 -0.009 -0.007
C364 0.044 0.050 0.054 -0.012 -0.009 -0.016
C365 0.044 0.043 0.061 -0.031 -0.010 0.008
C366 0.055 0.038 0.051 -0.020 -0.016 0.002
C367 0.050 0.030 0.057 -0.019 -0.002 -0.003
C368 0.049 0.041 0.050 -0.015 -0.007 -0.001
C369 0.062 0.041 0.057 -0.023 -0.001 0.005
C370 0.042 0.047 0.058 -0.019 0.007 0.006
C371 0.056 0.034 0.048 -0.016 -0.006 0.008
C372 0.042 0.042 0.041 -0.017 0.000 0.008
C373 0.083 0.090 0.093 -0.065 0.022 -0.027
C374 0.176 0.248 0.227 -0.210 0.097 -0.105
C375 0.132 0.070 0.095 -0.048 0.049 -0.042
C376 0.136 0.068 0.085 -0.035 0.006 -0.011
C377 0.045 0.039 0.055 -0.025 0.002 0.002
C378 0.046 0.043 0.060 -0.022 0.001 0.007
C379 0.035 0.046 0.073 -0.025 -0.005 0.000
C380 0.050 0.047 0.060 -0.022 -0.010 0.012
C381 0.037 0.045 0.056 -0.022 -0.003 0.003
C382 0.033 0.038 0.058 -0.020 0.001 0.001
C383 0.033 0.045 0.055 -0.017 -0.007 0.005
C384 0.032 0.058 0.063 -0.030 -0.014 0.007
C385 0.035 0.049 0.091 -0.036 -0.004 0.003
C386 0.044 0.055 0.199 -0.077 -0.015 0.003
C387 0.046 0.096 0.092 -0.052 -0.017 0.002
C388 0.025 0.065 0.085 -0.032 -0.006 0.000
C389 0.034 0.052 0.054 -0.015 -0.009 0.004
C390 0.038 0.038 0.053 -0.021 -0.010 0.004
C391 0.036 0.048 0.044 -0.021 -0.007 0.002
C392 0.039 0.050 0.052 -0.022 -0.007 0.001
C393 0.046 0.050 0.043 -0.015 -0.007 0.002
C394 0.042 0.043 0.044 -0.015 -0.003 -0.003
C395 0.034 0.043 0.050 -0.018 -0.007 -0.001
C396 0.039 0.049 0.043 -0.024 -0.006 0.006
C397 0.055 0.042 0.050 -0.020 -0.005 -0.001
C398 0.051 0.054 0.052 -0.019 -0.005 -0.008
C399 0.052 0.068 0.060 -0.021 -0.014 -0.005
C400 0.070 0.048 0.054 -0.010 -0.005 0.010
C401 0.037 0.047 0.045 -0.020 -0.011 0.009
C402 0.043 0.046 0.052 -0.023 -0.011 0.008
C403 0.044 0.051 0.046 -0.021 -0.007 0.007
C404 0.045 0.052 0.054 -0.027 -0.015 0.008
C405 0.031 0.053 0.046 -0.021 -0.007 0.002
C406 0.042 0.044 0.049 -0.022 -0.011 0.002
C407 0.046 0.055 0.067 -0.026 -0.009 0.008
C408 0.051 0.068 0.069 -0.019 0.007 -0.002
C409 0.052 0.073 0.060 -0.027 -0.012 0.017
C410 0.071 0.073 0.062 -0.034 -0.019 0.020
C411 0.037 0.038 0.061 -0.024 -0.016 0.007
C412 0.037 0.033 0.060 -0.028 -0.014 0.004
C600 0.032 0.030 0.053 -0.010 -0.008 0.005
C601 0.027 0.038 0.062 -0.027 -0.010 0.003
N16 0.039 0.046 0.042 -0.015 -0.010 0.001
Cl01 0.349 0.104 0.178 -0.038 -0.133 0.022
O4 0.353 0.061 0.193 -0.036 -0.048 0.049
O3 0.229 0.140 0.110 -0.036 -0.097 -0.036
O2 0.376 0.132 0.071 -0.046 -0.065 0.085
O1 0.346 0.147 0.099 -0.010 -0.080 0.018
Cl1' 0.349 0.104 0.178 -0.038 -0.133 0.022
O4' 0.369 0.169 0.228 0.014 -0.001 0.042
O3' 0.425 0.182 0.163 -0.050 -0.179 -0.011
O2' 0.387 0.205 0.156 -0.052 -0.197 0.033
O1' 0.310 0.189 0.289 0.022 -0.078 0.027

loop_
_atom_type_symbol
_atom_type_description
_atom_type_scat_dispersion_real
_atom_type_scat_dispersion_imag
_atom_type_scat_source
C C 0.0033 0.0016 'International Tables Vol C Tables 4.2.6.8 and 6.1.1.4'
H H 0.0000 0.0000 'International Tables Vol C Tables 4.2.6.8 and 6.1.1.4'
N N 0.0061 0.0033 'International Tables Vol C Tables 4.2.6.8 and 6.1.1.4'
O O 0.0106 0.0060 'International Tables Vol C Tables 4.2.6.8 and 6.1.1.4'
P P 0.1023 0.0942 'International Tables Vol C Tables 4.2.6.8 and 6.1.1.4'
Cl Cl 0.1484 0.1585 'International Tables Vol C Tables 4.2.6.8 and 6.1.1.4'
Ag Ag -0.8971 1.1015 'International Tables Vol C Tables 4.2.6.8 and 6.1.1.4'

loop_
_geom_angle_atom_site_label_1
_geom_angle_atom_site_label_2
_geom_angle_atom_site_label_3
_geom_angle
C199 Ag1 P3 100.74(17)
C199 Ag1 C175 105.8(3)
P3 Ag1 C175 105.61(19)
C199 Ag1 P1 110.13(16)
P3 Ag1 P1 126.87(7)
C175 Ag1 P1 106.0(2)
C199 Ag1 Ag2 97.41(17)
P3 Ag1 Ag2 148.27(5)
C175 Ag1 Ag2 43.90(19)
P1 Ag1 Ag2 68.82(5)
C199 Ag1 Ag3 45.31(16)
P3 Ag1 Ag3 92.33(6)
C175 Ag1 Ag3 65.4(2)
P1 Ag1 Ag3 139.78(5)
Ag2 Ag1 Ag3 82.22(4)
C175 Ag2 N1 159.5(3)
C175 Ag2 Ag1 58.3(2)
N1 Ag2 Ag1 101.49(17)
C199 Ag3 N7 157.4(3)
C199 Ag3 Ag4 53.9(2)
N7 Ag3 Ag4 108.9(2)
C199 Ag3 Ag1 57.0(2)
N7 Ag3 Ag1 126.5(2)
Ag4 Ag3 Ag1 105.98(4)
C199 Ag4 C198 110.3(3)
C199 Ag4 P4 119.63(17)
C198 Ag4 P4 123.09(18)
C199 Ag4 Ag3 46.10(17)
C198 Ag4 Ag3 77.4(2)
P4 Ag4 Ag3 120.00(6)
C199 Ag4 Ag5 95.17(16)
C198 Ag4 Ag5 44.63(17)
P4 Ag4 Ag5 142.37(6)
Ag3 Ag4 Ag5 93.85(4)
C198 Ag5 C245 175.5(3)
C198 Ag5 Ag4 54.4(2)
C245 Ag5 Ag4 121.2(2)
C198 Ag5 Ag6 52.7(2)
C245 Ag5 Ag6 129.70(19)
Ag4 Ag5 Ag6 93.42(3)
C198 Ag5 Ag8 130.9(2)
C245 Ag5 Ag8 51.30(19)
Ag4 Ag5 Ag8 135.80(3)
Ag6 Ag5 Ag8 78.40(3)
C198 Ag5 Ag7 101.4(2)
C245 Ag5 Ag7 76.6(2)
Ag4 Ag5 Ag7 80.32(4)
Ag6 Ag5 Ag7 74.75(4)
Ag8 Ag5 Ag7 55.55(3)
C198 Ag6 C221 105.0(3)
C198 Ag6 P5 109.43(19)
C221 Ag6 P5 143.33(18)
C198 Ag6 C222 123.9(3)
C221 Ag6 C222 27.7(2)
P5 Ag6 C222 117.0(2)
C198 Ag6 Ag10 144.05(18)
C221 Ag6 Ag10 76.12(17)
P5 Ag6 Ag10 83.17(6)
C222 Ag6 Ag10 73.22(15)
C198 Ag6 Ag5 43.51(17)
C221 Ag6 Ag5 86.42(18)
P5 Ag6 Ag5 127.78(7)
C222 Ag6 Ag5 114.09(19)
Ag10 Ag6 Ag5 101.85(3)
C221 Ag7 N8 169.5(2)
C221 Ag7 Ag8 85.2(2)
N8 Ag7 Ag8 92.28(14)
C221 Ag7 Ag9 54.42(19)
N8 Ag7 Ag9 115.44(14)
Ag8 Ag7 Ag9 63.13(4)
C221 Ag7 Ag5 84.3(2)
N8 Ag7 Ag5 102.85(16)
Ag8 Ag7 Ag5 56.77(3)
Ag9 Ag7 Ag5 108.19(3)
C600 Ag8 C245 132.9(3)
C600 Ag8 C269 123.4(3)
C245 Ag8 C269 102.6(3)
C600 Ag8 Ag7 84.90(17)
C245 Ag8 Ag7 81.09(18)
C269 Ag8 Ag7 118.5(2)
C600 Ag8 Ag5 152.52(17)
C245 Ag8 Ag5 43.52(18)
C269 Ag8 Ag5 74.43(19)
Ag7 Ag8 Ag5 67.68(3)
C600 Ag8 Ag10 87.64(18)
C245 Ag8 Ag10 138.46(19)
C269 Ag8 Ag10 42.3(2)
Ag7 Ag8 Ag10 96.77(3)
Ag5 Ag8 Ag10 97.08(3)
C600 Ag8 Ag11 43.59(18)
C245 Ag8 Ag11 154.28(17)
C269 Ag8 Ag11 82.32(19)
Ag7 Ag8 Ag11 119.10(4)
Ag5 Ag8 Ag11 155.48(3)
Ag10 Ag8 Ag11 59.62(3)
C600 Ag8 Ag9 47.58(16)
C245 Ag8 Ag9 141.51(18)
C269 Ag8 Ag9 97.6(2)
Ag7 Ag8 Ag9 60.46(3)
Ag5 Ag8 Ag9 114.62(3)
Ag10 Ag8 Ag9 55.50(3)
Ag11 Ag8 Ag9 60.40(3)
C600 Ag9 P2 104.98(18)
C600 Ag9 C221 117.4(2)
P2 Ag9 C221 109.86(18)
C600 Ag9 Ag10 91.80(18)
P2 Ag9 Ag10 156.99(5)
C221 Ag9 Ag10 74.60(17)
C600 Ag9 Ag7 81.80(16)
P2 Ag9 Ag7 100.09(6)
C221 Ag9 Ag7 42.55(16)
Ag10 Ag9 Ag7 97.77(4)
C600 Ag9 Ag11 42.76(18)
P2 Ag9 Ag11 123.05(5)
C221 Ag9 Ag11 126.24(18)
Ag10 Ag9 Ag11 60.86(3)
Ag7 Ag9 Ag11 113.65(4)
C600 Ag9 Ag8 47.32(15)
P2 Ag9 Ag8 141.89(6)
C221 Ag9 Ag8 74.42(18)
Ag10 Ag9 Ag8 60.99(3)
Ag7 Ag9 Ag8 56.41(3)
Ag11 Ag9 Ag8 58.82(3)
C269 Ag10 N9 173.2(3)
C269 Ag10 Ag6 69.6(2)
N9 Ag10 Ag6 104.16(14)
C269 Ag10 Ag9 113.1(2)
N9 Ag10 Ag9 63.61(16)
Ag6 Ag10 Ag9 93.12(4)
C269 Ag10 Ag11 87.5(2)
N9 Ag10 Ag11 95.81(15)
Ag6 Ag10 Ag11 138.09(3)
Ag9 Ag10 Ag11 63.41(3)
C269 Ag10 Ag8 50.0(2)
N9 Ag10 Ag8 127.12(16)
Ag6 Ag10 Ag8 78.37(3)
Ag9 Ag10 Ag8 63.51(4)
Ag11 Ag10 Ag8 60.35(2)
C269 Ag10 Ag12 57.4(2)
N9 Ag10 Ag12 129.35(15)
Ag6 Ag10 Ag12 125.29(4)
Ag9 Ag10 Ag12 118.10(3)
Ag11 Ag10 Ag12 55.62(2)
Ag8 Ag10 Ag12 77.90(3)
C600 Ag11 C244 153.0(2)
C600 Ag11 C268 108.7(3)
C244 Ag11 C268 98.2(3)
C600 Ag11 Ag12 131.02(17)
C244 Ag11 Ag12 43.96(18)
C268 Ag11 Ag12 90.8(2)
C600 Ag11 Ag10 91.53(17)
C244 Ag11 Ag10 61.68(16)
C268 Ag11 Ag10 156.8(2)
Ag12 Ag11 Ag10 66.90(3)
C600 Ag11 Ag8 48.76(16)
C244 Ag11 Ag8 112.50(16)
C268 Ag11 Ag8 126.11(18)
Ag12 Ag11 Ag8 83.19(4)
Ag10 Ag11 Ag8 60.03(3)
C600 Ag11 Ag14 122.48(17)
C244 Ag11 Ag14 79.59(16)
C268 Ag11 Ag14 41.47(18)
Ag12 Ag11 Ag14 102.13(4)
Ag10 Ag11 Ag14 134.29(3)
Ag8 Ag11 Ag14 165.68(2)
C600 Ag11 Ag9 48.04(17)
C244 Ag11 Ag9 108.05(17)
C268 Ag11 Ag9 147.3(2)
Ag12 Ag11 Ag9 121.65(3)
Ag10 Ag11 Ag9 55.73(2)
Ag8 Ag11 Ag9 60.77(4)
Ag14 Ag11 Ag9 124.34(4)
C600 Ag11 Ag13 146.16(17)
C244 Ag11 Ag13 58.76(16)
C268 Ag11 Ag13 41.5(2)
Ag12 Ag11 Ag13 54.19(3)
Ag10 Ag11 Ag13 115.62(3)
Ag8 Ag11 Ag13 127.41(4)
Ag14 Ag11 Ag13 51.30(3)
Ag9 Ag11 Ag13 165.63(2)
C244 Ag12 N11 171.3(3)
C244 Ag12 Ag13 68.62(17)
N11 Ag12 Ag13 103.26(18)
C244 Ag12 Ag11 48.66(19)
N11 Ag12 Ag11 132.36(19)
Ag13 Ag12 Ag11 68.34(4)
C244 Ag12 Ag16 54.85(19)
N11 Ag12 Ag16 119.19(19)
Ag13 Ag12 Ag16 61.76(3)
Ag11 Ag12 Ag16 98.45(4)
C244 Ag12 Ag10 56.95(17)
N11 Ag12 Ag10 131.67(18)
Ag13 Ag12 Ag10 119.81(4)
Ag11 Ag12 Ag10 57.49(3)
Ag16 Ag12 Ag10 100.87(4)
C292 Ag13 C268 169.4(3)
C292 Ag13 Ag14 139.8(2)
C268 Ag13 Ag14 47.5(2)
C292 Ag13 Ag12 81.5(2)
C268 Ag13 Ag12 102.53(19)
Ag14 Ag13 Ag12 114.04(4)
C292 Ag13 Ag16 51.9(2)
C268 Ag13 Ag16 138.71(19)
Ag14 Ag13 Ag16 100.41(4)
Ag12 Ag13 Ag16 63.19(3)
C292 Ag13 Ag11 136.4(2)
C268 Ag13 Ag11 51.22(17)
Ag14 Ag13 Ag11 60.79(3)
Ag12 Ag13 Ag11 57.47(3)
Ag16 Ag13 Ag11 93.03(3)
C292 Ag13 Ag17 40.5(2)
C268 Ag13 Ag17 141.7(2)
Ag14 Ag13 Ag17 101.00(3)
Ag12 Ag13 Ag17 111.73(3)
Ag16 Ag13 Ag17 53.80(3)
Ag11 Ag13 Ag17 140.60(3)
C341 Ag14 C268 178.4(3)
C341 Ag14 Ag13 127.5(2)
C268 Ag14 Ag13 51.1(3)
C341 Ag14 Ag15 49.8(2)
C268 Ag14 Ag15 128.9(3)
Ag13 Ag14 Ag15 77.77(3)
C341 Ag14 Ag19 56.50(18)
C268 Ag14 Ag19 122.50(19)
Ag13 Ag14 Ag19 105.88(4)
Ag15 Ag14 Ag19 65.84(3)
C341 Ag14 Ag11 125.48(18)
C268 Ag14 Ag11 55.35(18)
Ag13 Ag14 Ag11 67.91(4)
Ag15 Ag14 Ag11 110.24(3)
Ag19 Ag14 Ag11 173.57(3)
C340 Ag15 C341 165.0(3)
C340 Ag15 Ag14 142.6(2)
C341 Ag15 Ag14 46.87(18)
C340 Ag15 Ag18 79.59(19)
C341 Ag15 Ag18 108.10(17)
Ag14 Ag15 Ag18 113.65(3)
C340 Ag15 Ag17 51.2(2)
C341 Ag15 Ag17 143.84(17)
Ag14 Ag15 Ag17 105.41(3)
Ag18 Ag15 Ag17 56.45(3)
C340 Ag15 Ag16 45.18(19)
C341 Ag15 Ag16 136.98(18)
Ag14 Ag15 Ag16 98.43(3)
Ag18 Ag15 Ag16 109.75(4)
Ag17 Ag15 Ag16 55.39(3)
C340 Ag15 Ag19 137.92(19)
C341 Ag15 Ag19 53.33(17)
Ag14 Ag15 Ag19 60.73(3)
Ag18 Ag15 Ag19 59.17(3)
Ag17 Ag15 Ag19 95.08(3)
Ag16 Ag15 Ag19 139.91(3)
C340 Ag16 C292 102.2(3)
C340 Ag16 P6 116.54(19)
C292 Ag16 P6 120.7(2)
C340 Ag16 C244 119.2(2)
C292 Ag16 C244 99.1(3)
P6 Ag16 C244 98.86(15)
C340 Ag16 Ag17 54.85(19)
C292 Ag16 Ag17 47.5(2)
P6 Ag16 Ag17 135.81(6)
C244 Ag16 Ag17 123.73(15)
C340 Ag16 Ag13 103.20(18)
C292 Ag16 Ag13 43.9(2)
P6 Ag16 Ag13 140.24(6)
C244 Ag16 Ag13 60.03(15)
Ag17 Ag16 Ag13 67.51(3)
C340 Ag16 Ag12 154.55(18)
C292 Ag16 Ag12 72.1(2)
P6 Ag16 Ag12 86.41(6)
C244 Ag16 Ag12 41.27(16)
Ag17 Ag16 Ag12 116.77(3)
Ag13 Ag16 Ag12 55.06(3)
C340 Ag16 Ag15 42.69(18)
C292 Ag16 Ag15 92.81(19)
P6 Ag16 Ag15 145.93(6)
C244 Ag16 Ag15 80.31(15)
Ag17 Ag16 Ag15 62.21(4)
Ag13 Ag16 Ag15 68.42(3)
Ag12 Ag16 Ag15 111.99(3)
C292 Ag17 P7 120.4(2)
C292 Ag17 C340 102.8(3)
P7 Ag17 C340 126.57(19)
C292 Ag17 Ag18 146.7(2)
P7 Ag17 Ag18 82.56(6)
C340 Ag17 Ag18 76.32(16)
C292 Ag17 Ag16 54.8(2)
P7 Ag17 Ag16 148.24(6)
C340 Ag17 Ag16 48.14(17)
Ag18 Ag17 Ag16 118.40(4)
C292 Ag17 Ag15 97.9(2)
P7 Ag17 Ag15 140.46(5)
C340 Ag17 Ag15 42.70(17)
Ag18 Ag17 Ag15 58.47(3)
Ag16 Ag17 Ag15 62.40(3)
C292 Ag17 Ag13 39.4(2)
P7 Ag17 Ag13 141.58(6)
C340 Ag17 Ag13 91.77(18)
Ag18 Ag17 Ag13 107.56(3)
Ag16 Ag17 Ag13 58.68(3)
Ag15 Ag17 Ag13 65.40(3)
C316 Ag18 N13 173.7(2)
C316 Ag18 Ag17 63.26(19)
N13 Ag18 Ag17 110.54(15)
C316 Ag18 Ag15 68.92(17)
N13 Ag18 Ag15 108.21(16)
Ag17 Ag18 Ag15 65.08(3)
C316 Ag18 Ag19 47.6(2)
N13 Ag18 Ag19 136.87(16)
Ag17 Ag18 Ag19 104.02(3)
Ag15 Ag18 Ag19 64.36(3)
C412 Ag19 C316 150.6(2)
C412 Ag19 C341 107.4(2)
C316 Ag19 C341 102.0(2)
C412 Ag19 Ag22 50.51(17)
C316 Ag19 Ag22 108.40(16)
C341 Ag19 Ag22 126.73(15)
C412 Ag19 Ag18 128.68(17)
C316 Ag19 Ag18 43.90(19)
C341 Ag19 Ag18 95.39(17)
Ag22 Ag19 Ag18 78.88(3)
C412 Ag19 Ag14 123.14(17)
C316 Ag19 Ag14 81.21(16)
C341 Ag19 Ag14 42.00(15)
Ag22 Ag19 Ag14 167.86(3)
Ag18 Ag19 Ag14 104.68(4)
C412 Ag19 Ag20 89.46(18)
C316 Ag19 Ag20 61.12(16)
C341 Ag19 Ag20 161.60(17)
Ag22 Ag19 Ag20 59.02(4)
Ag18 Ag19 Ag20 67.62(3)
Ag14 Ag19 Ag20 133.12(3)
C412 Ag19 Ag15 143.56(18)
C316 Ag19 Ag15 62.81(17)
C341 Ag19 Ag15 42.32(17)
Ag22 Ag19 Ag15 123.69(3)
Ag18 Ag19 Ag15 56.47(3)
Ag14 Ag19 Ag15 53.43(3)
Ag20 Ag19 Ag15 119.28(3)
C412 Ag19 Ag21 45.43(18)
C316 Ag19 Ag21 108.36(17)
C341 Ag19 Ag21 144.56(17)
Ag22 Ag19 Ag21 59.40(3)
Ag18 Ag19 Ag21 119.14(3)
Ag14 Ag19 Ag21 125.60(3)
Ag20 Ag19 Ag21 53.67(2)
Ag15 Ag19 Ag21 170.97(2)
C317 Ag20 N12 170.6(2)
C317 Ag20 Ag21 113.0(2)
N12 Ag20 Ag21 64.56(16)
C317 Ag20 Ag24 62.48(19)
N12 Ag20 Ag24 108.26(15)
Ag21 Ag20 Ag24 95.76(4)
C317 Ag20 Ag22 51.1(2)
N12 Ag20 Ag22 128.26(16)
Ag21 Ag20 Ag22 63.87(3)
Ag24 Ag20 Ag22 80.78(3)
C317 Ag20 Ag19 90.19(19)
N12 Ag20 Ag19 96.73(15)
Ag21 Ag20 Ag19 66.30(3)
Ag24 Ag20 Ag19 139.29(3)
Ag22 Ag20 Ag19 58.56(3)
C412 Ag21 P12 105.49(17)
C412 Ag21 C293 120.3(2)
P12 Ag21 C293 112.70(17)
C412 Ag21 Ag20 90.81(17)
P12 Ag21 Ag20 154.66(5)
C293 Ag21 Ag20 73.16(16)
C412 Ag21 Ag23 85.05(16)
P12 Ag21 Ag23 102.70(6)
C293 Ag21 Ag23 43.63(16)
Ag20 Ag21 Ag23 97.84(4)
C412 Ag21 Ag22 47.66(15)
P12 Ag21 Ag22 144.77(5)
C293 Ag21 Ag22 76.09(16)
Ag20 Ag21 Ag22 59.88(3)
Ag23 Ag21 Ag22 58.95(3)
C412 Ag21 Ag19 40.19(17)
P12 Ag21 Ag19 122.65(5)
C293 Ag21 Ag19 124.28(16)
Ag20 Ag21 Ag19 60.03(3)
Ag23 Ag21 Ag19 113.13(4)
Ag22 Ag21 Ag19 55.61(2)
C412 Ag22 C359 125.1(3)
C412 Ag22 C317 128.1(2)
C359 Ag22 C317 106.6(2)
C412 Ag22 Ag25 152.24(17)
C359 Ag22 Ag25 44.94(18)
C317 Ag22 Ag25 71.44(16)
C412 Ag22 Ag19 45.02(17)
C359 Ag22 Ag19 148.81(17)
C317 Ag22 Ag19 88.00(16)
Ag25 Ag22 Ag19 159.43(3)
C412 Ag22 Ag20 88.51(17)
C359 Ag22 Ag20 144.61(18)
C317 Ag22 Ag20 43.18(17)
Ag25 Ag22 Ag20 100.31(3)
Ag19 Ag22 Ag20 62.42(3)
C412 Ag22 Ag23 85.21(16)
C359 Ag22 Ag23 78.91(17)
C317 Ag22 Ag23 111.72(17)
Ag25 Ag22 Ag23 67.93(3)
Ag19 Ag22 Ag23 121.81(3)
Ag20 Ag22 Ag23 95.06(3)
C412 Ag22 Ag21 48.42(16)
C359 Ag22 Ag21 136.44(18)
C317 Ag22 Ag21 98.00(17)
Ag25 Ag22 Ag21 116.32(3)
Ag19 Ag22 Ag21 64.98(3)
Ag20 Ag22 Ag21 56.25(3)
Ag23 Ag22 Ag21 58.53(3)
C293 Ag23 N16 166.6(3)
C293 Ag23 Ag21 55.29(18)
N16 Ag23 Ag21 112.43(17)
C293 Ag23 Ag22 84.33(19)
N16 Ag23 Ag22 94.48(15)
Ag21 Ag23 Ag22 62.52(3)
C293 Ag23 Ag25 87.02(19)
N16 Ag23 Ag25 103.17(16)
Ag21 Ag23 Ag25 108.35(3)
Ag22 Ag23 Ag25 54.38(2)
C293 Ag23 Ag27 57.75(18)
N16 Ag23 Ag27 132.49(16)
Ag21 Ag23 Ag27 112.12(4)
Ag22 Ag23 Ag27 120.36(3)
Ag25 Ag23 Ag27 77.47(3)
C365 Ag24 P8 117.32(18)
C365 Ag24 C293 106.1(2)
P8 Ag24 C293 133.20(17)
C365 Ag24 C317 96.0(2)
P8 Ag24 C317 95.94(16)
C293 Ag24 C317 96.1(2)
C365 Ag24 C294 127.6(2)
P8 Ag24 C294 106.69(16)
C293 Ag24 C294 26.9(2)
C317 Ag24 C294 106.7(2)
C365 Ag24 Ag20 136.85(17)
P8 Ag24 Ag20 86.25(5)
C293 Ag24 Ag20 72.67(16)
C317 Ag24 Ag20 43.28(14)
C294 Ag24 Ag20 69.44(14)
C365 Ag24 Ag25 41.20(17)
P8 Ag24 Ag25 140.92(6)
C293 Ag24 Ag25 84.13(16)
C317 Ag24 Ag25 63.82(15)
C294 Ag24 Ag25 111.01(16)
Ag20 Ag24 Ag25 97.39(3)
C359 Ag25 C365 176.1(3)
C359 Ag25 Ag22 52.72(18)
C365 Ag25 Ag22 129.9(2)
C359 Ag25 Ag26 123.00(19)
C365 Ag25 Ag26 53.1(2)
Ag22 Ag25 Ag26 138.68(3)
C359 Ag25 Ag24 131.07(19)
C365 Ag25 Ag24 51.4(2)
Ag22 Ag25 Ag24 78.57(3)
Ag26 Ag25 Ag24 89.04(3)
C359 Ag25 Ag23 75.6(2)
C365 Ag25 Ag23 103.2(2)
Ag22 Ag25 Ag23 57.68(3)
Ag26 Ag25 Ag23 81.05(3)
Ag24 Ag25 Ag23 74.32(3)
C365 Ag26 C389 112.4(3)
C365 Ag26 P9 123.38(18)
C389 Ag26 P9 117.08(18)
C365 Ag26 Ag27 79.85(19)
C389 Ag26 Ag27 45.85(18)
P9 Ag26 Ag27 117.68(5)
C365 Ag26 Ag25 44.68(17)
C389 Ag26 Ag25 93.43(17)
P9 Ag26 Ag25 146.88(5)
Ag27 Ag26 Ag25 92.38(3)
C389 Ag27 N15 149.6(3)
C389 Ag27 Ag26 54.8(2)
N15 Ag27 Ag26 100.64(17)
C389 Ag27 Ag28 54.1(2)
N15 Ag27 Ag28 130.44(16)
Ag26 Ag27 Ag28 104.15(4)
C389 Ag27 Ag23 54.4(2)
N15 Ag27 Ag23 148.31(16)
Ag26 Ag27 Ag23 81.73(3)
Ag28 Ag27 Ag23 78.00(4)
C389 Ag28 P10 103.30(19)
C389 Ag28 P11 119.25(18)
P10 Ag28 P11 121.35(7)
C389 Ag28 C384 99.3(2)
P10 Ag28 C384 106.69(17)
P11 Ag28 C384 104.20(18)
C389 Ag28 Ag29 94.90(18)
P10 Ag28 Ag29 148.47(5)
P11 Ag28 Ag29 68.23(6)
C384 Ag28 Ag29 44.20(16)
C389 Ag28 Ag27 43.31(17)
P10 Ag28 Ag27 98.87(6)
P11 Ag28 Ag27 139.78(5)
C384 Ag28 Ag27 58.97(17)
Ag29 Ag28 Ag27 77.04(4)
C384 Ag29 N6 160.1(3)
C384 Ag29 Ag28 59.8(2)
N6 Ag29 Ag28 101.46(18)
C1 P1 C7 103.0(3)
C1 P1 C13 103.4(3)
C7 P1 C13 99.5(3)
C1 P1 Ag1 119.2(2)
C7 P1 Ag1 109.8(2)
C13 P1 Ag1 119.1(2)
C24 P2 C18 105.9(4)
C24 P2 C17 103.1(4)
C18 P2 C17 103.1(4)
C24 P2 Ag9 123.6(3)
C18 P2 Ag9 112.4(3)
C17 P2 Ag9 106.5(2)
C30 P3 C42 103.6(3)
C30 P3 C36 106.8(3)
C42 P3 C36 100.6(3)
C30 P3 Ag1 119.6(3)
C42 P3 Ag1 114.9(2)
C36 P3 Ag1 109.5(2)
C53 P4 C46 104.4(4)
C53 P4 C47 103.8(4)
C46 P4 C47 108.7(4)
C53 P4 Ag4 121.1(3)
C46 P4 Ag4 96.0(3)
C47 P4 Ag4 120.9(3)
C65 P5 C59 104.0(5)
C65 P5 C71 110.6(4)
C59 P5 C71 100.7(4)
C65 P5 Ag6 106.0(3)
C59 P5 Ag6 117.3(3)
C71 P5 Ag6 117.6(2)
C76 P6 C75 102.4(4)
C76 P6 C82 104.8(4)
C75 P6 C82 104.4(4)
C76 P6 Ag16 111.0(3)
C75 P6 Ag16 112.2(3)
C82 P6 Ag16 120.4(3)
C100 P7 C88 113.0(3)
C100 P7 C94 100.3(4)
C88 P7 C94 100.8(4)
C100 P7 Ag17 108.7(2)
C88 P7 Ag17 118.4(2)
C94 P7 Ag17 114.2(3)
C105 P8 C104 104.4(4)
C105 P8 C111 103.7(3)
C104 P8 C111 103.3(3)
C105 P8 Ag24 110.8(2)
C104 P8 Ag24 114.9(2)
C111 P8 Ag24 118.3(3)
C117 P9 C123 103.8(4)
C117 P9 C129 105.5(3)
C123 P9 C129 107.3(3)
C117 P9 Ag26 120.7(3)
C123 P9 Ag26 119.6(3)
C129 P9 Ag26 98.4(2)
C134 P10 C133 102.3(3)
C134 P10 C140 104.5(4)
C133 P10 C140 104.5(3)
C134 P10 Ag28 114.1(2)
C133 P10 Ag28 112.3(2)
C140 P10 Ag28 117.6(3)
C152 P11 C146 101.9(4)
C152 P11 C158 102.1(3)
C146 P11 C158 101.5(4)
C152 P11 Ag28 121.0(3)
C146 P11 Ag28 109.6(3)
C158 P11 Ag28 118.1(2)
C163 P12 C162 102.5(4)
C163 P12 C169 103.9(4)
C162 P12 C169 104.4(4)
C163 P12 Ag21 127.8(3)
C162 P12 Ag21 106.0(2)
C169 P12 Ag21 110.0(3)
C17 N1 C13 118.4(6)
C17 N1 Ag2 124.6(5)
C13 N1 Ag2 117.0(4)
C42 N2 C46 119.5(7)
C75 N3 C71 117.6(8)
C104 N4 C100 117.3(6)
C133 N5 C129 117.4(6)
C158 N6 C162 117.6(6)
C158 N6 Ag29 114.2(5)
C162 N6 Ag29 127.6(5)
C182 N7 C192 106.7(6)
C182 N7 Ag3 122.1(6)
C192 N7 Ag3 127.0(6)
C210 N8 C216 105.7(5)
C210 N8 Ag7 122.6(4)
C216 N8 Ag7 131.7(4)
C238 N9 C228 104.5(6)
C238 N9 Ag10 123.1(5)
C228 N9 Ag10 124.2(5)
C252 N10 C262 107.9(7)
C286 N11 C276 105.4(7)
C286 N11 Ag12 131.7(5)
C276 N11 Ag12 122.9(6)
C310 N12 C300 105.1(5)
C310 N12 Ag20 119.9(5)
C300 N12 Ag20 125.0(4)
C334 N13 C324 104.3(5)
C334 N13 Ag18 132.6(5)
C324 N13 Ag18 123.1(4)
C364 N14 C348 108.8(6)
C382 N15 C372 104.9(6)
C382 N15 Ag27 118.1(5)
C372 N15 Ag27 132.7(5)
C2 C1 C6 118.2(7)
C2 C1 P1 121.3(6)
C6 C1 P1 120.2(6)
C3 C2 C1 121.1(7)
C2 C3 C4 120.0(8)
C5 C4 C3 119.5(7)
C4 C5 C6 120.5(7)
C5 C6 C1 120.5(7)
C8 C7 C12 120.0
C8 C7 P1 121.4(4)
C12 C7 P1 118.6(4)
C9 C8 C7 120.0
C8 C9 C10 120.0
C9 C10 C11 120.0
C12 C11 C10 120.0
C11 C12 C7 120.0
N1 C13 C14 122.2(7)
N1 C13 P1 112.8(5)
C14 C13 P1 125.0(6)
C13 C14 C15 118.9(8)
C16 C15 C14 118.2(7)
C15 C16 C17 120.6(7)
N1 C17 C16 121.5(7)
N1 C17 P2 115.8(5)
C16 C17 P2 122.7(6)
C23 C18 C19 119.4(7)
C23 C18 P2 122.0(6)
C19 C18 P2 118.5(6)
C20 C19 C18 120.7(7)
C21 C20 C19 120.4(8)
C22 C21 C20 120.8(9)
C21 C22 C23 120.0(10)
C18 C23 C22 118.7(9)
C25 C24 C29 121.0(8)
C25 C24 P2 117.8(7)
C29 C24 P2 121.2(7)
C26 C25 C24 119.6(10)
C27 C26 C25 121.2(11)
C26 C27 C28 120.2(11)
C27 C28 C29 121.9(12)
C28 C29 C24 116.1(11)
C31 C30 C35 117.5(7)
C31 C30 P3 124.2(6)
C35 C30 P3 118.2(5)
C32 C31 C30 120.9(8)
C33 C32 C31 120.4(8)
C32 C33 C34 120.3(9)
C33 C34 C35 119.9(9)
C34 C35 C30 120.6(8)
C37 C36 C41 119.7(7)
C37 C36 P3 117.3(5)
C41 C36 P3 123.0(6)
C36 C37 C38 121.6(7)
C39 C38 C37 118.7(7)
C38 C39 C40 119.4(8)
C41 C40 C39 121.2(7)
C40 C41 C36 119.3(7)
N2 C42 C43 122.2(7)
N2 C42 P3 111.8(5)
C43 C42 P3 125.8(6)
C44 C43 C42 117.8(8)
C45 C44 C43 120.5(8)
C44 C45 C46 118.8(8)
N2 C46 C45 121.2(8)
N2 C46 P4 112.6(5)
C45 C46 P4 124.4(6)
C48 C47 C52 118.1(9)
C48 C47 P4 123.2(7)
C52 C47 P4 118.0(7)
C49 C48 C47 122.4(8)
C48 C49 C50 120.1(9)
C49 C50 C51 119.0(10)
C52 C51 C50 120.9(10)
C51 C52 C47 119.3(9)
C54 C53 C58 120.0
C54 C53 P4 122.6(5)
C58 C53 P4 117.4(5)
C55 C54 C53 120.0
C56 C55 C54 120.0
C55 C56 C57 120.0
C56 C57 C58 120.0
C57 C58 C53 120.0
C60 C59 C64 122.4(9)
C60 C59 P5 119.1(7)
C64 C59 P5 118.3(8)
C61 C60 C59 120.2(11)
C60 C61 C62 117.5(13)
C63 C62 C61 122.7(11)
C62 C63 C64 122.9(11)
C59 C64 C63 114.2(10)
C70 C65 C66 118.0(10)
C70 C65 P5 125.3(6)
C66 C65 P5 115.6(8)
C65 C66 C67 120.6(11)
C68 C67 C66 120.4(10)
C67 C68 C69 120.5(14)
C70 C69 C68 119.8(13)
C69 C70 C65 120.7(9)
N3 C71 C72 122.2(7)
N3 C71 P5 119.9(7)
C72 C71 P5 117.7(7)
C73 C72 C71 118.6(9)
C74 C73 C72 119.2(10)
C73 C74 C75 119.8(9)
N3 C75 C74 122.5(8)
N3 C75 P6 117.9(7)
C74 C75 P6 119.5(6)
C81 C76 C77 118.4(8)
C81 C76 P6 117.5(7)
C77 C76 P6 124.1(6)
C78 C77 C76 121.5(9)
C77 C78 C79 120.0(10)
C80 C79 C78 120.3(9)
C79 C80 C81 119.8(9)
C76 C81 C80 120.0(9)
C83 C82 C87 120.1(9)
C83 C82 P6 118.1(7)
C87 C82 P6 121.8(8)
C82 C83 C84 121.3(9)
C85 C84 C83 118.6(11)
C84 C85 C86 120.9(9)
C87 C86 C85 120.1(9)
C86 C87 C82 118.8(10)
C89 C88 C93 120.0
C89 C88 P7 113.3(3)
C93 C88 P7 126.7(3)
C88 C89 C90 120.0
C89 C90 C91 120.0
C92 C91 C90 120.0
C91 C92 C93 120.0
C92 C93 C88 120.0
C95 C94 C99 121.7(9)
C95 C94 P7 118.6(8)
C99 C94 P7 119.6(7)
C96 C95 C94 119.0(12)
C95 C96 C97 119.2(12)
C98 C97 C96 120.8(10)
C97 C98 C99 120.7(11)
C94 C99 C98 118.0(10)
N4 C100 C101 121.8(7)
N4 C100 P7 122.4(6)
C101 C100 P7 115.7(5)
C102 C101 C100 120.9(7)
C101 C102 C103 118.0(8)
C102 C103 C104 118.7(7)
N4 C104 C103 123.2(7)
N4 C104 P8 116.6(6)
C103 C104 P8 120.0(6)
C106 C105 C110 120.0
C106 C105 P8 117.9(4)
C110 C105 P8 122.1(4)
C105 C106 C107 120.0
C108 C107 C106 120.0
C109 C108 C107 120.0
C108 C109 C110 120.0
C109 C110 C105 120.0
C116 C111 C112 118.7(7)
C116 C111 P8 117.4(6)
C112 C111 P8 123.8(6)
C113 C112 C111 121.3(8)
C112 C113 C114 119.0(9)
C115 C114 C113 121.8(8)
C114 C115 C116 118.8(9)
C111 C116 C115 120.3(8)
C118 C117 C122 120.3(7)
C118 C117 P9 117.9(6)
C122 C117 P9 121.8(6)
C117 C118 C119 118.4(8)
C120 C119 C118 121.8(9)
C119 C120 C121 119.5(9)
C122 C121 C120 121.5(9)
C121 C122 C117 118.6(9)
C124 C123 C128 119.5(8)
C124 C123 P9 120.2(7)
C128 C123 P9 120.2(6)
C125 C124 C123 119.9(10)
C124 C125 C126 120.6(10)
C127 C126 C125 120.7(10)
C126 C127 C128 120.6(10)
C127 C128 C123 118.6(8)
N5 C129 C130 124.2(7)
N5 C129 P9 110.7(5)
C130 C129 P9 124.6(6)
C131 C130 C129 117.3(7)
C130 C131 C132 119.9(7)
C131 C132 C133 117.7(7)
N5 C133 C132 123.4(7)
N5 C133 P10 112.2(5)
C132 C133 P10 124.0(6)
C139 C134 C135 119.5(7)
C139 C134 P10 125.2(6)
C135 C134 P10 115.3(6)
C134 C135 C136 119.0(8)
C137 C136 C135 119.8(7)
C138 C137 C136 119.9(8)
C139 C138 C137 120.1(8)
C138 C139 C134 121.7(8)
C141 C140 C145 119.8(7)
C141 C140 P10 118.6(6)
C145 C140 P10 121.6(7)
C140 C141 C142 122.1(8)
C141 C142 C143 117.4(9)
C144 C143 C142 120.9(8)
C143 C144 C145 120.3(8)
C140 C145 C144 119.5(9)
C151 C146 C147 118.9(9)
C151 C146 P11 117.4(8)
C147 C146 P11 123.4(7)
C148 C147 C146 119.7(10)
C149 C148 C147 122.0(12)
C148 C149 C150 120.2(11)
C149 C150 C151 119.4(12)
C146 C151 C150 119.7(12)
C153 C152 C157 117.6(8)
C153 C152 P11 123.4(7)
C157 C152 P11 118.9(6)
C154 C153 C152 120.7(10)
C155 C154 C153 121.1(9)
C154 C155 C156 120.5(8)
C155 C156 C157 118.5(9)
C156 C157 C152 121.5(8)
N6 C158 C159 122.9(7)
N6 C158 P11 114.2(5)
C159 C158 P11 123.0(6)
C160 C159 C158 117.9(7)
C161 C160 C159 119.8(7)
C160 C161 C162 119.6(7)
N6 C162 C161 122.0(7)
N6 C162 P12 114.6(5)
C161 C162 P12 123.4(6)
C168 C163 C164 119.2(8)
C168 C163 P12 118.8(6)
C164 C163 P12 121.9(7)
C163 C164 C165 118.9(11)
C166 C165 C164 119.4(12)
C165 C166 C167 122.8(10)
C166 C167 C168 118.6(10)
C163 C168 C167 121.1(9)
C174 C169 C170 116.8(8)
C174 C169 P12 118.3(6)
C170 C169 P12 124.8(7)
C171 C170 C169 120.6(10)
C170 C171 C172 120.1(10)
C173 C172 C171 120.7(9)
C172 C173 C174 119.2(10)
C173 C174 C169 122.0(9)
C176 C175 Ag2 169.3(8)
C176 C175 Ag1 107.6(6)
Ag2 C175 Ag1 77.9(2)
C175 C176 C177 173.1(9)
C182 C177 C178 118.8(8)
C182 C177 C176 119.1(7)
C178 C177 C176 122.1(10)
C177 C178 C179 120.5(10)
C180 C179 C178 120.2(8)
C180 C179 C183 122.5(8)
C178 C179 C183 117.3(11)
C181 C180 C179 119.3(8)
C180 C181 C182 121.3(11)
C180 C181 C187 134.8(8)
C182 C181 C187 103.8(8)
N7 C182 C177 127.4(7)
N7 C182 C181 112.8(9)
C177 C182 C181 119.8(9)
C184 C183 C179 110.2(11)
C184 C183 C185 109.7(10)
C179 C183 C185 109.3(8)
C184 C183 C186 108.0(9)
C179 C183 C186 111.7(8)
C185 C183 C186 107.9(11)
C188 C187 C192 117.8(10)
C188 C187 C181 135.2(8)
C192 C187 C181 107.0(8)
C189 C188 C187 121.7(9)
C188 C189 C190 119.0(10)
C188 C189 C193 120.5(10)
C190 C189 C193 120.4(12)
C191 C190 C189 122.7(12)
C190 C191 C192 117.9(8)
C190 C191 C197 122.2(10)
C192 C191 C197 119.8(8)
C191 C192 N7 129.5(7)
C191 C192 C187 120.8(9)
N7 C192 C187 109.7(9)
C195 C193 C194 108.6(15)
C195 C193 C196 110.0(19)
C194 C193 C196 105.4(13)
C195 C193 C189 111.3(10)
C194 C193 C189 114.5(14)
C196 C193 C189 106.8(11)
C198 C197 C191 176.1(11)
C197 C198 Ag5 176.3(7)
C197 C198 Ag6 96.8(6)
Ag5 C198 Ag6 83.8(2)
C197 C198 Ag4 95.8(5)
Ag5 C198 Ag4 81.0(2)
Ag6 C198 Ag4 127.6(3)
C200 C199 Ag3 173.5(6)
C200 C199 Ag4 95.7(5)
Ag3 C199 Ag4 80.0(2)
C200 C199 Ag1 108.5(5)
Ag3 C199 Ag1 77.7(2)
Ag4 C199 Ag1 143.9(3)
C199 C200 C201 169.1(8)
C210 C201 C202 118.3(6)
C210 C201 C200 118.7(6)
C202 C201 C200 123.0(6)
C201 C202 C203 122.2(6)
C208 C203 C202 118.6(6)
C208 C203 C204 122.0(6)
C202 C203 C204 119.3(6)
C205 C204 C207 108.1(7)
C205 C204 C206 109.5(8)
C207 C204 C206 109.0(7)
C205 C204 C203 112.3(7)
C207 C204 C203 111.5(6)
C206 C204 C203 106.4(6)
C203 C208 C209 120.8(6)
C208 C209 C211 135.2(6)
C208 C209 C210 119.4(6)
C211 C209 C210 105.4(6)
N8 C210 C201 128.0(6)
N8 C210 C209 111.7(5)
C201 C210 C209 120.3(6)
C212 C211 C209 133.8(6)
C212 C211 C216 119.9(6)
C209 C211 C216 106.4(6)
C213 C212 C211 121.3(7)
C212 C213 C214 117.4(7)
C212 C213 C217 118.7(7)
C214 C213 C217 123.9(7)
C213 C214 C215 123.0(6)
C216 C215 C214 118.2(6)
C216 C215 C601 123.6(6)
C214 C215 C601 117.9(6)
N8 C216 C215 129.6(6)
N8 C216 C211 110.7(6)
C215 C216 C211 119.7(6)
C218 C217 C220 110.1(9)
C218 C217 C213 112.3(7)
C220 C217 C213 109.1(9)
C218 C217 C219 108.7(9)
C220 C217 C219 108.9(9)
C213 C217 C219 107.7(8)
C222 C221 Ag7 165.8(7)
C222 C221 Ag6 79.7(5)
Ag7 C221 Ag6 114.5(3)
C222 C221 Ag9 91.7(5)
Ag7 C221 Ag9 83.0(2)
Ag6 C221 Ag9 115.6(3)
C221 C222 C223 167.8(8)
C221 C222 Ag6 72.5(6)
C223 C222 Ag6 114.9(6)
C224 C223 C228 117.6(6)
C224 C223 C222 124.6(6)
C228 C223 C222 117.5(6)
C223 C224 C225 122.2(6)
C226 C225 C224 120.7(7)
C226 C225 C229 121.3(7)
C224 C225 C229 118.0(7)
C225 C226 C227 119.1(7)
C226 C227 C228 120.0(6)
C226 C227 C233 134.5(7)
C228 C227 C233 105.5(6)
N9 C228 C223 128.2(7)
N9 C228 C227 111.6(6)
C223 C228 C227 120.2(6)
C230 C229 C231 109.5(9)
C230 C229 C232 109.7(11)
C231 C229 C232 107.2(10)
C230 C229 C225 110.7(9)
C231 C229 C225 109.1(10)
C232 C229 C225 110.5(7)
C234 C233 C238 122.6(6)
C234 C233 C227 132.8(7)
C238 C233 C227 104.6(6)
C233 C234 C235 119.8(7)
C236 C235 C234 117.9(6)
C236 C235 C239 121.9(6)
C234 C235 C239 120.1(6)
C235 C236 C237 123.1(6)
C236 C237 C238 118.3(6)
C236 C237 C243 122.2(6)
C238 C237 C243 119.0(6)
N9 C238 C233 113.8(6)
N9 C238 C237 127.7(6)
C233 C238 C237 118.2(6)
C240 C239 C242 109.4(10)
C240 C239 C241 108.1(8)
C242 C239 C241 108.2(9)
C240 C239 C235 111.0(7)
C242 C239 C235 108.2(7)
C241 C239 C235 111.8(6)
C244 C243 C237 167.6(7)
C243 C244 Ag12 161.6(6)
C243 C244 Ag11 105.4(5)
Ag12 C244 Ag11 87.4(2)
C243 C244 Ag16 91.4(5)
Ag12 C244 Ag16 83.9(2)
Ag11 C244 Ag16 148.0(3)
C246 C245 Ag5 177.2(7)
C246 C245 Ag8 95.4(5)
Ag5 C245 Ag8 85.2(3)
C245 C246 C247 173.8(7)
C248 C247 C252 116.2(7)
C248 C247 C246 119.7(7)
C252 C247 C246 124.1(7)
C249 C248 C247 124.2(7)
C250 C249 C248 117.2(7)
C250 C249 C253 123.0(7)
C248 C249 C253 119.7(7)
C251 C250 C249 120.5(8)
C250 C251 C252 121.1(7)
C250 C251 C257 132.9(8)
C252 C251 C257 106.0(7)
N10 C252 C251 110.4(7)
N10 C252 C247 128.9(7)
C251 C252 C247 120.7(7)
C255 C253 C249 111.0(8)
C255 C253 C256 110.4(9)
C249 C253 C256 112.6(7)
C255 C253 C254 107.0(9)
C249 C253 C254 108.8(9)
C256 C253 C254 106.7(8)
C259 C257 C262 120.1(7)
C259 C257 C251 133.7(7)
C262 C257 C251 106.2(7)
C259 C258 C260 117.2(7)
C259 C258 C263 122.7(7)
C260 C258 C263 120.1(7)
C257 C259 C258 121.4(7)
C261 C260 C258 123.0(7)
C260 C261 C262 118.1(7)
C260 C261 C267 119.8(7)
C262 C261 C267 122.0(7)
N10 C262 C261 130.3(7)
N10 C262 C257 109.6(7)
C261 C262 C257 120.1(7)
C264 C263 C266 112.5(8)
C264 C263 C258 109.6(9)
C266 C263 C258 110.8(7)
C264 C263 C265 111.0(8)
C266 C263 C265 105.9(9)
C258 C263 C265 106.9(7)
C268 C267 C261 176.7(9)
C267 C268 Ag14 146.5(8)
C267 C268 Ag13 128.7(7)
Ag14 C268 Ag13 81.4(3)
C267 C268 Ag11 109.4(5)
Ag14 C268 Ag11 83.2(2)
Ag13 C268 Ag11 87.3(2)
C270 C269 Ag10 166.1(7)
C270 C269 Ag8 97.0(6)
Ag10 C269 Ag8 87.7(3)
C269 C270 C271 173.3(9)
C276 C271 C270 119.4(7)
C276 C271 C272 118.1(9)
C270 C271 C272 122.5(9)
C273 C272 C271 122.2(10)
C272 C273 C274 119.5(9)
C272 C273 C77' 119.2(10)
C274 C273 C77' 121.3(11)
C272 C273 C277 119.2(10)
C274 C273 C277 121.3(11)
C273 C274 C275 120.6(10)
C274 C275 C281 135.6(9)
C274 C275 C276 118.5(9)
C281 C275 C276 105.9(7)
C271 C276 N11 128.3(8)
C271 C276 C275 120.9(7)
N11 C276 C275 110.8(8)
C278 C277 C273 107.8(16)
C278 C277 C280 118.1(18)
C273 C277 C280 113.5(14)
C278 C277 C279 106.3(15)
C273 C277 C279 105.8(13)
C280 C277 C279 104.4(16)
C79' C77' C273 119.0(16)
C79' C77' C80' 120.0(18)
C273 C77' C80' 116.7(15)
C79' C77' C78' 96.3(17)
C273 C77' C78' 99.6(14)
C80' C77' C78' 95.2(15)
C282 C281 C286 120.0(8)
C282 C281 C275 135.3(8)
C286 C281 C275 104.7(8)
C283 C282 C281 123.0(8)
C282 C283 C284 116.9(9)
C282 C283 C287 122.6(8)
C284 C283 C287 120.5(9)
C283 C284 C285 121.2(9)
C286 C285 C284 120.3(7)
C286 C285 C291 121.0(8)
C284 C285 C291 118.6(8)
N11 C286 C285 128.2(7)
N11 C286 C281 113.2(7)
C285 C286 C281 118.6(8)
C290 C287 C289 110.3(10)
C290 C287 C283 112.2(8)
C289 C287 C283 107.5(10)
C290 C287 C288 108.3(11)
C289 C287 C288 111.0(9)
C283 C287 C288 107.5(9)
C292 C291 C285 177.2(11)
C291 C292 Ag13 105.8(8)
C291 C292 Ag17 147.8(7)
Ag13 C292 Ag17 100.2(3)
C291 C292 Ag16 123.3(6)
Ag13 C292 Ag16 84.2(3)
Ag17 C292 Ag16 77.6(3)
C294 C293 Ag23 161.2(6)
C294 C293 Ag21 90.1(5)
Ag23 C293 Ag21 81.1(2)
C294 C293 Ag24 84.3(5)
Ag23 C293 Ag24 114.5(3)
Ag21 C293 Ag24 117.5(3)
C293 C294 C295 168.4(7)
C293 C294 Ag24 68.8(5)
C295 C294 Ag24 116.5(5)
C300 C295 C296 116.9(7)
C300 C295 C294 118.2(6)
C296 C295 C294 124.8(7)
C295 C296 C297 122.5(7)
C298 C297 C296 118.3(7)
C298 C297 C301 119.4(7)
C296 C297 C301 122.3(8)
C299 C298 C297 120.1(7)
C298 C299 C300 120.7(7)
C298 C299 C305 133.5(7)
C300 C299 C305 105.8(6)
N12 C300 C295 126.9(6)
N12 C300 C299 111.9(6)
C295 C300 C299 121.2(6)
C304 C301 C297 113.1(8)
C304 C301 C303 108.4(9)
C297 C301 C303 110.7(8)
C304 C301 C302 106.5(9)
C297 C301 C302 109.4(9)
C303 C301 C302 108.5(9)
C306 C305 C310 122.4(7)
C306 C305 C299 133.1(7)
C310 C305 C299 104.2(6)
C305 C306 C307 119.3(7)
C308 C307 C306 118.4(7)
C308 C307 C311 122.1(7)
C306 C307 C311 119.3(7)
C307 C308 C309 123.1(7)
C308 C309 C310 118.0(6)
C308 C309 C315 123.6(7)
C310 C309 C315 117.9(6)
N12 C310 C309 128.1(6)
N12 C310 C305 112.9(6)
C309 C310 C305 118.7(6)
C312 C311 C307 108.8(8)
C312 C311 C313 110.8(10)
C307 C311 C313 111.7(7)
C312 C311 C314 109.7(9)
C307 C311 C314 110.5(8)
C313 C311 C314 105.3(8)
C316 C315 C309 173.7(7)
C315 C316 Ag18 159.9(6)
C315 C316 Ag19 101.7(5)
Ag18 C316 Ag19 88.5(3)
C318 C317 Ag20 160.9(6)
C318 C317 Ag22 107.8(5)
Ag20 C317 Ag22 85.8(2)
C318 C317 Ag24 115.2(5)
Ag20 C317 Ag24 74.2(2)
Ag22 C317 Ag24 99.3(2)
C317 C318 C319 176.3(7)
C320 C319 C318 123.2(6)
C320 C319 C324 117.7(6)
C318 C319 C324 119.1(6)
C321 C320 C319 123.5(6)
C322 C321 C320 117.6(6)
C322 C321 C325 121.5(6)
C320 C321 C325 120.8(6)
C321 C322 C323 121.3(7)
C322 C323 C324 120.2(6)
C322 C323 C329 135.5(7)
C324 C323 C329 104.3(6)
N13 C324 C319 127.1(6)
N13 C324 C323 113.3(6)
C319 C324 C323 119.6(6)
C327 C325 C326 108.7(8)
C327 C325 C321 113.0(7)
C326 C325 C321 109.1(7)
C327 C325 C328 107.2(8)
C326 C325 C328 110.5(8)
C321 C325 C328 108.4(7)
C330 C329 C334 122.6(7)
C330 C329 C323 131.7(7)
C334 C329 C323 105.6(6)
C329 C330 C331 119.4(7)
C330 C331 C332 117.3(6)
C330 C331 C335 120.7(7)
C332 C331 C335 121.9(7)
C333 C332 C331 124.4(6)
C332 C333 C334 117.5(7)
C332 C333 C339 122.9(6)
C334 C333 C339 119.5(7)
N13 C334 C333 128.7(7)
N13 C334 C329 112.5(6)
C333 C334 C329 118.8(7)
C331 C335 C338 112.9(7)
C331 C335 C337 108.2(8)
C338 C335 C337 108.1(7)
C331 C335 C336 110.0(7)
C338 C335 C336 109.8(9)
C337 C335 C336 107.7(9)
C340 C339 C333 178.5(8)
C339 C340 Ag15 114.2(5)
C339 C340 Ag16 152.1(6)
Ag15 C340 Ag16 92.1(3)
C339 C340 Ag17 112.2(5)
Ag15 C340 Ag17 86.1(2)
Ag16 C340 Ag17 77.0(2)
C342 C341 Ag14 147.6(6)
C342 C341 Ag15 124.5(6)
Ag14 C341 Ag15 83.4(3)
C342 C341 Ag19 114.3(5)
Ag14 C341 Ag19 81.5(2)
Ag15 C341 Ag19 84.3(2)
C341 C342 C343 177.6(8)
C348 C343 C344 119.1(7)
C348 C343 C342 119.2(6)
C344 C343 C342 121.6(7)
C343 C344 C345 121.9(8)
C346 C345 C344 118.3(7)
C346 C345 C349 120.5(8)
C344 C345 C349 121.1(8)
C347 C346 C345 121.4(7)
C346 C347 C348 119.4(7)
C346 C347 C353 134.1(7)
C348 C347 C353 106.5(6)
N14 C348 C343 131.4(7)
N14 C348 C347 108.7(6)
C343 C348 C347 119.9(7)
C350 C349 C351 123.8(15)
C350 C349 C345 111.0(11)
C351 C349 C345 111.6(9)
C350 C349 C352 100.2(16)
C351 C349 C352 100.2(12)
C345 C349 C352 107.4(10)
C354 C353 C364 120.1(7)
C354 C353 C347 134.0(7)
C364 C353 C347 105.7(6)
C353 C354 C355 121.2(7)
C356 C355 C354 117.8(7)
C356 C355 C360 119.4(7)
C354 C355 C360 122.7(7)
C357 C356 C355 123.2(7)
C356 C357 C364 116.7(7)
C356 C357 C358 121.0(7)
C364 C357 C358 122.2(6)
C359 C358 C357 174.8(7)
C358 C359 Ag25 173.9(6)
C358 C359 Ag22 102.4(5)
Ag25 C359 Ag22 82.3(2)
C361 C360 C363 109.1(7)
C361 C360 C362 107.4(8)
C363 C360 C362 110.1(7)
C361 C360 C355 112.2(7)
C363 C360 C355 110.1(7)
C362 C360 C355 107.9(6)
N14 C364 C353 110.1(7)
N14 C364 C357 129.0(7)
C353 C364 C357 120.8(7)
C366 C365 Ag25 177.8(7)
C366 C365 Ag26 96.5(5)
Ag25 C365 Ag26 82.3(3)
C366 C365 Ag24 91.8(5)
Ag25 C365 Ag24 87.4(2)
Ag26 C365 Ag24 124.2(3)
C365 C366 C367 172.6(8)
C368 C367 C366 122.2(7)
C368 C367 C372 117.8(7)
C366 C367 C372 120.0(7)
C367 C368 C369 121.9(7)
C370 C369 C368 118.9(7)
C370 C369 C373 120.6(8)
C368 C369 C373 120.3(8)
C369 C370 C371 120.9(7)
C370 C371 C372 121.2(8)
C370 C371 C377 134.4(7)
C372 C371 C377 104.4(6)
N15 C372 C367 127.8(6)
N15 C372 C371 112.9(7)
C367 C372 C371 119.3(7)
C375 C373 C374 122.1(12)
C375 C373 C369 115.4(9)
C374 C373 C369 114.8(10)
C375 C373 C376 100.1(11)
C374 C373 C376 94.0(14)
C369 C373 C376 104.2(9)
C378 C377 C382 119.9(7)
C378 C377 C371 134.9(7)
C382 C377 C371 105.2(6)
C379 C378 C377 121.6(7)
C378 C379 C380 117.7(7)
C378 C379 C385 123.1(7)
C380 C379 C385 119.2(8)
C381 C380 C379 123.1(8)
C380 C381 C382 117.7(7)
C380 C381 C383 123.8(7)
C382 C381 C383 118.5(6)
N15 C382 C381 127.4(6)
N15 C382 C377 112.6(7)
C381 C382 C377 119.9(6)
C384 C383 C381 175.7(8)
C383 C384 Ag29 167.8(7)
C383 C384 Ag28 111.9(6)
Ag29 C384 Ag28 76.0(2)
C379 C385 C388 111.9(7)
C379 C385 C386 108.9(7)
C388 C385 C386 109.2(8)
C379 C385 C387 110.2(7)
C388 C385 C387 106.8(7)
C386 C385 C387 109.8(9)
C390 C389 Ag27 173.2(7)
C390 C389 Ag26 103.9(6)
Ag27 C389 Ag26 79.3(3)
C390 C389 Ag28 97.4(5)
Ag27 C389 Ag28 82.6(3)
Ag26 C389 Ag28 146.4(3)
C389 C390 C391 170.2(7)
C392 C391 C396 120.1(6)
C392 C391 C390 123.1(6)
C396 C391 C390 116.8(6)
C391 C392 C393 122.2(7)
C394 C393 C392 118.4(7)
C394 C393 C397 122.4(6)
C392 C393 C397 119.1(7)
C393 C394 C395 120.3(6)
C394 C395 C396 121.7(7)
C394 C395 C401 134.3(6)
C396 C395 C401 104.0(6)
N16 C396 C395 113.5(6)
N16 C396 C391 129.2(6)
C395 C396 C391 117.3(6)
C400 C397 C399 108.2(7)
C400 C397 C393 111.1(7)
C399 C397 C393 109.1(6)
C400 C397 C398 107.7(7)
C399 C397 C398 110.0(7)
C393 C397 C398 110.7(6)
C403 C401 C395 133.2(7)
C403 C401 C406 120.3(6)
C395 C401 C406 106.5(6)
C404 C402 C403 118.8(7)
C404 C402 C407 122.3(7)
C403 C402 C407 118.9(7)
C402 C403 C401 120.6(7)
C402 C404 C405 122.7(7)
C406 C405 C411 123.2(6)
C406 C405 C404 118.1(7)
C411 C405 C404 118.6(7)
N16 C406 C405 130.3(7)
N16 C406 C401 110.4(6)
C405 C406 C401 119.3(6)
C409 C407 C410 110.6(8)
C409 C407 C408 107.6(7)
C410 C407 C408 108.9(8)
C409 C407 C402 112.7(7)
C410 C407 C402 108.3(7)
C408 C407 C402 108.6(7)
C412 C411 C405 176.5(7)
C411 C412 Ag19 156.8(5)
C411 C412 Ag22 101.1(5)
Ag19 C412 Ag22 84.5(2)
C411 C412 Ag21 108.6(5)
Ag19 C412 Ag21 94.4(3)
Ag22 C412 Ag21 83.9(2)
C601 C600 Ag11 155.3(5)
C601 C600 Ag8 98.0(5)
Ag11 C600 Ag8 87.7(3)
C601 C600 Ag9 115.1(5)
Ag11 C600 Ag9 89.2(3)
Ag8 C600 Ag9 85.1(2)
C600 C601 C215 177.5(8)
C396 N16 C406 105.4(6)
C396 N16 Ag23 122.6(5)
C406 N16 Ag23 131.9(5)
O2 Cl01 O4 105.2(15)
O2 Cl01 O1 117.1(15)
O4 Cl01 O1 113.1(16)
O2 Cl01 O3 109.6(11)
O4 Cl01 O3 107.1(12)
O1 Cl01 O3 104.4(13)
O4' Cl1' O3' 117(2)
O4' Cl1' O2' 110(2)
O3' Cl1' O2' 111(2)
O4' Cl1' O1' 108(2)
O3' Cl1' O1' 105(2)
O2' Cl1' O1' 105(2)

loop_
_geom_bond_atom_site_label_1
_geom_bond_atom_site_label_2
_geom_bond_distance
Ag1 C199 2.484(7)
Ag1 P3 2.509(2)
Ag1 C175 2.513(8)
Ag1 P1 2.544(2)
Ag1 Ag2 2.8891(11)
Ag1 Ag3 2.8930(10)
Ag2 C175 2.049(8)
Ag2 N1 2.174(6)
Ag3 C199 2.105(7)
Ag3 N7 2.111(6)
Ag3 Ag4 2.8771(16)
Ag4 C199 2.362(8)
Ag4 C198 2.391(7)
Ag4 P4 2.429(2)
Ag4 Ag5 2.9054(12)
Ag5 C198 2.066(7)
Ag5 C245 2.069(7)
Ag5 Ag6 2.9841(12)
Ag5 Ag8 2.9938(12)
Ag5 Ag7 3.3110(15)
Ag6 C198 2.388(8)
Ag6 C221 2.449(8)
Ag6 P5 2.472(2)
Ag6 C222 2.527(9)
Ag6 Ag10 2.8871(12)
Ag7 C221 2.100(7)
Ag7 N8 2.130(5)
Ag7 Ag8 2.9512(12)
Ag7 Ag9 3.0822(10)
Ag8 C600 2.332(6)
Ag8 C245 2.345(7)
Ag8 C269 2.367(8)
Ag8 Ag10 3.0881(11)
Ag8 Ag11 3.0981(10)
Ag8 Ag9 3.1602(16)
Ag9 C600 2.342(6)
Ag9 P2 2.465(2)
Ag9 C221 2.525(7)
Ag9 Ag10 2.9100(10)
Ag9 Ag11 3.1487(13)
Ag10 C269 2.081(9)
Ag10 N9 2.143(6)
Ag10 Ag11 3.0755(12)
Ag10 Ag12 3.3547(14)
Ag11 C600 2.138(7)
Ag11 C244 2.262(7)
Ag11 C268 2.590(7)
Ag11 Ag12 3.0099(11)
Ag11 Ag14 3.1257(12)
Ag11 Ag13 3.3180(14)
Ag12 C244 2.091(7)
Ag12 N11 2.110(7)
Ag12 Ag13 2.8952(13)
Ag12 Ag16 3.1522(10)
Ag13 C292 2.168(9)
Ag13 C268 2.201(9)
Ag13 Ag14 2.7947(14)
Ag13 Ag16 3.1115(12)
Ag13 Ag17 3.3651(12)
Ag14 C341 2.077(7)
Ag14 C268 2.085(8)
Ag14 Ag15 2.8273(10)
Ag14 Ag19 3.0706(12)
Ag15 C340 2.147(7)
Ag15 C341 2.173(8)
Ag15 Ag18 2.9696(12)
Ag15 Ag17 3.1595(15)
Ag15 Ag16 3.1651(15)
Ag15 Ag19 3.2119(13)
Ag16 C340 2.246(7)
Ag16 C292 2.460(9)
Ag16 P6 2.484(2)
Ag16 C244 2.592(7)
Ag16 Ag17 2.9392(12)
Ag17 C292 2.220(9)
Ag17 P7 2.460(2)
Ag17 C340 2.466(7)
Ag17 Ag18 2.9036(14)
Ag18 C316 2.122(7)
Ag18 N13 2.136(6)
Ag18 Ag19 3.0592(10)
Ag19 C412 2.130(7)
Ag19 C316 2.260(7)
Ag19 C341 2.589(7)
Ag19 Ag22 2.9971(11)
Ag19 Ag20 3.1138(12)
Ag19 Ag21 3.2911(12)
Ag20 C317 2.067(7)
Ag20 N12 2.113(6)
Ag20 Ag21 2.8954(10)
Ag20 Ag24 2.9013(11)
Ag20 Ag22 3.0119(15)
Ag21 C412 2.352(6)
Ag21 P12 2.462(2)
Ag21 C293 2.501(7)
Ag21 Ag23 3.0054(12)
Ag21 Ag22 3.1262(11)
Ag22 C412 2.324(6)
Ag22 C359 2.332(6)
Ag22 C317 2.349(7)
Ag22 Ag25 2.9039(11)
Ag22 Ag23 3.0188(13)
Ag23 C293 2.099(7)
Ag23 N16 2.146(6)
Ag23 Ag25 3.3104(11)
Ag23 Ag27 3.3354(13)
Ag24 C365 2.457(8)
Ag24 P8 2.511(2)
Ag24 C293 2.529(7)
Ag24 C317 2.674(7)
Ag24 C294 2.700(7)
Ag24 Ag25 3.1418(15)
Ag25 C359 2.070(7)
Ag25 C365 2.072(7)
Ag25 Ag26 2.9195(13)
Ag26 C365 2.355(8)
Ag26 C389 2.364(8)
Ag26 P9 2.426(2)
Ag26 Ag27 2.8423(11)
Ag27 C389 2.075(7)
Ag27 N15 2.124(6)
Ag27 Ag28 2.9999(11)
Ag28 C389 2.452(8)
Ag28 P10 2.485(2)
Ag28 P11 2.533(2)
Ag28 C384 2.589(8)
Ag28 Ag29 2.9087(11)
Ag29 C384 2.089(7)
Ag29 N6 2.220(6)
P1 C1 1.811(8)
P1 C7 1.831(5)
P1 C13 1.846(7)
P2 C24 1.817(8)
P2 C18 1.820(7)
P2 C17 1.829(8)
P3 C30 1.817(7)
P3 C42 1.823(8)
P3 C36 1.846(9)
P4 C53 1.798(6)
P4 C46 1.826(8)
P4 C47 1.827(9)
P5 C65 1.824(11)
P5 C59 1.826(8)
P5 C71 1.844(7)
P6 C76 1.820(9)
P6 C75 1.829(9)
P6 C82 1.838(9)
P7 C100 1.833(8)
P7 C88 1.835(5)
P7 C94 1.841(9)
P8 C105 1.827(5)
P8 C104 1.832(8)
P8 C111 1.832(8)
P9 C117 1.823(8)
P9 C123 1.840(8)
P9 C129 1.853(8)
P10 C134 1.827(8)
P10 C133 1.836(7)
P10 C140 1.841(7)
P11 C152 1.819(9)
P11 C146 1.829(9)
P11 C158 1.846(7)
P12 C163 1.814(7)
P12 C162 1.822(8)
P12 C169 1.827(9)
N1 C17 1.346(9)
N1 C13 1.361(10)
N2 C42 1.334(10)
N2 C46 1.337(10)
N3 C75 1.339(10)
N3 C71 1.347(11)
N4 C104 1.348(10)
N4 C100 1.356(8)
N5 C133 1.316(9)
N5 C129 1.347(9)
N6 C158 1.351(10)
N6 C162 1.366(9)
N7 C182 1.367(12)
N7 C192 1.395(12)
N8 C210 1.380(8)
N8 C216 1.384(8)
N9 C238 1.371(8)
N9 C228 1.384(8)
N10 C252 1.385(9)
N10 C262 1.388(9)
N11 C286 1.377(11)
N11 C276 1.388(10)
N12 C310 1.375(8)
N12 C300 1.378(9)
N13 C334 1.379(9)
N13 C324 1.380(8)
N14 C364 1.362(10)
N14 C348 1.376(9)
N15 C382 1.362(9)
N15 C372 1.374(9)
C1 C2 1.387(11)
C1 C6 1.408(10)
C2 C3 1.379(11)
C3 C4 1.397(11)
C4 C5 1.378(11)
C5 C6 1.384(11)
C7 C8 1.3900
C7 C12 1.3900
C8 C9 1.3900
C9 C10 1.3900
C10 C11 1.3900
C11 C12 1.3900
C13 C14 1.381(10)
C14 C15 1.394(12)
C15 C16 1.377(13)
C16 C17 1.378(11)
C18 C23 1.367(13)
C18 C19 1.376(11)
C19 C20 1.375(10)
C20 C21 1.345(13)
C21 C22 1.344(15)
C22 C23 1.431(14)
C24 C25 1.385(13)
C24 C29 1.419(13)
C25 C26 1.383(13)
C26 C27 1.334(19)
C27 C28 1.39(2)
C28 C29 1.399(15)
C30 C31 1.393(9)
C30 C35 1.395(12)
C31 C32 1.393(12)
C32 C33 1.345(14)
C33 C34 1.378(14)
C34 C35 1.390(12)
C36 C37 1.374(10)
C36 C41 1.383(10)
C37 C38 1.390(11)
C38 C39 1.389(12)
C39 C40 1.389(11)
C40 C41 1.380(12)
C42 C43 1.392(11)
C43 C44 1.375(12)
C44 C45 1.363(14)
C45 C46 1.397(12)
C47 C48 1.379(12)
C47 C52 1.406(13)
C48 C49 1.356(12)
C49 C50 1.384(13)
C50 C51 1.388(15)
C51 C52 1.387(14)
C53 C54 1.3900
C53 C58 1.3900
C54 C55 1.3900
C55 C56 1.3900
C56 C57 1.3900
C57 C58 1.3900
C59 C60 1.383(16)
C59 C64 1.411(13)
C60 C61 1.377(13)
C61 C62 1.412(17)
C62 C63 1.29(2)
C63 C64 1.438(15)
C65 C70 1.399(14)
C65 C66 1.401(12)
C66 C67 1.401(16)
C67 C68 1.34(2)
C68 C69 1.402(16)
C69 C70 1.386(15)
C71 C72 1.404(14)
C72 C73 1.390(12)
C73 C74 1.341(14)
C74 C75 1.402(14)
C76 C81 1.393(12)
C76 C77 1.393(15)
C77 C78 1.370(14)
C78 C79 1.393(16)
C79 C80 1.364(16)
C80 C81 1.419(12)
C82 C83 1.371(14)
C82 C87 1.403(13)
C83 C84 1.425(13)
C84 C85 1.353(15)
C85 C86 1.419(16)
C86 C87 1.398(14)
C88 C89 1.3900
C88 C93 1.3900
C89 C90 1.3900
C90 C91 1.3900
C91 C92 1.3900
C92 C93 1.3900
C94 C95 1.389(13)
C94 C99 1.394(13)
C95 C96 1.387(16)
C96 C97 1.42(2)
C97 C98 1.344(17)
C98 C99 1.414(13)
C100 C101 1.393(12)
C101 C102 1.367(12)
C102 C103 1.395(11)
C103 C104 1.398(11)
C105 C106 1.3900
C105 C110 1.3900
C106 C107 1.3900
C107 C108 1.3900
C108 C109 1.3900
C109 C110 1.3900
C111 C116 1.391(12)
C111 C112 1.399(11)
C112 C113 1.345(13)
C113 C114 1.404(13)
C114 C115 1.353(14)
C115 C116 1.397(13)
C117 C118 1.388(11)
C117 C122 1.394(10)
C118 C119 1.396(11)
C119 C120 1.334(12)
C120 C121 1.383(14)
C121 C122 1.371(13)
C123 C124 1.398(12)
C123 C128 1.404(12)
C124 C125 1.361(14)
C125 C126 1.369(15)
C126 C127 1.361(15)
C127 C128 1.391(12)
C129 C130 1.386(10)
C130 C131 1.380(11)
C131 C132 1.388(11)
C132 C133 1.407(10)
C134 C139 1.374(11)
C134 C135 1.403(11)
C135 C136 1.409(11)
C136 C137 1.393(11)
C137 C138 1.385(11)
C138 C139 1.362(12)
C140 C141 1.363(12)
C140 C145 1.389(11)
C141 C142 1.381(12)
C142 C143 1.417(13)
C143 C144 1.360(14)
C144 C145 1.390(12)
C146 C151 1.370(13)
C146 C147 1.388(13)
C147 C148 1.355(15)
C148 C149 1.346(18)
C149 C150 1.350(19)
C150 C151 1.412(15)
C152 C153 1.386(11)
C152 C157 1.394(12)
C153 C154 1.376(13)
C154 C155 1.349(16)
C155 C156 1.387(13)
C156 C157 1.390(12)
C158 C159 1.400(10)
C159 C160 1.391(10)
C160 C161 1.369(12)
C161 C162 1.388(10)
C163 C168 1.375(12)
C163 C164 1.394(12)
C164 C165 1.420(16)
C165 C166 1.329(19)
C166 C167 1.369(16)
C167 C168 1.380(12)
C169 C174 1.399(12)
C169 C170 1.406(11)
C170 C171 1.341(15)
C171 C172 1.394(16)
C172 C173 1.349(16)
C173 C174 1.363(11)
C175 C176 1.220(12)
C176 C177 1.436(11)
C177 C182 1.392(14)
C177 C178 1.401(11)
C178 C179 1.432(13)
C179 C180 1.381(15)
C179 C183 1.547(13)
C180 C181 1.379(14)
C181 C182 1.429(11)
C181 C187 1.456(16)
C183 C184 1.543(17)
C183 C185 1.552(15)
C183 C186 1.568(16)
C187 C188 1.412(15)
C187 C192 1.434(10)
C188 C189 1.337(18)
C189 C190 1.413(14)
C189 C193 1.525(15)
C190 C191 1.373(13)
C191 C192 1.387(14)
C191 C197 1.449(11)
C193 C195 1.467(18)
C193 C194 1.48(2)
C193 C196 1.51(4)
C197 C198 1.235(11)
C199 C200 1.194(10)
C200 C201 1.425(9)
C201 C210 1.396(9)
C201 C202 1.400(9)
C202 C203 1.400(9)
C203 C208 1.394(9)
C203 C204 1.547(10)
C204 C205 1.533(11)
C204 C207 1.539(10)
C204 C206 1.540(14)
C208 C209 1.395(9)
C209 C211 1.421(9)
C209 C210 1.424(8)
C211 C212 1.403(10)
C211 C216 1.427(9)
C212 C213 1.393(11)
C213 C214 1.400(10)
C213 C217 1.540(10)
C214 C215 1.416(9)
C215 C216 1.389(10)
C215 C601 1.440(9)
C217 C218 1.513(13)
C217 C220 1.528(16)
C217 C219 1.555(16)
C221 C222 1.195(11)
C222 C223 1.433(11)
C223 C224 1.383(10)
C223 C228 1.409(9)
C224 C225 1.403(10)
C225 C226 1.363(10)
C225 C229 1.557(11)
C226 C227 1.410(10)
C227 C228 1.422(10)
C227 C233 1.445(9)
C229 C230 1.51(2)
C229 C231 1.537(17)
C229 C232 1.545(13)
C233 C234 1.389(10)
C233 C238 1.398(10)
C234 C235 1.399(10)
C235 C236 1.397(10)
C235 C239 1.534(9)
C236 C237 1.403(10)
C237 C238 1.415(9)
C237 C243 1.424(10)
C239 C240 1.486(14)
C239 C242 1.520(13)
C239 C241 1.527(10)
C243 C244 1.239(10)
C245 C246 1.212(10)
C246 C247 1.434(11)
C247 C248 1.407(11)
C247 C252 1.407(10)
C248 C249 1.403(11)
C249 C250 1.402(11)
C249 C253 1.537(11)
C250 C251 1.382(12)
C251 C252 1.403(11)
C251 C257 1.461(10)
C253 C255 1.504(13)
C253 C256 1.540(12)
C253 C254 1.555(17)
C257 C259 1.378(11)
C257 C262 1.415(10)
C258 C259 1.384(11)
C258 C260 1.415(11)
C258 C263 1.552(10)
C260 C261 1.385(10)
C261 C262 1.388(10)
C261 C267 1.453(10)
C263 C264 1.465(14)
C263 C266 1.493(12)
C263 C265 1.584(15)
C267 C268 1.204(11)
C269 C270 1.234(12)
C270 C271 1.406(12)
C271 C276 1.385(13)
C271 C272 1.412(12)
C272 C273 1.389(18)
C273 C274 1.397(16)
C273 C77' 1.519(15)
C273 C277 1.519(15)
C274 C275 1.402(12)
C275 C281 1.442(13)
C275 C276 1.449(13)
C277 C278 1.486(17)
C277 C280 1.520(17)
C277 C279 1.583(16)
C77' C79' 1.497(17)
C77' C80' 1.545(17)
C77' C78' 1.609(17)
C281 C282 1.401(14)
C281 C286 1.423(11)
C282 C283 1.384(14)
C283 C284 1.424(12)
C283 C287 1.540(14)
C284 C285 1.426(13)
C285 C286 1.393(12)
C285 C291 1.451(11)
C287 C290 1.486(15)
C287 C289 1.514(17)
C287 C288 1.596(17)
C291 C292 1.206(12)
C293 C294 1.227(10)
C294 C295 1.434(10)
C295 C300 1.401(10)
C295 C296 1.402(10)
C296 C297 1.412(10)
C297 C298 1.405(11)
C297 C301 1.536(10)
C298 C299 1.373(10)
C299 C300 1.407(9)
C299 C305 1.459(10)
C301 C304 1.508(14)
C301 C303 1.541(14)
C301 C302 1.579(16)
C305 C306 1.372(11)
C305 C310 1.409(10)
C306 C307 1.404(11)
C307 C308 1.389(11)
C307 C311 1.540(11)
C308 C309 1.396(10)
C309 C310 1.405(10)
C309 C315 1.446(9)
C311 C312 1.497(17)
C311 C313 1.552(14)
C311 C314 1.557(14)
C315 C316 1.239(10)
C317 C318 1.200(10)
C318 C319 1.413(10)
C319 C320 1.402(9)
C319 C324 1.414(9)
C320 C321 1.399(10)
C321 C322 1.388(10)
C321 C325 1.522(9)
C322 C323 1.398(10)
C323 C324 1.415(9)
C323 C329 1.449(10)
C325 C327 1.512(12)
C325 C326 1.515(13)
C325 C328 1.523(13)
C329 C330 1.386(10)
C329 C334 1.415(10)
C330 C331 1.401(10)
C331 C332 1.405(11)
C331 C335 1.526(10)
C332 C333 1.392(10)
C333 C334 1.400(9)
C333 C339 1.419(10)
C335 C338 1.526(13)
C335 C337 1.535(13)
C335 C336 1.538(13)
C339 C340 1.252(11)
C341 C342 1.235(10)
C342 C343 1.427(10)
C343 C348 1.397(10)
C343 C344 1.398(11)
C344 C345 1.401(11)
C345 C346 1.398(12)
C345 C349 1.546(12)
C346 C347 1.391(11)
C347 C348 1.423(10)
C347 C353 1.439(10)
C349 C350 1.38(2)
C349 C351 1.447(18)
C349 C352 1.55(2)
C353 C354 1.374(11)
C353 C364 1.412(10)
C354 C355 1.406(12)
C355 C356 1.402(11)
C355 C360 1.532(10)
C356 C357 1.402(10)
C357 C364 1.420(12)
C357 C358 1.432(10)
C358 C359 1.205(10)
C360 C361 1.511(12)
C360 C363 1.524(12)
C360 C362 1.528(12)
C365 C366 1.229(11)
C366 C367 1.410(11)
C367 C368 1.406(10)
C367 C372 1.418(11)
C368 C369 1.424(11)
C369 C370 1.375(12)
C369 C373 1.538(12)
C370 C371 1.376(11)
C371 C372 1.422(10)
C371 C377 1.444(11)
C373 C375 1.472(14)
C373 C374 1.47(2)
C373 C376 1.611(19)
C377 C378 1.389(11)
C377 C382 1.425(9)
C378 C379 1.389(12)
C379 C380 1.423(11)
C379 C385 1.503(10)
C380 C381 1.387(11)
C381 C382 1.423(11)
C381 C383 1.449(10)
C383 C384 1.213(10)
C385 C388 1.505(12)
C385 C386 1.515(12)
C385 C387 1.542(14)
C389 C390 1.232(10)
C390 C391 1.431(9)
C391 C392 1.381(10)
C391 C396 1.424(9)
C392 C393 1.412(10)
C393 C394 1.392(10)
C393 C397 1.539(10)
C394 C395 1.397(10)
C395 C396 1.423(9)
C395 C401 1.432(9)
C396 N16 1.360(9)
C397 C400 1.514(12)
C397 C399 1.528(12)
C397 C398 1.545(10)
C401 C403 1.401(9)
C401 C406 1.432(10)
C402 C404 1.382(11)
C402 C403 1.383(10)
C402 C407 1.564(10)
C404 C405 1.426(10)
C405 C406 1.387(10)
C405 C411 1.420(10)
C406 N16 1.386(9)
C407 C409 1.499(12)
C407 C410 1.526(12)
C407 C408 1.538(13)
C411 C412 1.236(10)
C600 C601 1.199(10)
Cl01 O2 1.406(14)
Cl01 O4 1.432(16)
Cl01 O1 1.435(14)
Cl01 O3 1.513(15)
Cl1' O4' 1.417(17)
Cl1' O3' 1.445(17)
Cl1' O2' 1.462(18)
Cl1' O1' 1.474(18)

loop_
_platon_squeeze_void_nr
_platon_squeeze_void_average_x
_platon_squeeze_void_average_y
_platon_squeeze_void_average_z
_platon_squeeze_void_volume
_platon_squeeze_void_count_electrons
_platon_squeeze_void_content
1 0.481 0.019 0.000 2718 1183 ' '
2 0.500 -0.288 0.500 2745 850 ' '
3 0.281 0.141 0.338 8 0 ' '
4 0.266 0.253 0.370 23 3 ' '
5 0.734 0.746 0.630 23 3 ' '
6 0.719 0.859 0.662 8 0 ' '
